data_4129728
loop_
_publ_author_name
'Ronson, Tanya K.'
'Roberts, Derrick A.'
'Black, Samuel P.'
'Nitschke, Jonathan R.'

_publ_section_title
;
 Stacking Interactions Drive Selective Self-Assembly and Self-Sorting of
 Pyrene-Based M(II)4L6 Architectures.
;
_journal_issue 45
_journal_name_full 'Journal of the American Chemical Society'
_journal_page_first 14502
_journal_page_last 14512
_journal_paper_doi 10.1021/jacs.5b09920
_journal_volume 137
_journal_year 2015
_chemical_formula_moiety 'C240 H156 Co4 N24, 7(C2 F6 N O4 S2), B F4, 7.5(C6 H6), 4(C2 H3 N)'
_chemical_formula_sum 'C307 H213 B Co4 F46 N35 O28 S14'
_chemical_formula_weight 6409.48
_space_group_crystal_system monoclinic
_space_group_IT_number 14
_space_group_name_Hall '-P 2yn'
_space_group_name_H-M_alt 'P 1 21/n 1'
_atom_sites_solution_hydrogens geom
_audit_creation_method SHELXL-2013
_cell_angle_alpha 90
_cell_angle_beta 100.2710(10)
_cell_angle_gamma 90
_cell_formula_units_Z 4
_cell_length_a 26.1104(14)
_cell_length_b 24.4159(13)
_cell_length_c 47.001(2)
_cell_measurement_reflns_used 9768
_cell_measurement_temperature 180(2)
_cell_measurement_theta_max 101.049
_cell_measurement_theta_min 5.128
_cell_volume 29483(3)
_computing_cell_refinement 'Bruker SAINT'
_computing_data_collection 'Bruker APEX2'
_computing_data_reduction 'Bruker SAINT'
_computing_structure_refinement 'SHELXL-2013 (Sheldrick, 2013)'
_computing_structure_solution 'SUPERFLIP (Palatinus & Chapuis, 2007)'
_diffrn_ambient_temperature 180(2)
_diffrn_measured_fraction_theta_full 0.987
_diffrn_measured_fraction_theta_max 0.987
_diffrn_measurement_device_type 'Bruker APEX-II CCD'
_diffrn_measurement_method '\f and \w scans'
_diffrn_radiation_monochromator graphite
_diffrn_radiation_source 'sealed tube'
_diffrn_radiation_type CuK\a
_diffrn_radiation_wavelength 1.54178
_diffrn_reflns_av_R_equivalents 0.0371
_diffrn_reflns_av_unetI/netI 0.0375
_diffrn_reflns_Laue_measured_fraction_full 0.987
_diffrn_reflns_Laue_measured_fraction_max 0.987
_diffrn_reflns_limit_h_max 26
_diffrn_reflns_limit_h_min -26
_diffrn_reflns_limit_k_max 24
_diffrn_reflns_limit_k_min -22
_diffrn_reflns_limit_l_max 47
_diffrn_reflns_limit_l_min -43
_diffrn_reflns_number 130641
_diffrn_reflns_point_group_measured_fraction_full 0.987
_diffrn_reflns_point_group_measured_fraction_max 0.987
_diffrn_reflns_theta_full 50.600
_diffrn_reflns_theta_max 50.600
_diffrn_reflns_theta_min 2.496
_diffrn_standards_number 0
_exptl_absorpt_coefficient_mu 3.533
_exptl_absorpt_correction_T_max 0.7500
_exptl_absorpt_correction_T_min 0.6340
_exptl_absorpt_correction_type multi-scan
_exptl_absorpt_process_details SADABS
_exptl_crystal_colour orange
_exptl_crystal_density_diffrn 1.444
_exptl_crystal_description block
_exptl_crystal_F_000 13100
_exptl_crystal_size_max 0.090
_exptl_crystal_size_mid 0.025
_exptl_crystal_size_min 0.012
_refine_diff_density_max 1.418
_refine_diff_density_min -1.005
_refine_diff_density_rms 0.141
_refine_ls_extinction_method none
_refine_ls_goodness_of_fit_ref 1.044
_refine_ls_hydrogen_treatment constr
_refine_ls_matrix_type full
_refine_ls_number_parameters 3699
_refine_ls_number_reflns 30685
_refine_ls_number_restraints 4512
_refine_ls_restrained_S_all 1.060
_refine_ls_R_factor_all 0.1331
_refine_ls_R_factor_gt 0.1112
_refine_ls_shift/su_max 0.001
_refine_ls_shift/su_mean 0.000
_refine_ls_structure_factor_coef Fsqd
_refine_ls_weighting_details
;
 w=1/[\s^2^(Fo^2^)+(0.2000P)^2^+100.0000P]
 where P=(Fo^2^+2Fc^2^)/3
;
_refine_ls_weighting_scheme calc
_refine_ls_wR_factor_gt 0.2949
_refine_ls_wR_factor_ref 0.3136
_reflns_Friedel_coverage 0.000
_reflns_number_gt 22515
_reflns_number_total 30685
_reflns_threshold_expression 'I > 2\s(I)'
_cod_data_source_file ja5b09920_si_002.cif
_cod_data_source_block jn1410_sq_d
_cod_original_cell_volume 29484(3)
_cod_original_sg_symbol_H-M 'P 21/n'
_cod_database_code 4129728
_shelx_space_group_comment
;
The symmetry employed for this shelxl refinement is uniquely defined
by the following loop, which should always be used as a source of
symmetry information in preference to the above space-group names.
They are only intended as comments.
;
_shelx_estimated_absorpt_t_min 0.742
_shelx_estimated_absorpt_t_max 0.959
_shelxl_version_number 2013-2

loop_
_space_group_symop_operation_xyz
'x, y, z'
'-x+1/2, y+1/2, -z+1/2'
'-x, -y, -z'
'x-1/2, -y-1/2, z-1/2'

loop_
_atom_site_label
_atom_site_type_symbol
_atom_site_fract_x
_atom_site_fract_y
_atom_site_fract_z
_atom_site_U_iso_or_equiv
_atom_site_adp_type
_atom_site_occupancy
_atom_site_site_symmetry_order
_atom_site_calc_flag
_atom_site_refinement_flags_posn
_atom_site_refinement_flags_adp
_atom_site_refinement_flags_occupancy
_atom_site_disorder_assembly
_atom_site_disorder_group
Co1 Co 0.19382(5) 0.20663(5) -0.31190(3) 0.0456(4) Uani 1 1 d . . . . .
Co2 Co 0.08903(5) 0.25608(5) 0.03998(3) 0.0412(4) Uani 1 1 d . . . . .
Co3 Co -0.14502(5) 0.22696(5) -0.18994(2) 0.0411(4) Uani 1 1 d . . . . .
Co4 Co -0.03209(5) 0.25572(5) -0.54259(3) 0.0459(4) Uani 1 1 d . . . . .
N1 N 0.1952(3) 0.2577(3) -0.34855(14) 0.0532(18) Uani 1 1 d . U . . .
N2 N 0.2563(3) 0.2635(3) -0.29624(14) 0.0476(17) Uani 1 1 d . U . . .
N3 N 0.1299(2) 0.2121(3) 0.00978(13) 0.0396(15) Uani 1 1 d . U . . .
N4 N 0.0475(2) 0.1815(3) 0.03346(13) 0.0428(15) Uani 1 1 d . U . . .
N5 N 0.1310(3) 0.1564(3) -0.33126(13) 0.0470(16) Uani 1 1 d . U . . .
N6 N 0.1277(3) 0.2481(3) -0.30056(13) 0.0488(17) Uani 1 1 d . U . . .
N7 N 0.0531(2) 0.2959(3) -0.00090(13) 0.0433(16) Uani 1 1 d . U . . .
N8 N 0.1162(2) 0.3388(3) 0.04412(13) 0.0426(15) Uani 1 1 d . U . . .
N9 N -0.0883(3) 0.1698(3) -0.17023(12) 0.0422(15) Uani 1 1 d . U . . .
N10 N -0.0746(3) 0.2583(3) -0.20086(13) 0.0392(15) Uani 1 1 d . U . . .
N11 N 0.0112(3) 0.2889(3) -0.50176(15) 0.0541(18) Uani 1 1 d . U . . .
N12 N -0.0453(3) 0.3417(3) -0.54637(17) 0.067(2) Uani 1 1 d . U . . .
N13 N -0.1432(3) 0.2804(3) -0.15429(13) 0.0448(16) Uani 1 1 d . U . . .
N14 N -0.2020(3) 0.2882(3) -0.20633(14) 0.0478(17) Uani 1 1 d . U . . .
N15 N -0.0792(3) 0.2223(3) -0.51309(13) 0.0447(16) Uani 1 1 d . U . . .
N16 N -0.0014(3) 0.1749(3) -0.53551(13) 0.0443(16) Uani 1 1 d . U . . .
N17 N -0.1605(2) 0.1759(3) -0.22730(12) 0.0423(16) Uani 1 1 d . U . . .
N18 N -0.2124(2) 0.1823(3) -0.18289(13) 0.0475(17) Uani 1 1 d . U . . .
N19 N 0.0512(3) 0.2792(3) 0.07576(14) 0.0456(16) Uani 1 1 d . U . . .
N20 N 0.1388(3) 0.2202(3) 0.07620(13) 0.0462(16) Uani 1 1 d . U . . .
N21 N 0.2044(3) 0.1580(3) -0.27363(13) 0.0486(16) Uani 1 1 d . U . . .
N22 N 0.2599(3) 0.1547(3) -0.31668(14) 0.0505(17) Uani 1 1 d . U . . .
N23 N 0.0094(3) 0.2723(3) -0.57810(15) 0.0512(17) Uani 1 1 d . U . . .
N24 N -0.0841(3) 0.2245(3) -0.57932(14) 0.0501(17) Uani 1 1 d . U . . .
C1 C 0.1625(4) 0.2570(4) -0.37363(18) 0.061(2) Uani 1 1 d . U . . .
H1 H 0.1343 0.2318 -0.3763 0.073 Uiso 1 1 calc R U . . .
C2 C 0.1684(4) 0.2922(5) -0.3960(2) 0.076(3) Uani 1 1 d . U . . .
H2 H 0.1448 0.2908 -0.4139 0.091 Uiso 1 1 calc R U . . .
C3 C 0.2085(5) 0.3289(5) -0.3922(2) 0.082(3) Uani 1 1 d . U . . .
H3 H 0.2124 0.3535 -0.4073 0.098 Uiso 1 1 calc R U . . .
C4 C 0.2432(4) 0.3306(4) -0.3666(2) 0.072(3) Uani 1 1 d . U . . .
H4 H 0.2715 0.3556 -0.3638 0.086 Uiso 1 1 calc R U . . .
C5 C 0.2353(4) 0.2934(4) -0.34439(18) 0.057(2) Uani 1 1 d . U . . .
C6 C 0.2687(4) 0.2931(4) -0.31603(19) 0.056(2) Uani 1 1 d . U . . .
H6 H 0.2993 0.3148 -0.3124 0.067 Uiso 1 1 calc R U . . .
C7 C 0.2889(3) 0.2621(3) -0.26828(18) 0.049(2) Uani 1 1 d . U . . .
C8 C 0.3415(4) 0.2518(4) -0.26548(19) 0.061(2) Uani 1 1 d . U . . .
H8 H 0.3573 0.2468 -0.2820 0.073 Uiso 1 1 calc R U . . .
C9 C 0.3705(4) 0.2488(4) -0.2378(2) 0.066(3) Uani 1 1 d . U . . .
H9 H 0.4067 0.2407 -0.2352 0.079 Uiso 1 1 calc R U . . .
C10 C 0.3479(4) 0.2574(4) -0.21411(19) 0.060(2) Uani 1 1 d . U . . .
H10 H 0.3687 0.2555 -0.1954 0.072 Uiso 1 1 calc R U . . .
C11 C 0.2961(3) 0.2689(3) -0.21678(17) 0.049(2) Uani 1 1 d . U . . .
C12 C 0.2661(3) 0.2700(3) -0.24419(17) 0.048(2) Uani 1 1 d . U . . .
H12 H 0.2297 0.2762 -0.2465 0.057 Uiso 1 1 calc R U . . .
C13 C 0.2712(3) 0.2846(4) -0.19133(17) 0.0463(19) Uani 1 1 d . U . . .
C14 C 0.2478(3) 0.3348(3) -0.19153(17) 0.048(2) Uani 1 1 d . U . . .
H14 H 0.2464 0.3575 -0.2081 0.057 Uiso 1 1 calc R U . . .
C15 C 0.2264(3) 0.3537(3) -0.16890(16) 0.0464(19) Uani 1 1 d . U . . .
H15 H 0.2113 0.3892 -0.1697 0.056 Uiso 1 1 calc R U . . .
C16 C 0.2267(3) 0.3202(3) -0.14444(16) 0.0402(18) Uani 1 1 d . U . . .
C17 C 0.2495(3) 0.2677(3) -0.14383(15) 0.0379(17) Uani 1 1 d . U . . .
C18 C 0.2719(3) 0.2496(3) -0.16754(17) 0.0425(18) Uani 1 1 d . U . . .
C19 C 0.2916(3) 0.1951(4) -0.16621(18) 0.052(2) Uani 1 1 d . U . . .
H19 H 0.3063 0.1819 -0.1820 0.063 Uiso 1 1 calc R U . . .
C20 C 0.2906(3) 0.1618(3) -0.14390(18) 0.050(2) Uani 1 1 d . U . . .
H20 H 0.3034 0.1255 -0.1445 0.060 Uiso 1 1 calc R U . . .
C21 C 0.2702(3) 0.1798(3) -0.11893(16) 0.0427(18) Uani 1 1 d . U . . .
C22 C 0.2500(3) 0.2340(3) -0.11897(16) 0.0384(17) Uani 1 1 d . U . . .
C23 C 0.2298(3) 0.2535(3) -0.09484(15) 0.0363(17) Uani 1 1 d . U . . .
C24 C 0.2320(3) 0.2190(3) -0.07054(16) 0.0400(17) Uani 1 1 d . U . . .
C25 C 0.2489(3) 0.1657(3) -0.07163(17) 0.0460(19) Uani 1 1 d . U . . .
H25 H 0.2474 0.1418 -0.0559 0.055 Uiso 1 1 calc R U . . .
C26 C 0.2682(3) 0.1464(4) -0.09535(18) 0.052(2) Uani 1 1 d . U . . .
H26 H 0.2803 0.1097 -0.0954 0.063 Uiso 1 1 calc R U . . .
C27 C 0.2051(3) 0.3384(3) -0.12014(17) 0.0433(19) Uani 1 1 d . U . . .
H27 H 0.1893 0.3735 -0.1207 0.052 Uiso 1 1 calc R U . . .
C28 C 0.2066(3) 0.3064(3) -0.09641(17) 0.0435(19) Uani 1 1 d . U . . .
H28 H 0.1920 0.3195 -0.0806 0.052 Uiso 1 1 calc R U . . .
C29 C 0.2176(3) 0.2406(3) -0.04299(16) 0.0400(18) Uani 1 1 d . U . . .
C30 C 0.1803(3) 0.2144(3) -0.02998(16) 0.0386(18) Uani 1 1 d . U . . .
H30 H 0.1619 0.1837 -0.0391 0.046 Uiso 1 1 calc R U . . .
C31 C 0.1698(3) 0.2334(3) -0.00357(16) 0.0363(17) Uani 1 1 d . U . . .
C32 C 0.1988(3) 0.2773(3) 0.01006(16) 0.0400(18) Uani 1 1 d . U . . .
H32 H 0.1932 0.2894 0.0285 0.048 Uiso 1 1 calc R U . . .
C33 C 0.2354(3) 0.3032(3) -0.00293(17) 0.0428(19) Uani 1 1 d . U . . .
H33 H 0.2543 0.3335 0.0063 0.051 Uiso 1 1 calc R U . . .
C34 C 0.2446(3) 0.2852(3) -0.02937(16) 0.0394(18) Uani 1 1 d . U . . .
H34 H 0.2696 0.3035 -0.0384 0.047 Uiso 1 1 calc R U . . .
C35 C 0.1097(3) 0.1649(3) 0.00303(16) 0.0407(18) Uani 1 1 d . U . . .
H35 H 0.1236 0.1422 -0.0101 0.049 Uiso 1 1 calc R U . . .
C36 C 0.0661(3) 0.1462(3) 0.01536(16) 0.0427(18) Uani 1 1 d . U . . .
C37 C 0.0428(3) 0.0956(4) 0.00821(19) 0.056(2) Uani 1 1 d . U . . .
H37 H 0.0559 0.0718 -0.0048 0.067 Uiso 1 1 calc R U . . .
C38 C 0.0000(4) 0.0805(4) 0.0204(2) 0.061(2) Uani 1 1 d . U . . .
H38 H -0.0171 0.0465 0.0157 0.074 Uiso 1 1 calc R U . . .
C39 C -0.0172(3) 0.1164(4) 0.03969(18) 0.052(2) Uani 1 1 d . U . . .
H39 H -0.0455 0.1066 0.0489 0.062 Uiso 1 1 calc R U . . .
C40 C 0.0072(3) 0.1659(4) 0.04533(17) 0.047(2) Uani 1 1 d . U . . .
H40 H -0.0053 0.1902 0.0583 0.057 Uiso 1 1 calc R U . . .
C41 C 0.1320(4) 0.1109(4) -0.34727(17) 0.052(2) Uani 1 1 d . U . . .
H41 H 0.1644 0.0986 -0.3514 0.063 Uiso 1 1 calc R U . . .
C42 C 0.0878(4) 0.0814(4) -0.35790(18) 0.060(2) Uani 1 1 d . U . . .
H42 H 0.0893 0.0513 -0.3705 0.072 Uiso 1 1 calc R U . . .
C43 C 0.0419(4) 0.0959(4) -0.35029(19) 0.063(2) Uani 1 1 d . U . . .
H43 H 0.0116 0.0744 -0.3565 0.075 Uiso 1 1 calc R U . . .
C44 C 0.0393(3) 0.1420(4) -0.33355(17) 0.056(2) Uani 1 1 d . U . . .
H44 H 0.0075 0.1530 -0.3281 0.067 Uiso 1 1 calc R U . . .
C45 C 0.0850(3) 0.1718(4) -0.32483(17) 0.050(2) Uani 1 1 d . U . . .
C46 C 0.0854(3) 0.2213(3) -0.30711(16) 0.0444(19) Uani 1 1 d . U . . .
H46 H 0.0547 0.2331 -0.3007 0.053 Uiso 1 1 calc R U . . .
C47 C 0.1301(3) 0.2954(3) -0.28221(17) 0.049(2) Uani 1 1 d . U . . .
C48 C 0.1563(4) 0.3419(4) -0.28974(19) 0.058(2) Uani 1 1 d . U . . .
H48 H 0.1708 0.3422 -0.3069 0.069 Uiso 1 1 calc R U . . .
C49 C 0.1607(4) 0.3864(4) -0.27225(19) 0.061(2) Uani 1 1 d . U . . .
H49 H 0.1766 0.4189 -0.2776 0.073 Uiso 1 1 calc R U . . .
C50 C 0.1414(3) 0.3841(4) -0.24606(18) 0.055(2) Uani 1 1 d . U . . .
H50 H 0.1470 0.4144 -0.2332 0.066 Uiso 1 1 calc R U . . .
C51 C 0.1152(3) 0.3399(3) -0.23870(16) 0.0444(19) Uani 1 1 d . U . . .
C52 C 0.1105(3) 0.2939(3) -0.25702(16) 0.0422(19) Uani 1 1 d . U . . .
H52 H 0.0937 0.2618 -0.2519 0.051 Uiso 1 1 calc R U . . .
C53 C 0.0915(3) 0.3407(3) -0.21213(16) 0.0425(18) Uani 1 1 d . U . . .
C54 C 0.0610(3) 0.3863(4) -0.20856(17) 0.050(2) Uani 1 1 d . U . . .
H54 H 0.0578 0.4149 -0.2224 0.061 Uiso 1 1 calc R U . . .
C55 C 0.0352(3) 0.3908(4) -0.18524(17) 0.053(2) Uani 1 1 d . U . . .
H55 H 0.0143 0.4221 -0.1835 0.063 Uiso 1 1 calc R U . . .
C56 C 0.0401(3) 0.3496(3) -0.16444(16) 0.0471(19) Uani 1 1 d . U . . .
C57 C 0.0733(3) 0.3038(3) -0.16614(16) 0.0371(17) Uani 1 1 d . U . . .
C58 C 0.0993(3) 0.2984(3) -0.19061(16) 0.0388(17) Uani 1 1 d . U . . .
C59 C 0.1323(3) 0.2530(3) -0.19114(16) 0.0409(18) Uani 1 1 d . U . . .
H59 H 0.1501 0.2492 -0.2070 0.049 Uiso 1 1 calc R U . . .
C60 C 0.1396(3) 0.2151(3) -0.17047(16) 0.0383(18) Uani 1 1 d . U . . .
H60 H 0.1628 0.1857 -0.1718 0.046 Uiso 1 1 calc R U . . .
C61 C 0.1131(3) 0.2176(3) -0.14592(15) 0.0347(17) Uani 1 1 d . U . . .
C62 C 0.0798(3) 0.2631(3) -0.14456(15) 0.0358(16) Uani 1 1 d . U . . .
C63 C 0.0533(3) 0.2677(3) -0.12037(16) 0.0387(17) Uani 1 1 d . U . . .
C64 C 0.0599(3) 0.2268(3) -0.09915(16) 0.0401(17) Uani 1 1 d . U . . .
C65 C 0.0931(3) 0.1832(3) -0.10155(16) 0.0438(19) Uani 1 1 d . U . . .
H65 H 0.0980 0.1560 -0.0869 0.053 Uiso 1 1 calc R U . . .
C66 C 0.1190(3) 0.1781(3) -0.12429(16) 0.0439(19) Uani 1 1 d . U . . .
H66 H 0.1411 0.1475 -0.1253 0.053 Uiso 1 1 calc R U . . .
C67 C 0.0200(3) 0.3141(3) -0.11948(17) 0.0456(19) Uani 1 1 d . U . . .
H67 H 0.0020 0.3180 -0.1037 0.055 Uiso 1 1 calc R U . . .
C68 C 0.0138(3) 0.3519(4) -0.14022(18) 0.053(2) Uani 1 1 d . U . . .
H68 H -0.0091 0.3817 -0.1389 0.063 Uiso 1 1 calc R U . . .
C69 C 0.0328(3) 0.2312(3) -0.07354(16) 0.0426(18) Uani 1 1 d . U . . .
C70 C -0.0130(3) 0.2025(4) -0.07306(17) 0.049(2) Uani 1 1 d . U . . .
H70 H -0.0269 0.1798 -0.0890 0.059 Uiso 1 1 calc R U . . .
C71 C -0.0385(3) 0.2065(4) -0.05006(17) 0.051(2) Uani 1 1 d . U . . .
H71 H -0.0704 0.1876 -0.0504 0.061 Uiso 1 1 calc R U . . .
C72 C -0.0174(3) 0.2384(3) -0.02619(17) 0.048(2) Uani 1 1 d . U . . .
H72 H -0.0346 0.2410 -0.0100 0.058 Uiso 1 1 calc R U . . .
C73 C 0.0286(3) 0.2660(3) -0.02624(16) 0.0414(18) Uani 1 1 d . U . . .
C74 C 0.0534(3) 0.2629(3) -0.05004(16) 0.0408(19) Uani 1 1 d . U . . .
H74 H 0.0847 0.2828 -0.0501 0.049 Uiso 1 1 calc R U . . .
C75 C 0.0705(3) 0.3439(4) -0.00375(17) 0.0463(19) Uani 1 1 d . U . . .
H75 H 0.0635 0.3619 -0.0219 0.056 Uiso 1 1 calc R U . . .
C76 C 0.1013(3) 0.3706(3) 0.02097(17) 0.0448(19) Uani 1 1 d . U . . .
C77 C 0.1145(3) 0.4258(4) 0.0209(2) 0.059(2) Uani 1 1 d . U . . .
H77 H 0.1029 0.4478 0.0043 0.071 Uiso 1 1 calc R U . . .
C78 C 0.1447(4) 0.4479(4) 0.0454(2) 0.063(2) Uani 1 1 d . U . . .
H78 H 0.1555 0.4851 0.0457 0.076 Uiso 1 1 calc R U . . .
C79 C 0.1587(3) 0.4157(4) 0.0689(2) 0.058(2) Uani 1 1 d . U . . .
H79 H 0.1784 0.4305 0.0861 0.070 Uiso 1 1 calc R U . . .
C80 C 0.1442(3) 0.3608(4) 0.06777(19) 0.051(2) Uani 1 1 d . U . . .
H80 H 0.1546 0.3384 0.0843 0.061 Uiso 1 1 calc R U . . .
C81 C -0.0961(4) 0.1262(4) -0.15428(17) 0.051(2) Uani 1 1 d . U . . .
H81 H -0.1299 0.1196 -0.1502 0.061 Uiso 1 1 calc R U . . .
C82 C -0.0559(4) 0.0900(4) -0.14355(18) 0.060(2) Uani 1 1 d . U . . .
H82 H -0.0622 0.0593 -0.1322 0.072 Uiso 1 1 calc R U . . .
C83 C -0.0083(4) 0.0990(4) -0.1494(2) 0.065(2) Uani 1 1 d . U . . .
H83 H 0.0197 0.0754 -0.1418 0.078 Uiso 1 1 calc R U . . .
C84 C 0.0002(4) 0.1433(4) -0.16683(19) 0.058(2) Uani 1 1 d . U . . .
H84 H 0.0332 0.1490 -0.1721 0.069 Uiso 1 1 calc R U . . .
C85 C -0.0407(3) 0.1786(3) -0.17612(16) 0.0439(18) Uani 1 1 d . U . . .
C86 C -0.0353(3) 0.2274(3) -0.19375(16) 0.0431(19) Uani 1 1 d . U . . .
H86 H -0.0032 0.2355 -0.1996 0.052 Uiso 1 1 calc R U . . .
C87 C -0.0714(3) 0.3052(3) -0.21884(17) 0.0420(18) Uani 1 1 d . U . . .
C88 C -0.0927(3) 0.3549(4) -0.21178(18) 0.049(2) Uani 1 1 d . U . . .
H88 H -0.1071 0.3575 -0.1946 0.059 Uiso 1 1 calc R U . . .
C89 C -0.0932(3) 0.3993(4) -0.22912(18) 0.052(2) Uani 1 1 d . U . . .
H89 H -0.1074 0.4329 -0.2240 0.062 Uiso 1 1 calc R U . . .
C90 C -0.0727(3) 0.3956(3) -0.25460(17) 0.048(2) Uani 1 1 d . U . . .
H90 H -0.0732 0.4268 -0.2668 0.057 Uiso 1 1 calc R U . . .
C91 C -0.0515(3) 0.3469(3) -0.26224(16) 0.0432(18) Uani 1 1 d . U . . .
C92 C -0.0506(3) 0.3015(3) -0.24408(16) 0.0389(18) Uani 1 1 d . U . . .
H92 H -0.0357 0.2681 -0.2489 0.047 Uiso 1 1 calc R U . . .
C93 C -0.0274(3) 0.3456(3) -0.28902(17) 0.0453(18) Uani 1 1 d . U . . .
C94 C 0.0075(3) 0.3867(3) -0.29232(17) 0.050(2) Uani 1 1 d . U . . .
H94 H 0.0144 0.4143 -0.2779 0.060 Uiso 1 1 calc R U . . .
C95 C 0.0326(3) 0.3891(4) -0.31583(18) 0.054(2) Uani 1 1 d . U . . .
H95 H 0.0564 0.4179 -0.3173 0.065 Uiso 1 1 calc R U . . .
C96 C 0.0230(3) 0.3496(3) -0.33730(17) 0.049(2) Uani 1 1 d . U . . .
C97 C -0.0141(3) 0.3075(3) -0.33524(17) 0.0420(18) Uani 1 1 d . U . . .
C98 C -0.0394(3) 0.3051(3) -0.31096(16) 0.0406(17) Uani 1 1 d . U . . .
C99 C -0.0773(3) 0.2626(3) -0.31050(17) 0.0423(19) Uani 1 1 d . U . . .
H99 H -0.0951 0.2609 -0.2946 0.051 Uiso 1 1 calc R U . . .
C100 C -0.0885(3) 0.2256(3) -0.33141(16) 0.0418(19) Uani 1 1 d . U . . .
H100 H -0.1138 0.1983 -0.3300 0.050 Uiso 1 1 calc R U . . .
C101 C -0.0630(3) 0.2262(3) -0.35618(16) 0.0382(17) Uani 1 1 d . U . . .
C102 C -0.0254(3) 0.2676(3) -0.35769(16) 0.0391(17) Uani 1 1 d . U . . .
C103 C 0.0010(3) 0.2686(3) -0.38178(17) 0.0438(18) Uani 1 1 d . U . . .
C104 C -0.0093(3) 0.2286(4) -0.40323(16) 0.0456(19) Uani 1 1 d . U . . .
C105 C -0.0462(3) 0.1880(3) -0.40062(17) 0.047(2) Uani 1 1 d . U . . .
H105 H -0.0532 0.1606 -0.4151 0.057 Uiso 1 1 calc R U . . .
C106 C -0.0726(3) 0.1867(3) -0.37807(17) 0.0452(19) Uani 1 1 d . U . . .
H106 H -0.0977 0.1588 -0.3772 0.054 Uiso 1 1 calc R U . . .
C107 C 0.0489(4) 0.3500(4) -0.36134(19) 0.059(2) Uani 1 1 d . U . . .
H107 H 0.0737 0.3779 -0.3628 0.070 Uiso 1 1 calc R U . . .
C108 C 0.0389(3) 0.3112(4) -0.38256(18) 0.053(2) Uani 1 1 d . U . . .
H108 H 0.0575 0.3123 -0.3982 0.064 Uiso 1 1 calc R U . . .
C109 C 0.0191(3) 0.2271(3) -0.42850(17) 0.0472(19) Uani 1 1 d . U . . .
C110 C 0.0046(3) 0.2610(4) -0.45252(17) 0.048(2) Uani 1 1 d . U . . .
H110 H -0.0229 0.2866 -0.4528 0.058 Uiso 1 1 calc R U . . .
C111 C 0.0302(3) 0.2573(3) -0.47617(18) 0.0480(19) Uani 1 1 d . U . . .
C112 C 0.0703(4) 0.2218(4) -0.47580(19) 0.056(2) Uani 1 1 d . U . . .
H112 H 0.0873 0.2191 -0.4920 0.068 Uiso 1 1 calc R U . . .
C113 C 0.0864(4) 0.1892(4) -0.45133(19) 0.061(2) Uani 1 1 d . U . . .
H113 H 0.1154 0.1654 -0.4506 0.073 Uiso 1 1 calc R U . . .
C114 C 0.0603(3) 0.1915(4) -0.42825(18) 0.057(2) Uani 1 1 d . U . . .
H114 H 0.0707 0.1683 -0.4120 0.069 Uiso 1 1 calc R U . . .
C115 C 0.0044(5) 0.3399(5) -0.4995(2) 0.087(3) Uani 1 1 d . U . . .
H115 H 0.0156 0.3576 -0.4815 0.105 Uiso 1 1 calc R U . . .
C116 C -0.0203(6) 0.3713(4) -0.5241(2) 0.095(3) Uani 1 1 d . U . . .
C117 C -0.0181(7) 0.4269(5) -0.5257(3) 0.132(5) Uani 1 1 d . U . . .
H117 H -0.0003 0.4469 -0.5096 0.158 Uiso 1 1 calc R U . . .
C118 C -0.0407(8) 0.4542(7) -0.5497(4) 0.150(5) Uani 1 1 d . U . . .
H118 H -0.0370 0.4928 -0.5511 0.180 Uiso 1 1 calc R U . . .
C119 C -0.0691(7) 0.4249(6) -0.5718(3) 0.130(5) Uani 1 1 d . U . . .
H119 H -0.0880 0.4429 -0.5883 0.156 Uiso 1 1 calc R U . . .
C120 C -0.0696(5) 0.3679(5) -0.5697(2) 0.089(3) Uani 1 1 d . U . . .
H120 H -0.0880 0.3472 -0.5853 0.107 Uiso 1 1 calc R U . . .
C121 C -0.1118(3) 0.2785(4) -0.12852(17) 0.050(2) Uani 1 1 d . U . . .
H121 H -0.0850 0.2517 -0.1254 0.060 Uiso 1 1 calc R U . . .
C122 C -0.1169(4) 0.3139(4) -0.10636(18) 0.059(2) Uani 1 1 d . U . . .
H122 H -0.0944 0.3108 -0.0882 0.071 Uiso 1 1 calc R U . . .
C123 C -0.1555(4) 0.3543(4) -0.1109(2) 0.065(2) Uani 1 1 d . U . . .
H123 H -0.1591 0.3798 -0.0961 0.079 Uiso 1 1 calc R U . . .
C124 C -0.1876(4) 0.3560(4) -0.13718(19) 0.059(2) Uani 1 1 d . U . . .
H124 H -0.2145 0.3827 -0.1407 0.071 Uiso 1 1 calc R U . . .
C125 C -0.1815(3) 0.3195(3) -0.15851(17) 0.048(2) Uani 1 1 d . U . . .
C126 C -0.2131(3) 0.3198(4) -0.18708(18) 0.053(2) Uani 1 1 d . U . . .
H126 H -0.2421 0.3438 -0.1914 0.063 Uiso 1 1 calc R U . . .
C127 C -0.2342(3) 0.2866(4) -0.23502(17) 0.050(2) Uani 1 1 d . U . . .
C128 C -0.2869(4) 0.2781(4) -0.23826(19) 0.062(2) Uani 1 1 d . U . . .
H128 H -0.3033 0.2737 -0.2219 0.074 Uiso 1 1 calc R U . . .
C129 C -0.3156(4) 0.2761(5) -0.2662(2) 0.071(3) Uani 1 1 d . U . . .
H129 H -0.3519 0.2687 -0.2690 0.085 Uiso 1 1 calc R U . . .
C130 C -0.2922(4) 0.2847(4) -0.28964(19) 0.064(3) Uani 1 1 d . U . . .
H130 H -0.3123 0.2838 -0.3086 0.077 Uiso 1 1 calc R U . . .
C131 C -0.2391(3) 0.2948(4) -0.28585(17) 0.053(2) Uani 1 1 d . U . . .
C132 C -0.2100(3) 0.2948(3) -0.25850(16) 0.048(2) Uani 1 1 d . U . . .
H132 H -0.1734 0.3004 -0.2557 0.057 Uiso 1 1 calc R U . . .
C133 C -0.2129(3) 0.3096(4) -0.31136(17) 0.0505(19) Uani 1 1 d . U . . .
C134 C -0.1871(3) 0.3576(4) -0.31029(17) 0.055(2) Uani 1 1 d . U . . .
H134 H -0.1853 0.3800 -0.2936 0.066 Uiso 1 1 calc R U . . .
C135 C -0.1635(3) 0.3754(4) -0.33247(18) 0.058(2) Uani 1 1 d . U . . .
H135 H -0.1450 0.4091 -0.3307 0.070 Uiso 1 1 calc R U . . .
C136 C -0.1666(3) 0.3441(3) -0.35772(16) 0.0457(19) Uani 1 1 d . U . . .
C137 C -0.1923(3) 0.2922(4) -0.35896(16) 0.0449(18) Uani 1 1 d . U . . .
C138 C -0.2147(3) 0.2750(4) -0.33513(16) 0.0454(18) Uani 1 1 d . U . . .
C139 C -0.1442(3) 0.3618(4) -0.38210(17) 0.052(2) Uani 1 1 d . U . . .
H139 H -0.1262 0.3957 -0.3814 0.062 Uiso 1 1 calc R U . . .
C140 C -0.1489(3) 0.3304(4) -0.40579(18) 0.053(2) Uani 1 1 d . U . . .
H140 H -0.1347 0.3435 -0.4218 0.063 Uiso 1 1 calc R U . . .
C141 C -0.1738(3) 0.2784(4) -0.40821(17) 0.0444(18) Uani 1 1 d . U . . .
C142 C -0.1941(3) 0.2589(4) -0.38343(17) 0.0463(19) Uani 1 1 d . U . . .
C143 C -0.2166(3) 0.2059(4) -0.38434(18) 0.0489(19) Uani 1 1 d . U . . .
C144 C -0.2165(3) 0.1731(4) -0.40809(18) 0.055(2) Uani 1 1 d . U . . .
H144 H -0.2299 0.1369 -0.4082 0.066 Uiso 1 1 calc R U . . .
C145 C -0.1971(3) 0.1920(4) -0.43199(18) 0.051(2) Uani 1 1 d . U . . .
H145 H -0.1976 0.1686 -0.4482 0.062 Uiso 1 1 calc R U . . .
C146 C -0.1774(3) 0.2440(4) -0.43255(17) 0.0447(18) Uani 1 1 d . U . . .
C147 C -0.2372(3) 0.2208(4) -0.33666(19) 0.055(2) Uani 1 1 d . U . . .
H147 H -0.2521 0.2079 -0.3209 0.066 Uiso 1 1 calc R U . . .
C148 C -0.2378(3) 0.1879(4) -0.35966(18) 0.055(2) Uani 1 1 d . U . . .
H148 H -0.2524 0.1523 -0.3596 0.066 Uiso 1 1 calc R U . . .
C149 C -0.1623(3) 0.2646(4) -0.46004(17) 0.0467(19) Uani 1 1 d . U . . .
C150 C -0.1845(3) 0.3112(4) -0.47404(18) 0.051(2) Uani 1 1 d . U . . .
H150 H -0.2079 0.3324 -0.4653 0.061 Uiso 1 1 calc R U . . .
C151 C -0.1735(3) 0.3274(4) -0.50020(18) 0.055(2) Uani 1 1 d . U . . .
H151 H -0.1892 0.3594 -0.5094 0.066 Uiso 1 1 calc R U . . .
C152 C -0.1397(3) 0.2973(4) -0.51305(18) 0.052(2) Uani 1 1 d . U . . .
H152 H -0.1322 0.3086 -0.5312 0.063 Uiso 1 1 calc R U . . .
C153 C -0.1159(3) 0.2500(3) -0.49977(17) 0.0434(19) Uani 1 1 d . U . . .
C154 C -0.1274(3) 0.2350(3) -0.47311(17) 0.0456(19) Uani 1 1 d . U . . .
H154 H -0.1110 0.2036 -0.4636 0.055 Uiso 1 1 calc R U . . .
C155 C -0.0671(3) 0.1723(4) -0.50652(17) 0.0466(19) Uani 1 1 d . U . . .
H155 H -0.0851 0.1530 -0.4938 0.056 Uiso 1 1 calc R U . . .
C156 C -0.0262(3) 0.1451(3) -0.51834(16) 0.0431(18) Uani 1 1 d . U . . .
C157 C -0.0126(4) 0.0912(4) -0.51138(19) 0.059(2) Uani 1 1 d . U . . .
H157 H -0.0309 0.0706 -0.4992 0.071 Uiso 1 1 calc R U . . .
C158 C 0.0272(4) 0.0682(4) -0.5221(2) 0.061(2) Uani 1 1 d . U . . .
H158 H 0.0373 0.0314 -0.5175 0.073 Uiso 1 1 calc R U . . .
C159 C 0.0528(3) 0.0991(4) -0.53993(19) 0.057(2) Uani 1 1 d . U . . .
H159 H 0.0808 0.0839 -0.5477 0.069 Uiso 1 1 calc R U . . .
C160 C 0.0371(3) 0.1521(4) -0.54619(17) 0.050(2) Uani 1 1 d . U . . .
H160 H 0.0544 0.1731 -0.5586 0.060 Uiso 1 1 calc R U . . .
C161 C 0.1792(3) 0.1883(4) 0.07604(19) 0.052(2) Uani 1 1 d . U . . .
H161 H 0.1936 0.1867 0.0589 0.062 Uiso 1 1 calc R U . . .
C162 C 0.2021(3) 0.1568(4) 0.09955(19) 0.056(2) Uani 1 1 d . U . . .
H162 H 0.2310 0.1339 0.0983 0.067 Uiso 1 1 calc R U . . .
C163 C 0.1822(4) 0.1594(4) 0.1244(2) 0.062(2) Uani 1 1 d . U . . .
H163 H 0.1965 0.1379 0.1407 0.075 Uiso 1 1 calc R U . . .
C164 C 0.1402(3) 0.1942(4) 0.12530(18) 0.057(2) Uani 1 1 d . U . . .
H164 H 0.1264 0.1979 0.1426 0.068 Uiso 1 1 calc R U . . .
C165 C 0.1192(3) 0.2230(4) 0.10116(17) 0.0478(19) Uani 1 1 d . U . . .
C166 C 0.0746(3) 0.2593(3) 0.10016(17) 0.0449(19) Uani 1 1 d . U . . .
H166 H 0.0626 0.2685 0.1175 0.054 Uiso 1 1 calc R U . . .
C167 C 0.0074(3) 0.3158(3) 0.07542(17) 0.0468(19) Uani 1 1 d . U . . .
C168 C 0.0052(3) 0.3513(4) 0.09877(18) 0.053(2) Uani 1 1 d . U . . .
H168 H 0.0329 0.3533 0.1148 0.064 Uiso 1 1 calc R U . . .
C169 C -0.0392(3) 0.3832(4) 0.09745(19) 0.057(2) Uani 1 1 d . U . . .
H169 H -0.0419 0.4072 0.1130 0.068 Uiso 1 1 calc R U . . .
C170 C -0.0788(3) 0.3809(4) 0.07436(18) 0.054(2) Uani 1 1 d . U . . .
H170 H -0.1086 0.4033 0.0741 0.064 Uiso 1 1 calc R U . . .
C171 C -0.0766(3) 0.3460(3) 0.05081(17) 0.0466(19) Uani 1 1 d . U . . .
C172 C -0.0313(3) 0.3148(3) 0.05209(17) 0.0462(19) Uani 1 1 d . U . . .
H172 H -0.0276 0.2922 0.0361 0.055 Uiso 1 1 calc R U . . .
C173 C -0.1197(3) 0.3434(4) 0.02514(17) 0.0460(18) Uani 1 1 d . U . . .
C174 C -0.1429(3) 0.3925(4) 0.01433(19) 0.056(2) Uani 1 1 d . U . . .
H174 H -0.1335 0.4257 0.0245 0.067 Uiso 1 1 calc R U . . .
C175 C -0.1793(3) 0.3938(4) -0.0109(2) 0.057(2) Uani 1 1 d . U . . .
H175 H -0.1962 0.4273 -0.0170 0.069 Uiso 1 1 calc R U . . .
C176 C -0.1916(3) 0.3472(4) -0.02732(18) 0.052(2) Uani 1 1 d . U . . .
C177 C -0.1707(3) 0.2967(3) -0.01660(17) 0.0437(18) Uani 1 1 d . U . . .
C178 C -0.1359(3) 0.2941(3) 0.01102(16) 0.0418(17) Uani 1 1 d . U . . .
C179 C -0.1205(3) 0.2410(4) 0.02207(18) 0.0482(19) Uani 1 1 d . U . . .
H179 H -0.1007 0.2381 0.0410 0.058 Uiso 1 1 calc R U . . .
C180 C -0.1330(3) 0.1947(4) 0.00660(17) 0.048(2) Uani 1 1 d . U . . .
H180 H -0.1225 0.1602 0.0150 0.058 Uiso 1 1 calc R U . . .
C181 C -0.1617(3) 0.1971(4) -0.02217(16) 0.0429(18) Uani 1 1 d . U . . .
C182 C -0.1814(3) 0.2481(3) -0.03354(16) 0.0413(17) Uani 1 1 d . U . . .
C183 C -0.2114(3) 0.2504(4) -0.06181(17) 0.0455(18) Uani 1 1 d . U . . .
C184 C -0.2171(3) 0.2033(4) -0.07890(17) 0.0496(19) Uani 1 1 d . U . . .
C185 C -0.1972(3) 0.1546(4) -0.06796(18) 0.049(2) Uani 1 1 d . U . . .
H185 H -0.2015 0.1229 -0.0799 0.059 Uiso 1 1 calc R U . . .
C186 C -0.1705(3) 0.1502(4) -0.03949(17) 0.049(2) Uani 1 1 d . U . . .
H186 H -0.1583 0.1156 -0.0319 0.059 Uiso 1 1 calc R U . . .
C187 C -0.2334(3) 0.3034(4) -0.07158(19) 0.054(2) Uani 1 1 d . U . . .
H187 H -0.2544 0.3063 -0.0902 0.065 Uiso 1 1 calc R U . . .
C188 C -0.2247(3) 0.3482(4) -0.05497(18) 0.055(2) Uani 1 1 d . U . . .
H188 H -0.2412 0.3816 -0.0618 0.066 Uiso 1 1 calc R U . . .
C189 C -0.2443(3) 0.2052(4) -0.11035(17) 0.050(2) Uani 1 1 d . U . . .
C190 C -0.2977(3) 0.2182(4) -0.11750(19) 0.061(2) Uani 1 1 d . U . . .
H190 H -0.3165 0.2285 -0.1028 0.073 Uiso 1 1 calc R U . . .
C191 C -0.3225(4) 0.2159(4) -0.14615(19) 0.067(3) Uani 1 1 d . U . . .
H191 H -0.3588 0.2232 -0.1508 0.080 Uiso 1 1 calc R U . . .
C192 C -0.2953(3) 0.2031(4) -0.16823(19) 0.059(2) Uani 1 1 d . U . . .
H192 H -0.3124 0.2020 -0.1878 0.071 Uiso 1 1 calc R U . . .
C193 C -0.2428(3) 0.1921(4) -0.16086(17) 0.048(2) Uani 1 1 d . U . . .
C194 C -0.2182(3) 0.1925(3) -0.13231(17) 0.047(2) Uani 1 1 d . U . . .
H194 H -0.1823 0.1837 -0.1278 0.057 Uiso 1 1 calc R U . . .
C195 C -0.2316(3) 0.1514(4) -0.20446(18) 0.055(2) Uani 1 1 d . U . . .
H195 H -0.2637 0.1331 -0.2046 0.066 Uiso 1 1 calc R U . . .
C196 C -0.2040(3) 0.1446(4) -0.22854(17) 0.052(2) Uani 1 1 d . U . . .
C197 C -0.2201(4) 0.1082(4) -0.25046(19) 0.065(2) Uani 1 1 d . U . . .
H197 H -0.2502 0.0864 -0.2505 0.078 Uiso 1 1 calc R U . . .
C198 C -0.1916(4) 0.1037(5) -0.2725(2) 0.075(3) Uani 1 1 d . U . . .
H198 H -0.2019 0.0786 -0.2880 0.090 Uiso 1 1 calc R U . . .
C199 C -0.1487(4) 0.1357(4) -0.27178(18) 0.061(2) Uani 1 1 d . U . . .
H199 H -0.1290 0.1336 -0.2869 0.074 Uiso 1 1 calc R U . . .
C200 C -0.1341(4) 0.1709(3) -0.24917(17) 0.052(2) Uani 1 1 d . U . . .
H200 H -0.1040 0.1929 -0.2489 0.063 Uiso 1 1 calc R U . . .
C201 C 0.1752(4) 0.1561(4) -0.25314(18) 0.057(2) Uani 1 1 d . U . . .
H201 H 0.1433 0.1757 -0.2561 0.068 Uiso 1 1 calc R U . . .
C202 C 0.1892(4) 0.1267(4) -0.22781(19) 0.069(3) Uani 1 1 d . U . . .
H202 H 0.1673 0.1263 -0.2137 0.083 Uiso 1 1 calc R U . . .
C203 C 0.2350(5) 0.0983(4) -0.2233(2) 0.078(3) Uani 1 1 d . U . . .
H203 H 0.2462 0.0791 -0.2057 0.094 Uiso 1 1 calc R U . . .
C204 C 0.2652(4) 0.0980(4) -0.2452(2) 0.071(3) Uani 1 1 d . U . . .
H204 H 0.2965 0.0773 -0.2431 0.085 Uiso 1 1 calc R U . . .
C205 C 0.2485(4) 0.1282(4) -0.26979(17) 0.053(2) Uani 1 1 d . U . . .
C206 C 0.2779(4) 0.1290(3) -0.29320(18) 0.054(2) Uani 1 1 d . U . . .
H206 H 0.3105 0.1106 -0.2912 0.064 Uiso 1 1 calc R U . . .
C207 C 0.2905(3) 0.1599(4) -0.33904(18) 0.051(2) Uani 1 1 d . U . . .
C208 C 0.3440(3) 0.1661(4) -0.33249(19) 0.058(2) Uani 1 1 d . U . . .
H208 H 0.3615 0.1646 -0.3130 0.069 Uiso 1 1 calc R U . . .
C209 C 0.3714(4) 0.1743(4) -0.3545(2) 0.070(3) Uani 1 1 d . U . . .
H209 H 0.4082 0.1785 -0.3501 0.085 Uiso 1 1 calc R U . . .
C210 C 0.3461(4) 0.1767(4) -0.3826(2) 0.064(2) Uani 1 1 d . U . . .
H210 H 0.3658 0.1829 -0.3975 0.077 Uiso 1 1 calc R U . . .
C211 C 0.2928(3) 0.1701(4) -0.38997(18) 0.052(2) Uani 1 1 d . U . . .
C212 C 0.2651(3) 0.1617(3) -0.36755(17) 0.0457(19) Uani 1 1 d . U . . .
H212 H 0.2284 0.1571 -0.3719 0.055 Uiso 1 1 calc R U . . .
C213 C 0.2651(3) 0.1710(4) -0.42083(18) 0.0505(19) Uani 1 1 d . U . . .
C214 C 0.2403(3) 0.1243(4) -0.43264(19) 0.056(2) Uani 1 1 d . U . . .
H214 H 0.2409 0.0923 -0.4211 0.068 Uiso 1 1 calc R U . . .
C215 C 0.2144(3) 0.1234(4) -0.46125(19) 0.055(2) Uani 1 1 d . U . . .
H215 H 0.1993 0.0903 -0.4693 0.066 Uiso 1 1 calc R U . . .
C216 C 0.2106(3) 0.1699(3) -0.47801(17) 0.0448(18) Uani 1 1 d . U . . .
C217 C 0.2340(3) 0.2189(3) -0.46578(17) 0.0418(17) Uani 1 1 d . U . . .
C218 C 0.2637(3) 0.2190(4) -0.43731(17) 0.0463(18) Uani 1 1 d . U . . .
C219 C 0.2900(4) 0.2687(4) -0.42716(19) 0.056(2) Uani 1 1 d . U . . .
H219 H 0.3118 0.2690 -0.4087 0.068 Uiso 1 1 calc R U . . .
C220 C 0.2850(4) 0.3141(4) -0.4427(2) 0.059(2) Uani 1 1 d . U . . .
H220 H 0.3036 0.3459 -0.4352 0.071 Uiso 1 1 calc R U . . .
C221 C 0.2518(3) 0.3163(4) -0.47083(18) 0.0509(19) Uani 1 1 d . U . . .
C222 C 0.2274(3) 0.2687(3) -0.48241(17) 0.0457(18) Uani 1 1 d . U . . .
C223 C 0.1946(3) 0.2693(3) -0.50995(17) 0.0446(18) Uani 1 1 d . U . . .
C224 C 0.1824(3) 0.3206(4) -0.52428(18) 0.0510(19) Uani 1 1 d . U . . .
C225 C 0.2086(4) 0.3668(4) -0.5121(2) 0.058(2) Uani 1 1 d . U . . .
H225 H 0.2024 0.4008 -0.5220 0.070 Uiso 1 1 calc R U . . .
C226 C 0.2426(4) 0.3655(4) -0.4870(2) 0.063(2) Uani 1 1 d . U . . .
H226 H 0.2606 0.3979 -0.4800 0.076 Uiso 1 1 calc R U . . .
C227 C 0.1755(3) 0.2181(3) -0.52229(18) 0.049(2) Uani 1 1 d . U . . .
H227 H 0.1570 0.2171 -0.5416 0.058 Uiso 1 1 calc R U . . .
C228 C 0.1831(3) 0.1712(4) -0.50697(18) 0.050(2) Uani 1 1 d . U . . .
H228 H 0.1697 0.1380 -0.5158 0.060 Uiso 1 1 calc R U . . .
C229 C 0.1417(3) 0.3256(3) -0.55042(18) 0.0498(19) Uani 1 1 d . U . . .
C230 C 0.1489(4) 0.3607(4) -0.5733(2) 0.066(2) Uani 1 1 d . U . . .
H230 H 0.1805 0.3805 -0.5722 0.079 Uiso 1 1 calc R U . . .
C231 C 0.1100(4) 0.3661(4) -0.5971(2) 0.070(3) Uani 1 1 d . U . . .
H231 H 0.1153 0.3898 -0.6123 0.084 Uiso 1 1 calc R U . . .
C232 C 0.0641(4) 0.3386(4) -0.59946(19) 0.061(2) Uani 1 1 d . U . . .
H232 H 0.0378 0.3431 -0.6161 0.073 Uiso 1 1 calc R U . . .
C233 C 0.0561(3) 0.3030(4) -0.57677(18) 0.051(2) Uani 1 1 d . U . . .
C234 C 0.0937(3) 0.2989(3) -0.55283(18) 0.050(2) Uani 1 1 d . U . . .
H234 H 0.0871 0.2770 -0.5371 0.060 Uiso 1 1 calc R U . . .
C235 C -0.0148(3) 0.2541(4) -0.60238(19) 0.054(2) Uani 1 1 d . U . . .
H235 H -0.0007 0.2597 -0.6194 0.065 Uiso 1 1 calc R U . . .
C236 C -0.0634(3) 0.2251(4) -0.60391(18) 0.049(2) Uani 1 1 d . U . . .
C237 C -0.0873(4) 0.1978(4) -0.62892(19) 0.060(2) Uani 1 1 d . U . . .
H237 H -0.0726 0.1992 -0.6460 0.073 Uiso 1 1 calc R U . . .
C238 C -0.1329(4) 0.1688(4) -0.6284(2) 0.062(2) Uani 1 1 d . U . . .
H238 H -0.1497 0.1497 -0.6451 0.074 Uiso 1 1 calc R U . . .
C239 C -0.1532(4) 0.1680(4) -0.60330(19) 0.060(2) Uani 1 1 d . U . . .
H239 H -0.1840 0.1479 -0.6023 0.072 Uiso 1 1 calc R U . . .
C240 C -0.1277(3) 0.1972(4) -0.5795(2) 0.056(2) Uani 1 1 d . U . . .
H240 H -0.1426 0.1975 -0.5624 0.067 Uiso 1 1 calc R U . . .
S1 S 0.14083(11) 0.40426(12) 0.15319(6) 0.0757(8) Uani 1 1 d . U . . .
S2 S 0.07805(15) 0.49851(15) 0.14718(7) 0.1041(11) Uani 1 1 d . U . . .
N100 N 0.0876(4) 0.4369(4) 0.14774(19) 0.091(2) Uani 1 1 d . U . . .
O1 O 0.1326(3) 0.3526(3) 0.13889(15) 0.086(2) Uani 1 1 d . U . . .
O2 O 0.1857(3) 0.4340(4) 0.15115(19) 0.109(2) Uani 1 1 d . U . . .
O3 O 0.1172(5) 0.5314(4) 0.1614(2) 0.149(4) Uani 1 1 d . U . . .
O4 O 0.0257(4) 0.5071(4) 0.1523(2) 0.139(3) Uani 1 1 d . U . . .
C1A C 0.1478(6) 0.3878(6) 0.1899(3) 0.099(3) Uani 1 1 d . U . . .
C2A C 0.0717(5) 0.5160(5) 0.1105(3) 0.088(2) Uani 1 1 d . U . . .
F1A F 0.1101(4) 0.3596(4) 0.19671(18) 0.144(3) Uani 1 1 d . U . . .
F2A F 0.1904(3) 0.3612(4) 0.19936(16) 0.142(3) Uani 1 1 d . U . . .
F3A F 0.1503(4) 0.4326(4) 0.20641(15) 0.142(3) Uani 1 1 d . U . . .
F4A F 0.0405(4) 0.4842(3) 0.09326(15) 0.141(3) Uani 1 1 d . U . . .
F5A F 0.1169(3) 0.5121(3) 0.10079(18) 0.130(2) Uani 1 1 d . U . . .
F6A F 0.0570(3) 0.5672(3) 0.10407(14) 0.1012(19) Uani 1 1 d . U . . .
S3 S 0.14450(10) 0.00526(11) -0.04121(6) 0.0754(7) Uani 1 1 d . U . . .
S4 S 0.23203(10) 0.04235(10) -0.00326(6) 0.0676(7) Uani 1 1 d . U . . .
O5 O 0.1156(3) -0.0427(4) -0.04193(19) 0.114(3) Uani 1 1 d . U . . .
O6 O 0.1202(3) 0.0567(3) -0.03959(17) 0.096(2) Uani 1 1 d . U . . .
O7 O 0.2174(3) 0.0972(3) -0.00980(15) 0.0799(19) Uani 1 1 d . U . . .
O8 O 0.2854(3) 0.0286(3) -0.00008(18) 0.098(2) Uani 1 1 d . U . . .
N101 N 0.1987(3) -0.0031(3) -0.02096(19) 0.079(2) Uani 1 1 d . U . . .
C3A C 0.1622(5) 0.0066(5) -0.0770(3) 0.085(2) Uani 1 1 d . U . . .
C4A C 0.2165(6) 0.0334(5) 0.0321(3) 0.095(2) Uani 1 1 d . U . . .
F1B F 0.1218(3) 0.0131(3) -0.09699(15) 0.121(2) Uani 1 1 d . U . . .
F2B F 0.1954(3) 0.0469(3) -0.07865(17) 0.129(3) Uani 1 1 d . U . . .
F3B F 0.1850(3) -0.0378(3) -0.08312(17) 0.119(2) Uani 1 1 d . U . . .
F4B F 0.1690(4) 0.0431(4) 0.03279(19) 0.147(3) Uani 1 1 d . U . . .
F5B F 0.2449(4) 0.0669(3) 0.05085(16) 0.142(3) Uani 1 1 d . U . . .
F6B F 0.2275(4) -0.0174(3) 0.04234(16) 0.135(3) Uani 1 1 d . U . . .
S5 S -0.03465(12) 0.19310(13) 0.12429(6) 0.0626(9) Uani 0.786(3) 1 d D U P A 1
S6 S 0.01993(17) 0.22213(18) 0.17812(9) 0.0956(12) Uani 0.786(3) 1 d D U P A 1
N102 N -0.0304(4) 0.2299(4) 0.15187(19) 0.090(2) Uiso 0.786(3) 1 d D U P A 1
O9 O -0.0615(3) 0.2248(3) 0.10017(17) 0.081(3) Uiso 0.786(3) 1 d D U P A 1
O10 O 0.0122(3) 0.1625(4) 0.1219(2) 0.078(3) Uiso 0.786(3) 1 d D U P A 1
O11 O 0.0694(3) 0.2380(4) 0.1716(2) 0.087(3) Uiso 0.786(3) 1 d D U P A 1
O12 O 0.0125(5) 0.1744(4) 0.1941(3) 0.123(3) Uiso 0.786(3) 1 d D U P A 1
C5A C -0.0831(4) 0.1412(4) 0.1258(3) 0.083(3) Uiso 0.786(3) 1 d D U P A 1
C6A C 0.0033(5) 0.2805(5) 0.1989(3) 0.097(3) Uiso 0.786(3) 1 d D U P A 1
F1C F -0.0658(4) 0.1032(4) 0.1456(2) 0.119(3) Uiso 0.786(3) 1 d D U P A 1
F2C F -0.1250(4) 0.1655(4) 0.1324(2) 0.110(3) Uiso 0.786(3) 1 d D U P A 1
F3C F -0.0918(4) 0.1133(5) 0.1006(2) 0.138(3) Uiso 0.786(3) 1 d D U P A 1
F4C F -0.0422(4) 0.2714(5) 0.2071(2) 0.127(3) Uiso 0.786(3) 1 d D U P A 1
F5C F 0.0418(4) 0.2882(4) 0.2207(2) 0.109(3) Uiso 0.786(3) 1 d D U P A 1
F6C F 0.0006(4) 0.3242(4) 0.1820(2) 0.118(3) Uiso 0.786(3) 1 d D U P A 1
S6' S -0.0239(5) 0.2238(5) 0.1815(2) 0.083(2) Uani 0.214(3) 1 d D U P A 2
N202 N -0.0419(12) 0.1693(10) 0.1632(5) 0.090(4) Uiso 0.214(3) 1 d D U P A 2
O9' O -0.0177(17) 0.0842(9) 0.1424(9) 0.166(12) Uiso 0.214(3) 1 d D U P A 2
O10' O 0.0020(13) 0.1674(16) 0.1168(8) 0.078(8) Uiso 0.214(3) 1 d D U P A 2
O11' O -0.0585(10) 0.2366(14) 0.2006(6) 0.089(7) Uiso 0.214(3) 1 d D U P A 2
O12' O -0.0085(13) 0.2673(11) 0.1639(7) 0.108(6) Uiso 0.214(3) 1 d D U P A 2
S5' S -0.0301(6) 0.1407(6) 0.1341(3) 0.105(3) Uiso 0.214(3) 1 d D U P A 2
F5C' F 0.0533(12) 0.2543(12) 0.2176(6) 0.115(8) Uiso 0.214(3) 1 d D U P A 2
F2C' F -0.0947(11) 0.1443(13) 0.0859(5) 0.110(8) Uiso 0.214(3) 1 d D U P A 2
F3C' F -0.1329(9) 0.1454(11) 0.1214(6) 0.070(6) Uiso 0.214(3) 1 d D U P A 2
F4C' F 0.0707(11) 0.1945(14) 0.1843(6) 0.117(7) Uiso 0.214(3) 1 d D U P A 2
C6' C 0.0402(7) 0.2086(12) 0.2033(5) 0.099(4) Uiso 0.214(3) 1 d D U P A 2
C5' C -0.0933(7) 0.1243(12) 0.1116(5) 0.109(6) Uiso 0.214(3) 1 d D U P A 2
F1C' F -0.0962(14) 0.0707(11) 0.1149(9) 0.166(9) Uiso 0.214(3) 1 d D U P A 2
F6C' F 0.0377(14) 0.1681(14) 0.2207(7) 0.158(11) Uiso 0.214(3) 1 d D U P A 2
S7 S 0.29704(11) 0.45025(14) -0.04069(7) 0.0931(9) Uani 1 1 d D U . . .
S8 S 0.34776(10) 0.44951(10) 0.01655(6) 0.0716(7) Uani 1 1 d D U . . .
N103 N 0.3242(5) 0.4842(5) -0.0131(2) 0.074(3) Uiso 0.559(6) 1 d D U P B 1
O15 O 0.3293(4) 0.3950(4) 0.0141(3) 0.074(3) Uiso 0.559(6) 1 d D U P B 1
O16 O 0.3992(4) 0.4647(5) 0.0252(3) 0.076(3) Uiso 0.559(6) 1 d D U P B 1
C8A C 0.3111(6) 0.4835(6) 0.0410(3) 0.076(4) Uiso 0.559(6) 1 d D U P B 1
F4D F 0.2607(4) 0.4777(5) 0.0338(3) 0.092(3) Uiso 0.559(6) 1 d D U P B 1
F5D F 0.3256(5) 0.4628(5) 0.0672(2) 0.104(4) Uiso 0.559(6) 1 d D U P B 1
F6D F 0.3192(5) 0.5370(4) 0.0418(3) 0.098(4) Uiso 0.559(6) 1 d D U P B 1
O14 O 0.3137(5) 0.3978(4) -0.0463(3) 0.077(4) Uiso 0.559(6) 1 d D U P B 1
O13 O 0.3030(5) 0.4924(5) -0.0639(3) 0.095(4) Uiso 0.559(6) 1 d D U P B 1
C7A C 0.2273(4) 0.4528(7) -0.0430(4) 0.088(4) Uiso 0.559(6) 1 d D U P B 1
F1D F 0.2055(5) 0.4366(6) -0.0696(3) 0.109(4) Uiso 0.559(6) 1 d D U P B 1
F2D F 0.2121(4) 0.5045(4) -0.0408(3) 0.091(3) Uiso 0.559(6) 1 d D U P B 1
F3D F 0.2150(5) 0.4235(5) -0.0229(3) 0.092(4) Uiso 0.559(6) 1 d D U P B 1
O14' O 0.2979(7) 0.4016(5) -0.0581(4) 0.079(5) Uiso 0.441(6) 1 d D U P B 2
O15' O 0.3729(6) 0.4077(6) 0.0371(3) 0.091(5) Uiso 0.441(6) 1 d D U P B 2
O16' O 0.3860(6) 0.4865(6) 0.0102(4) 0.083(4) Uiso 0.441(6) 1 d D U P B 2
N203 N 0.3099(6) 0.4189(6) -0.0083(2) 0.079(3) Uiso 0.441(6) 1 d D U P B 2
C8A' C 0.3117(7) 0.4859(7) 0.0405(3) 0.077(4) Uiso 0.441(6) 1 d D U P B 2
F4D' F 0.3439(6) 0.5021(7) 0.0649(3) 0.099(4) Uiso 0.441(6) 1 d D U P B 2
F5D' F 0.2905(6) 0.5294(6) 0.0273(3) 0.100(4) Uiso 0.441(6) 1 d D U P B 2
O13' O 0.3200(6) 0.4994(5) -0.0416(4) 0.097(5) Uiso 0.441(6) 1 d D U P B 2
F2D' F 0.2167(5) 0.4899(6) -0.0205(3) 0.097(4) Uiso 0.441(6) 1 d D U P B 2
C7A' C 0.2273(4) 0.4550(8) -0.0404(4) 0.089(4) Uiso 0.441(6) 1 d D U P B 2
F3D' F 0.2062(6) 0.4733(8) -0.0665(3) 0.118(5) Uiso 0.441(6) 1 d D U P B 2
F1D' F 0.2026(6) 0.4087(6) -0.0360(4) 0.096(5) Uiso 0.441(6) 1 d D U P B 2
F6D' F 0.2771(5) 0.4523(6) 0.0490(3) 0.088(4) Uiso 0.441(6) 1 d D U P B 2
S9 S 0.0309(3) 0.1837(3) -0.68163(16) 0.098(2) Uani 0.525(4) 1 d D U P C 1
N104 N 0.0720(6) 0.2009(6) -0.6543(2) 0.091(3) Uiso 0.525(4) 1 d D U P C 1
S10 S 0.0763(2) 0.1673(2) -0.62508(12) 0.0821(15) Uani 0.525(4) 1 d D U P C 1
O20 O 0.1008(7) 0.2026(6) -0.6026(3) 0.092(5) Uiso 0.525(4) 1 d D U P C 1
O19 O 0.0318(5) 0.1387(6) -0.6204(3) 0.085(4) Uiso 0.525(4) 1 d D U P C 1
O18 O 0.0323(8) 0.1307(6) -0.6938(4) 0.148(6) Uiso 0.525(4) 1 d D U P C 1
O17 O -0.0196(6) 0.2112(8) -0.6800(4) 0.113(5) Uiso 0.525(4) 1 d D U P C 1
C9A C 0.0486(7) 0.2280(7) -0.7099(4) 0.117(3) Uiso 0.525(4) 1 d D U P C 1
C10A C 0.1249(6) 0.1147(6) -0.6280(4) 0.098(3) Uiso 0.525(4) 1 d D U P C 1
F1E F 0.0188(7) 0.2714(8) -0.7220(4) 0.162(6) Uiso 0.525(4) 1 d D U P C 1
F2E F 0.0450(7) 0.1920(7) -0.7319(4) 0.150(5) Uiso 0.525(4) 1 d D U P C 1
F3E F 0.0964(5) 0.2476(6) -0.7077(3) 0.112(4) Uiso 0.525(4) 1 d D U P C 1
F4E F 0.1353(6) 0.0901(7) -0.6024(3) 0.132(5) Uiso 0.525(4) 1 d D U P C 1
F5E F 0.1661(6) 0.1388(8) -0.6354(4) 0.124(6) Uiso 0.525(4) 1 d D U P C 1
F6E F 0.1088(7) 0.0791(6) -0.6483(3) 0.130(5) Uiso 0.525(4) 1 d D U P C 1
S9' S 0.0277(3) 0.2137(4) -0.67937(19) 0.103(2) Uani 0.475(4) 1 d D U P C 2
S10' S 0.0663(2) 0.1251(3) -0.64391(14) 0.0919(17) Uani 0.475(4) 1 d D U P C 2
O18' O -0.0245(5) 0.1925(8) -0.6880(4) 0.104(5) Uiso 0.475(4) 1 d D U P C 2
O17' O 0.0424(7) 0.2583(6) -0.6601(4) 0.115(5) Uiso 0.475(4) 1 d D U P C 2
N204 N 0.0701(7) 0.1632(6) -0.6719(3) 0.103(3) Uiso 0.475(4) 1 d D U P C 2
C10' C 0.1220(6) 0.1443(8) -0.6163(3) 0.091(3) Uiso 0.475(4) 1 d D U P C 2
C9' C 0.0535(8) 0.2369(9) -0.7111(3) 0.128(4) Uiso 0.475(4) 1 d D U P C 2
F2E' F 0.0150(7) 0.2244(8) -0.7329(3) 0.131(5) Uiso 0.475(4) 1 d D U P C 2
F1E' F 0.0987(6) 0.2097(9) -0.7095(4) 0.141(6) Uiso 0.475(4) 1 d D U P C 2
F3E' F 0.0543(8) 0.2848(7) -0.6991(4) 0.146(5) Uiso 0.475(4) 1 d D U P C 2
F5E' F 0.1280(7) 0.1144(7) -0.5928(4) 0.121(5) Uiso 0.475(4) 1 d D U P C 2
O19' O 0.0792(8) 0.0699(5) -0.6503(4) 0.111(5) Uiso 0.475(4) 1 d D U P C 2
F4E' F 0.1678(7) 0.1401(9) -0.6259(4) 0.116(6) Uiso 0.475(4) 1 d D U P C 2
O20' O 0.0211(6) 0.1346(7) -0.6322(4) 0.094(5) Uiso 0.475(4) 1 d D U P C 2
F6E' F 0.1175(7) 0.1938(6) -0.6062(4) 0.104(5) Uiso 0.475(4) 1 d D U P C 2
S12 S -0.25520(19) 0.0237(2) -0.15967(11) 0.0717(18) Uani 0.531(6) 1 d D U P D 1
O24 O -0.2561(9) -0.0273(6) -0.1731(5) 0.134(8) Uiso 0.531(6) 1 d D U P D 1
O23 O -0.2099(5) 0.0573(6) -0.1524(3) 0.093(5) Uiso 0.531(6) 1 d D U P D 1
C12A C -0.2723(7) 0.0148(7) -0.1238(3) 0.083(6) Uiso 0.531(6) 1 d D U P D 1
F4F F -0.2800(6) 0.0609(6) -0.1110(3) 0.112(5) Uiso 0.531(6) 1 d D U P D 1
F5F F -0.2344(7) -0.0066(9) -0.1060(4) 0.149(8) Uiso 0.531(6) 1 d D U P D 1
F6F F -0.3150(6) -0.0129(6) -0.1257(3) 0.105(4) Uiso 0.531(6) 1 d D U P D 1
S11 S -0.3427(2) 0.0372(2) -0.20193(11) 0.0656(19) Uani 0.531(6) 1 d D U P D 1
N105 N -0.3032(7) 0.0631(7) -0.1747(4) 0.132(8) Uiso 0.531(6) 1 d D U P D 1
O21 O -0.3718(8) -0.0093(7) -0.1955(5) 0.156(8) Uiso 0.531(6) 1 d D U P D 1
O22 O -0.3176(11) 0.0398(14) -0.2269(5) 0.251(13) Uiso 0.531(6) 1 d D U P D 1
C11A C -0.3911(8) 0.0919(8) -0.2116(6) 0.201(11) Uiso 0.531(6) 1 d D U P D 1
F1F F -0.4056(10) 0.1112(11) -0.1887(6) 0.227(12) Uiso 0.531(6) 1 d D U P D 1
F2F F -0.3679(10) 0.1338(10) -0.2215(5) 0.232(10) Uiso 0.531(6) 1 d D U P D 1
F3F F -0.4282(10) 0.0721(11) -0.2322(6) 0.254(12) Uiso 0.531(6) 1 d D U P D 1
S11' S -0.3462(7) 0.0414(8) -0.2017(4) 0.238(8) Uani 0.469(6) 1 d D U P D 2
S12' S -0.3010(4) 0.0392(3) -0.14158(18) 0.124(3) Uani 0.469(6) 1 d D U P D 2
O23' O -0.2902(7) 0.0832(7) -0.1222(4) 0.105(6) Uiso 0.469(6) 1 d D U P D 2
O24' O -0.3387(7) 0.0001(7) -0.1359(4) 0.102(6) Uiso 0.469(6) 1 d D U P D 2
N205 N -0.2996(9) 0.0578(10) -0.1750(3) 0.128(9) Uiso 0.469(6) 1 d D U P D 2
F4F' F -0.2025(9) 0.0342(10) -0.1370(6) 0.196(10) Uiso 0.469(6) 1 d D U P D 2
C12' C -0.2407(6) -0.0013(8) -0.1379(5) 0.130(9) Uiso 0.469(6) 1 d D U P D 2
F5F' F -0.2363(9) -0.0285(11) -0.1141(5) 0.174(11) Uiso 0.469(6) 1 d D U P D 2
C11' C -0.4052(8) 0.0514(12) -0.1869(5) 0.166(11) Uiso 0.469(6) 1 d D U P D 2
F2F' F -0.4432(8) 0.0488(9) -0.2091(5) 0.173(8) Uiso 0.469(6) 1 d D U P D 2
F3F' F -0.4094(12) 0.0960(12) -0.1731(7) 0.242(14) Uiso 0.469(6) 1 d D U P D 2
O22' O -0.3419(8) 0.0809(8) -0.2236(4) 0.124(7) Uiso 0.469(6) 1 d D U P D 2
O21' O -0.3418(8) -0.0168(8) -0.2061(4) 0.123(7) Uiso 0.469(6) 1 d D U P D 2
F1F' F -0.4083(12) 0.0171(13) -0.1661(6) 0.269(14) Uiso 0.469(6) 1 d D U P D 2
F6F' F -0.2414(6) -0.0337(6) -0.1615(4) 0.096(5) Uiso 0.469(6) 1 d D U P D 2
S13 S 0.1128(3) 0.5369(3) -0.31850(15) 0.107(3) Uani 0.510(5) 1 d D U P E 1
S14 S 0.1568(3) 0.4825(3) -0.36041(17) 0.129(3) Uani 0.510(5) 1 d D U P E 1
N106 N 0.1198(7) 0.4812(6) -0.3365(4) 0.110(6) Uiso 0.510(5) 1 d D U P E 1
O25 O 0.1014(10) 0.5156(10) -0.2919(4) 0.181(9) Uiso 0.510(5) 1 d D U P E 1
O26 O 0.1549(6) 0.5743(7) -0.3150(4) 0.108(6) Uiso 0.510(5) 1 d D U P E 1
O27 O 0.1434(10) 0.4354(8) -0.3786(5) 0.196(10) Uiso 0.510(5) 1 d D U P E 1
O28 O 0.1620(7) 0.5324(6) -0.3745(4) 0.118(6) Uiso 0.510(5) 1 d D U P E 1
C14A C 0.2227(6) 0.4646(11) -0.3425(5) 0.207(14) Uiso 0.510(5) 1 d D U P E 1
C13A C 0.0528(7) 0.5666(11) -0.3389(5) 0.219(12) Uiso 0.510(5) 1 d D U P E 1
F1G F 0.0199(10) 0.5248(12) -0.3428(7) 0.270(14) Uiso 0.510(5) 1 d D U P E 1
F2G F 0.0665(11) 0.5843(12) -0.3631(5) 0.244(11) Uiso 0.510(5) 1 d D U P E 1
F3G F 0.0373(13) 0.6015(14) -0.3211(7) 0.302(16) Uiso 0.510(5) 1 d D U P E 1
F4G F 0.2536(9) 0.4630(10) -0.3613(5) 0.210(9) Uiso 0.510(5) 1 d D U P E 1
F6G F 0.2408(11) 0.5027(11) -0.3244(6) 0.257(13) Uiso 0.510(5) 1 d D U P E 1
F5G F 0.2181(9) 0.4190(9) -0.3280(5) 0.211(10) Uiso 0.510(5) 1 d D U P E 1
S13' S 0.0875(3) 0.5310(3) -0.26655(17) 0.120(3) Uani 0.490(5) 1 d D U P E 2
O25' O 0.0487(6) 0.5017(7) -0.2547(4) 0.127(6) Uiso 0.490(5) 1 d D U P E 2
O26' O 0.1413(5) 0.5191(8) -0.2565(4) 0.122(6) Uiso 0.490(5) 1 d D U P E 2
O27' O 0.1385(13) 0.5914(15) -0.3086(8) 0.28(2) Uiso 0.490(5) 1 d D U P E 2
O28' O 0.1019(13) 0.5153(13) -0.3479(6) 0.224(13) Uiso 0.490(5) 1 d D U P E 2
C13' C 0.0814(10) 0.5985(6) -0.2505(5) 0.146(11) Uiso 0.490(5) 1 d D U P E 2
F1G' F 0.0829(9) 0.5907(9) -0.2239(4) 0.191(9) Uiso 0.490(5) 1 d D U P E 2
F2G' F 0.1138(10) 0.6309(10) -0.2605(6) 0.241(12) Uiso 0.490(5) 1 d D U P E 2
F3G' F 0.0337(9) 0.6188(11) -0.2597(6) 0.243(12) Uiso 0.490(5) 1 d D U P E 2
S14' S 0.1006(9) 0.5571(9) -0.3261(4) 0.301(9) Uani 0.490(5) 1 d D U P E 2
N206 N 0.0684(9) 0.5314(10) -0.3016(3) 0.136(8) Uiso 0.490(5) 1 d D U P E 2
C14' C 0.0595(11) 0.6133(10) -0.3427(6) 0.246(16) Uiso 0.490(5) 1 d D U P E 2
F4G' F 0.0767(10) 0.6446(11) -0.3599(5) 0.214(10) Uiso 0.490(5) 1 d D U P E 2
F5G' F 0.0608(15) 0.6480(14) -0.3215(7) 0.316(18) Uiso 0.490(5) 1 d D U P E 2
F6G' F 0.0157(13) 0.5888(16) -0.3540(9) 0.36(2) Uiso 0.490(5) 1 d D U P E 2
B1 B 0.0267(6) 0.1408(6) -0.2462(3) 0.079(5) Uiso 0.495(11) 1 d D U P F 1
F1 F 0.0333(7) 0.1053(7) -0.2664(3) 0.134(6) Uiso 0.495(11) 1 d D U P F 1
F2 F -0.0220(5) 0.1394(7) -0.2406(3) 0.121(5) Uiso 0.495(11) 1 d D U P F 1
F3 F 0.0348(7) 0.1929(6) -0.2529(4) 0.158(6) Uiso 0.495(11) 1 d D U P F 1
F4 F 0.0603(6) 0.1267(7) -0.2223(3) 0.151(6) Uiso 0.495(11) 1 d D U P F 1
B1' B 0.0227(6) 0.1470(6) -0.2516(3) 0.083(5) Uiso 0.505(11) 1 d D U P F 2
F1' F 0.0552(6) 0.1246(7) -0.2672(3) 0.123(5) Uiso 0.505(11) 1 d D U P F 2
F2' F -0.0053(7) 0.1107(8) -0.2399(4) 0.166(6) Uiso 0.505(11) 1 d D U P F 2
F3' F 0.0514(5) 0.1791(6) -0.2315(3) 0.116(5) Uiso 0.505(11) 1 d D U P F 2
F4' F -0.0099(6) 0.1785(7) -0.2703(3) 0.143(6) Uiso 0.505(11) 1 d D U P F 2
C301 C 0.5236(3) 0.4515(2) 0.06556(15) 0.090(3) Uani 1 1 d G U . . .
H301 H 0.5168 0.4189 0.0545 0.108 Uiso 1 1 calc R U . . .
C302 C 0.5688(3) 0.4812(3) 0.06475(14) 0.091(3) Uani 1 1 d G U . . .
H302 H 0.5928 0.4688 0.0532 0.110 Uiso 1 1 calc R U . . .
C303 C 0.5788(2) 0.5290(3) 0.08086(16) 0.086(3) Uani 1 1 d G U . . .
H303 H 0.6096 0.5492 0.0803 0.103 Uiso 1 1 calc R U . . .
C304 C 0.5436(3) 0.5471(2) 0.09779(14) 0.078(3) Uani 1 1 d G U . . .
H304 H 0.5505 0.5797 0.1088 0.094 Uiso 1 1 calc R U . . .
C305 C 0.4985(2) 0.5174(3) 0.09861(14) 0.077(3) Uani 1 1 d G U . . .
H305 H 0.4744 0.5298 0.1102 0.092 Uiso 1 1 calc R U . . .
C306 C 0.4885(2) 0.4696(3) 0.08249(16) 0.086(3) Uani 1 1 d G U . . .
H306 H 0.4576 0.4494 0.0830 0.103 Uiso 1 1 calc R U . . .
C307 C 0.4718(5) 0.0485(6) 0.0913(2) 0.159(6) Uiso 1 1 d G U . . .
H307 H 0.4964 0.0513 0.1088 0.190 Uiso 1 1 calc R U . . .
C308 C 0.4686(4) 0.0895(4) 0.0706(3) 0.130(5) Uiso 1 1 d G U . . .
H308 H 0.4912 0.1203 0.0738 0.155 Uiso 1 1 calc R U . . .
C309 C 0.4325(5) 0.0855(5) 0.0451(2) 0.132(5) Uiso 1 1 d G U . . .
H309 H 0.4304 0.1135 0.0309 0.159 Uiso 1 1 calc R U . . .
C310 C 0.3996(4) 0.0404(6) 0.0403(3) 0.176(7) Uiso 1 1 d G U . . .
H310 H 0.3749 0.0377 0.0229 0.212 Uiso 1 1 calc R U . . .
C311 C 0.4027(6) -0.0006(5) 0.0611(4) 0.278(13) Uiso 1 1 d G U . . .
H311 H 0.3802 -0.0314 0.0578 0.333 Uiso 1 1 calc R U . . .
C312 C 0.4388(6) 0.0035(5) 0.0866(3) 0.242(11) Uiso 1 1 d G U . . .
H312 H 0.4409 -0.0246 0.1007 0.290 Uiso 1 1 calc R U . . .
C313 C -0.2517(8) 0.4624(9) -0.1972(5) 0.106(8) Uiso 0.57(2) 1 d G U P G 1
H313 H -0.2288 0.4787 -0.1815 0.127 Uiso 0.57(2) 1 calc R U P G 1
C314 C -0.2987(10) 0.4403(9) -0.1929(3) 0.103(8) Uiso 0.57(2) 1 d G U P G 1
H314 H -0.3080 0.4415 -0.1743 0.124 Uiso 0.57(2) 1 calc R U P G 1
C315 C -0.3322(5) 0.4165(8) -0.2159(5) 0.106(8) Uiso 0.57(2) 1 d G U P G 1
H315 H -0.3644 0.4014 -0.2130 0.127 Uiso 0.57(2) 1 calc R U P G 1
C316 C -0.3186(10) 0.4148(9) -0.2432(4) 0.111(8) Uiso 0.57(2) 1 d G U P G 1
H316 H -0.3415 0.3985 -0.2589 0.133 Uiso 0.57(2) 1 calc R U P G 1
C317 C -0.2716(12) 0.4369(10) -0.2475(4) 0.120(8) Uiso 0.57(2) 1 d G U P G 1
H317 H -0.2623 0.4357 -0.2661 0.144 Uiso 0.57(2) 1 calc R U P G 1
C318 C -0.2381(7) 0.4607(10) -0.2245(7) 0.115(7) Uiso 0.57(2) 1 d G U P G 1
H318 H -0.2059 0.4758 -0.2274 0.137 Uiso 0.57(2) 1 calc R U P G 1
C413 C -0.2647(14) 0.4595(14) -0.1928(4) 0.107(11) Uiso 0.43(2) 1 d G U P G 2
H413 H -0.2556 0.4712 -0.1733 0.129 Uiso 0.43(2) 1 calc R U P G 2
C414 C -0.3137(12) 0.4377(14) -0.2029(8) 0.132(11) Uiso 0.43(2) 1 d G U P G 2
H414 H -0.3382 0.4344 -0.1903 0.158 Uiso 0.43(2) 1 calc R U P G 2
C415 C -0.3270(8) 0.4206(13) -0.2315(10) 0.129(10) Uiso 0.43(2) 1 d G U P G 2
H415 H -0.3605 0.4057 -0.2384 0.155 Uiso 0.43(2) 1 calc R U P G 2
C416 C -0.2912(14) 0.4254(14) -0.2500(5) 0.115(11) Uiso 0.43(2) 1 d G U P G 2
H416 H -0.3002 0.4137 -0.2695 0.139 Uiso 0.43(2) 1 calc R U P G 2
C417 C -0.2421(12) 0.4472(13) -0.2399(6) 0.108(10) Uiso 0.43(2) 1 d G U P G 2
H417 H -0.2177 0.4505 -0.2526 0.129 Uiso 0.43(2) 1 calc R U P G 2
C418 C -0.2289(8) 0.4643(11) -0.2113(7) 0.100(9) Uiso 0.43(2) 1 d G U P G 2
H418 H -0.1954 0.4792 -0.2044 0.121 Uiso 0.43(2) 1 calc R U P G 2
C319 C 0.1073(5) -0.0240(6) 0.0793(5) 0.087(6) Uiso 0.57(3) 1 d G U P H 1
H319 H 0.1418 -0.0330 0.0771 0.105 Uiso 0.57(3) 1 calc R U P H 1
C320 C 0.0981(6) 0.0226(5) 0.0946(5) 0.084(6) Uiso 0.57(3) 1 d G U P H 1
H320 H 0.1264 0.0454 0.1029 0.101 Uiso 0.57(3) 1 calc R U P H 1
C321 C 0.0477(8) 0.0358(7) 0.0977(3) 0.076(6) Uiso 0.57(3) 1 d G U P H 1
H321 H 0.0414 0.0677 0.1082 0.091 Uiso 0.57(3) 1 calc R U P H 1
C322 C 0.0064(4) 0.0025(9) 0.0855(4) 0.068(5) Uiso 0.57(3) 1 d G U P H 1
H322 H -0.0281 0.0116 0.0877 0.082 Uiso 0.57(3) 1 calc R U P H 1
C323 C 0.0156(6) -0.0441(8) 0.0702(4) 0.071(6) Uiso 0.57(3) 1 d G U P H 1
H323 H -0.0126 -0.0668 0.0619 0.085 Uiso 0.57(3) 1 calc R U P H 1
C324 C 0.0661(9) -0.0573(5) 0.0670(3) 0.079(6) Uiso 0.57(3) 1 d G U P H 1
H324 H 0.0723 -0.0891 0.0566 0.095 Uiso 0.57(3) 1 calc R U P H 1
C419 C 0.0147(7) 0.0201(10) 0.0928(5) 0.053(6) Uiso 0.43(3) 1 d G U P H 2
H419 H -0.0123 0.0348 0.1016 0.064 Uiso 0.43(3) 1 calc R U P H 2
C420 C 0.0059(6) -0.0269(11) 0.0759(5) 0.061(7) Uiso 0.43(3) 1 d G U P H 2
H420 H -0.0271 -0.0443 0.0732 0.073 Uiso 0.43(3) 1 calc R U P H 2
C421 C 0.0455(12) -0.0484(7) 0.0631(4) 0.073(7) Uiso 0.43(3) 1 d G U P H 2
H421 H 0.0395 -0.0806 0.0515 0.087 Uiso 0.43(3) 1 calc R U P H 2
C422 C 0.0939(10) -0.0230(7) 0.0671(6) 0.082(8) Uiso 0.43(3) 1 d G U P H 2
H422 H 0.1209 -0.0377 0.0583 0.098 Uiso 0.43(3) 1 calc R U P H 2
C423 C 0.1026(5) 0.0240(7) 0.0839(7) 0.098(9) Uiso 0.43(3) 1 d G U P H 2
H423 H 0.1357 0.0414 0.0866 0.118 Uiso 0.43(3) 1 calc R U P H 2
C424 C 0.0631(9) 0.0456(7) 0.0968(4) 0.068(8) Uiso 0.43(3) 1 d G U P H 2
H424 H 0.0691 0.0777 0.1083 0.082 Uiso 0.43(3) 1 calc R U P H 2
C325 C 0.0834(4) -0.0539(5) -0.3070(2) 0.147(6) Uiso 1 1 d G U . . .
H325 H 0.0571 -0.0598 -0.3234 0.176 Uiso 1 1 calc R U . . .
C326 C 0.0888(4) -0.0027(4) -0.2938(2) 0.140(5) Uiso 1 1 d G U . . .
H326 H 0.0662 0.0263 -0.3013 0.169 Uiso 1 1 calc R U . . .
C327 C 0.1274(5) 0.0059(4) -0.2697(2) 0.148(6) Uiso 1 1 d G U . . .
H327 H 0.1311 0.0409 -0.2607 0.178 Uiso 1 1 calc R U . . .
C328 C 0.1605(4) -0.0366(5) -0.2588(2) 0.163(7) Uiso 1 1 d G U . . .
H328 H 0.1869 -0.0307 -0.2423 0.196 Uiso 1 1 calc R U . . .
C329 C 0.1551(4) -0.0878(4) -0.2720(2) 0.138(5) Uiso 1 1 d G U . . .
H329 H 0.1777 -0.1169 -0.2645 0.165 Uiso 1 1 calc R U . . .
C330 C 0.1166(4) -0.0964(4) -0.2960(2) 0.138(5) Uiso 1 1 d G U . . .
H330 H 0.1129 -0.1314 -0.3050 0.165 Uiso 1 1 calc R U . . .
C331 C 0.2309(8) 0.5074(9) -0.1345(2) 0.103(8) Uiso 0.60(2) 1 d G U P I 1
H331 H 0.2271 0.5125 -0.1149 0.124 Uiso 0.60(2) 1 calc R U P I 1
C332 C 0.2792(6) 0.4940(8) -0.1410(4) 0.115(7) Uiso 0.60(2) 1 d G U P I 1
H332 H 0.3084 0.4898 -0.1259 0.138 Uiso 0.60(2) 1 calc R U P I 1
C333 C 0.2848(5) 0.4866(7) -0.1696(4) 0.088(7) Uiso 0.60(2) 1 d G U P I 1
H333 H 0.3178 0.4774 -0.1741 0.105 Uiso 0.60(2) 1 calc R U P I 1
C334 C 0.2420(7) 0.4926(7) -0.1917(3) 0.084(7) Uiso 0.60(2) 1 d G U P I 1
H334 H 0.2458 0.4875 -0.2112 0.100 Uiso 0.60(2) 1 calc R U P I 1
C335 C 0.1937(5) 0.5060(7) -0.1851(3) 0.085(6) Uiso 0.60(2) 1 d G U P I 1
H335 H 0.1645 0.5102 -0.2002 0.102 Uiso 0.60(2) 1 calc R U P I 1
C336 C 0.1881(5) 0.5135(8) -0.1565(3) 0.099(7) Uiso 0.60(2) 1 d G U P I 1
H336 H 0.1551 0.5226 -0.1521 0.119 Uiso 0.60(2) 1 calc R U P I 1
C431 C 0.2701(10) 0.4946(12) -0.1287(4) 0.102(10) Uiso 0.40(2) 1 d G U P I 2
H431 H 0.2862 0.4930 -0.1089 0.123 Uiso 0.40(2) 1 calc R U P I 2
C432 C 0.2987(7) 0.4822(11) -0.1502(6) 0.098(10) Uiso 0.40(2) 1 d G U P I 2
H432 H 0.3343 0.4721 -0.1450 0.118 Uiso 0.40(2) 1 calc R U P I 2
C433 C 0.2752(11) 0.4846(11) -0.1791(5) 0.095(11) Uiso 0.40(2) 1 d G U P I 2
H433 H 0.2947 0.4761 -0.1938 0.114 Uiso 0.40(2) 1 calc R U P I 2
C434 C 0.2231(12) 0.4994(11) -0.1866(4) 0.087(8) Uiso 0.40(2) 1 d G U P I 2
H434 H 0.2071 0.5010 -0.2064 0.105 Uiso 0.40(2) 1 calc R U P I 2
C435 C 0.1945(7) 0.5118(13) -0.1652(7) 0.114(10) Uiso 0.40(2) 1 d G U P I 2
H435 H 0.1590 0.5219 -0.1703 0.137 Uiso 0.40(2) 1 calc R U P I 2
C436 C 0.2180(10) 0.5094(14) -0.1362(5) 0.108(12) Uiso 0.40(2) 1 d G U P I 2
H436 H 0.1985 0.5179 -0.1216 0.130 Uiso 0.40(2) 1 calc R U P I 2
C337 C -0.1216(4) -0.0364(5) -0.1817(2) 0.152(6) Uiso 1 1 d G U . J 2
H337 H -0.1485 -0.0516 -0.1729 0.182 Uiso 1 1 calc R U . J 2
C338 C -0.1314(3) 0.0095(4) -0.1993(2) 0.132(5) Uiso 1 1 d G U . J 2
H338 H -0.1650 0.0258 -0.2025 0.159 Uiso 1 1 calc R U . J 2
C339 C -0.0920(4) 0.0317(4) -0.2121(2) 0.125(5) Uiso 1 1 d G U . J 2
H339 H -0.0987 0.0631 -0.2241 0.149 Uiso 1 1 calc R U . J 2
C340 C -0.0429(4) 0.0079(5) -0.2073(2) 0.141(5) Uiso 1 1 d G U . J 2
H340 H -0.0160 0.0230 -0.2160 0.169 Uiso 1 1 calc R U . J 2
C341 C -0.0331(4) -0.0381(5) -0.1897(3) 0.166(7) Uiso 1 1 d G U . J 2
H341 H 0.0005 -0.0543 -0.1864 0.199 Uiso 1 1 calc R U . J 2
C342 C -0.0724(5) -0.0602(4) -0.1769(2) 0.147(6) Uiso 1 1 d G U . J 2
H342 H -0.0657 -0.0916 -0.1649 0.176 Uiso 1 1 calc R U . J 2
C343 C 0.0112(4) 0.5283(5) 0.0258(2) 0.081(3) Uani 1 1 d . U . K 2
H343 H 0.0193 0.5476 0.0436 0.097 Uiso 1 1 calc R U . K 2
C345 C -0.0237(4) 0.4491(5) -0.0012(3) 0.084(3) Uani 1 1 d . U . K 2
H345 H -0.0397 0.4141 -0.0016 0.101 Uiso 1 1 calc R U . K 2
C344 C -0.0122(4) 0.4791(6) 0.0250(3) 0.091(3) Uani 1 1 d . U . K 2
H344 H -0.0211 0.4644 0.0422 0.109 Uiso 1 1 calc R U . K 2
N1S N 0.0808(5) 0.4168(6) -0.0634(3) 0.142(5) Uani 1 1 d . U . . .
C1S C 0.0873(5) 0.4372(6) -0.0843(3) 0.095(4) Uani 1 1 d . U . . .
C2S C 0.0937(5) 0.4619(5) -0.1099(3) 0.096(4) Uani 1 1 d . U . . .
H2S1 H 0.1025 0.4341 -0.1232 0.145 Uiso 1 1 calc R U . . .
H2S2 H 0.1218 0.4890 -0.1060 0.145 Uiso 1 1 calc R U . . .
H2S3 H 0.0613 0.4803 -0.1185 0.145 Uiso 1 1 calc R U . . .
N2S N 0.2376(5) 0.5334(5) 0.0982(3) 0.115(4) Uani 1 1 d . U . . .
C3S C 0.2666(6) 0.5060(6) 0.1125(3) 0.099(4) Uani 1 1 d . U . . .
C4S C 0.3050(7) 0.4712(7) 0.1321(3) 0.138(5) Uani 1 1 d . U . . .
H4S1 H 0.3359 0.4930 0.1398 0.206 Uiso 1 1 calc R U . . .
H4S2 H 0.3153 0.4400 0.1212 0.206 Uiso 1 1 calc R U . . .
H4S3 H 0.2891 0.4576 0.1481 0.206 Uiso 1 1 calc R U . . .
C6S C -0.0524(7) 0.0075(7) -0.2878(4) 0.142(5) Uani 1 1 d . U . . .
H6S1 H -0.0823 -0.0049 -0.2796 0.213 Uiso 1 1 calc R U . . .
H6S2 H -0.0280 0.0271 -0.2730 0.213 Uiso 1 1 calc R U . . .
H6S3 H -0.0349 -0.0243 -0.2945 0.213 Uiso 1 1 calc R U . . .
N3S N -0.0852(7) 0.0709(7) -0.3310(3) 0.147(5) Uani 1 1 d . U . . .
C5S C -0.0705(6) 0.0444(7) -0.3125(3) 0.103(4) Uani 1 1 d . U . . .
N4S N -0.1314(8) 0.1171(9) 0.1990(4) 0.200(8) Uani 1 1 d . U . . .
C7S C -0.0936(10) 0.1209(9) 0.2162(5) 0.157(7) Uani 1 1 d . U . . .
C8S C -0.0475(8) 0.1094(9) 0.2376(4) 0.182(7) Uani 1 1 d . U . . .
H8S1 H -0.0541 0.0777 0.2493 0.273 Uiso 1 1 calc R U . . .
H8S2 H -0.0390 0.1413 0.2502 0.273 Uiso 1 1 calc R U . . .
H8S3 H -0.0182 0.1013 0.2278 0.273 Uiso 1 1 calc R U . . .

loop_
_atom_site_aniso_label
_atom_site_aniso_U_11
_atom_site_aniso_U_22
_atom_site_aniso_U_33
_atom_site_aniso_U_23
_atom_site_aniso_U_13
_atom_site_aniso_U_12
Co1 0.0564(9) 0.0542(9) 0.0282(7) -0.0049(6) 0.0129(6) -0.0016(7)
Co2 0.0442(8) 0.0530(8) 0.0276(7) -0.0046(6) 0.0097(6) -0.0054(6)
Co3 0.0437(8) 0.0551(9) 0.0247(7) -0.0014(6) 0.0069(6) 0.0020(6)
Co4 0.0537(9) 0.0515(9) 0.0356(8) 0.0063(6) 0.0163(6) 0.0033(7)
N1 0.072(5) 0.060(5) 0.033(4) -0.002(3) 0.023(3) 0.002(4)
N2 0.059(4) 0.053(4) 0.035(3) -0.007(3) 0.021(3) -0.004(3)
N3 0.043(4) 0.045(4) 0.030(3) -0.001(3) 0.005(3) -0.005(3)
N4 0.044(4) 0.056(4) 0.028(4) 0.002(3) 0.006(3) -0.003(3)
N5 0.057(4) 0.057(4) 0.027(4) -0.004(3) 0.008(3) 0.004(3)
N6 0.065(5) 0.054(4) 0.029(4) 0.001(3) 0.011(3) 0.009(3)
N7 0.044(4) 0.059(4) 0.029(3) -0.006(3) 0.013(3) 0.002(3)
N8 0.043(4) 0.054(4) 0.032(4) -0.011(3) 0.012(3) -0.005(3)
N9 0.048(4) 0.054(4) 0.023(3) -0.002(3) 0.001(3) 0.000(3)
N10 0.048(4) 0.043(4) 0.027(3) -0.008(3) 0.008(3) -0.006(3)
N11 0.064(5) 0.059(4) 0.043(4) -0.001(3) 0.020(3) -0.009(4)
N12 0.091(6) 0.062(5) 0.054(5) 0.015(4) 0.027(4) 0.015(4)
N13 0.046(4) 0.062(4) 0.029(3) -0.006(3) 0.014(3) -0.004(3)
N14 0.051(4) 0.064(5) 0.031(3) 0.008(3) 0.015(3) 0.009(3)
N15 0.050(4) 0.054(4) 0.031(4) 0.002(3) 0.011(3) -0.002(3)
N16 0.050(4) 0.048(4) 0.036(4) -0.001(3) 0.011(3) -0.001(3)
N17 0.049(4) 0.053(4) 0.023(3) -0.004(3) 0.004(3) -0.001(3)
N18 0.046(4) 0.069(5) 0.027(3) 0.001(3) 0.008(3) 0.001(3)
N19 0.048(4) 0.056(4) 0.035(4) -0.004(3) 0.013(3) -0.008(3)
N20 0.043(4) 0.060(4) 0.033(4) -0.006(3) 0.000(3) -0.001(3)
N21 0.065(4) 0.052(4) 0.030(4) -0.009(3) 0.011(3) -0.011(3)
N22 0.058(4) 0.057(4) 0.037(4) -0.013(3) 0.011(3) -0.004(4)
N23 0.053(4) 0.063(5) 0.041(4) 0.012(3) 0.016(3) 0.002(3)
N24 0.049(4) 0.064(5) 0.038(4) 0.010(3) 0.008(3) 0.004(3)
C1 0.069(6) 0.084(7) 0.032(5) 0.003(4) 0.017(4) 0.017(5)
C2 0.083(7) 0.113(8) 0.035(5) 0.013(5) 0.021(5) 0.026(5)
C3 0.096(8) 0.109(8) 0.051(5) 0.032(6) 0.039(5) 0.019(6)
C4 0.078(6) 0.087(7) 0.061(5) 0.020(5) 0.041(5) 0.006(5)
C5 0.075(6) 0.063(6) 0.038(4) -0.001(4) 0.026(4) 0.005(4)
C6 0.070(6) 0.056(6) 0.045(4) -0.003(4) 0.020(4) -0.008(5)
C7 0.058(5) 0.055(5) 0.038(4) -0.012(4) 0.017(4) -0.015(4)
C8 0.061(5) 0.082(7) 0.043(5) -0.015(5) 0.020(4) -0.009(5)
C9 0.054(5) 0.093(7) 0.051(5) -0.018(5) 0.014(4) -0.014(5)
C10 0.054(5) 0.090(7) 0.037(5) -0.014(5) 0.008(4) -0.018(5)
C11 0.055(5) 0.057(5) 0.038(4) -0.009(4) 0.016(4) -0.008(4)
C12 0.057(5) 0.055(5) 0.035(4) -0.008(4) 0.017(4) -0.009(4)
C13 0.052(5) 0.055(5) 0.032(4) -0.009(4) 0.006(4) -0.012(4)
C14 0.060(5) 0.054(5) 0.030(4) 0.000(4) 0.010(4) -0.007(4)
C15 0.054(5) 0.047(5) 0.036(4) -0.003(3) 0.005(4) -0.010(4)
C16 0.043(5) 0.047(4) 0.028(4) -0.005(3) 0.001(3) -0.005(4)
C17 0.037(4) 0.048(4) 0.028(4) -0.006(3) 0.003(3) -0.005(3)
C18 0.044(5) 0.050(4) 0.035(4) -0.011(3) 0.010(4) -0.008(4)
C19 0.063(6) 0.059(5) 0.038(5) -0.009(4) 0.017(4) 0.002(4)
C20 0.064(6) 0.044(5) 0.044(5) -0.008(4) 0.017(4) 0.000(4)
C21 0.045(5) 0.049(4) 0.034(4) -0.005(3) 0.006(4) 0.002(4)
C22 0.038(4) 0.044(4) 0.032(4) -0.006(3) 0.005(3) -0.008(3)
C23 0.036(4) 0.045(4) 0.027(4) -0.006(3) 0.005(3) -0.006(3)
C24 0.039(4) 0.053(4) 0.029(4) -0.003(3) 0.007(3) -0.003(4)
C25 0.053(5) 0.051(5) 0.035(4) 0.000(4) 0.011(4) -0.001(4)
C26 0.061(6) 0.053(5) 0.045(5) -0.006(4) 0.013(4) 0.005(4)
C27 0.044(5) 0.046(5) 0.040(4) -0.005(3) 0.006(4) 0.004(4)
C28 0.041(5) 0.055(5) 0.034(4) -0.007(4) 0.006(4) 0.002(4)
C29 0.043(5) 0.046(5) 0.030(4) 0.002(3) 0.006(3) 0.000(4)
C30 0.040(4) 0.043(5) 0.031(4) -0.003(3) 0.003(3) -0.004(3)
C31 0.039(4) 0.041(4) 0.030(4) 0.006(3) 0.007(3) 0.002(3)
C32 0.043(5) 0.050(5) 0.028(4) -0.006(3) 0.010(3) -0.001(4)
C33 0.044(5) 0.044(5) 0.039(5) -0.008(4) 0.007(4) -0.006(4)
C34 0.038(4) 0.047(5) 0.034(4) 0.004(3) 0.010(3) -0.002(4)
C35 0.051(5) 0.043(5) 0.029(4) 0.001(4) 0.010(4) -0.002(4)
C36 0.051(5) 0.047(5) 0.030(4) 0.002(4) 0.008(4) -0.004(4)
C37 0.059(5) 0.052(5) 0.059(6) -0.008(4) 0.018(4) -0.007(4)
C38 0.069(6) 0.047(5) 0.068(6) 0.005(4) 0.012(5) -0.017(4)
C39 0.042(5) 0.067(6) 0.046(5) 0.013(4) 0.009(4) -0.011(4)
C40 0.048(5) 0.059(5) 0.035(5) 0.004(4) 0.008(4) -0.002(4)
C41 0.061(5) 0.062(6) 0.035(5) -0.007(4) 0.012(4) 0.006(4)
C42 0.071(6) 0.067(6) 0.039(5) -0.015(4) 0.003(4) 0.000(4)
C43 0.061(5) 0.074(6) 0.048(6) -0.005(4) -0.002(4) -0.001(5)
C44 0.050(5) 0.076(6) 0.037(5) -0.006(4) -0.004(4) 0.008(4)
C45 0.061(5) 0.057(5) 0.029(5) 0.002(4) 0.001(4) 0.012(4)
C46 0.048(5) 0.059(5) 0.026(4) 0.004(3) 0.004(4) 0.012(4)
C47 0.065(6) 0.052(5) 0.034(4) -0.001(4) 0.018(4) 0.009(4)
C48 0.082(6) 0.056(5) 0.043(5) 0.005(4) 0.033(5) 0.003(5)
C49 0.078(6) 0.052(5) 0.060(6) 0.003(4) 0.035(5) 0.000(5)
C50 0.073(6) 0.051(5) 0.046(5) -0.005(4) 0.022(4) 0.000(4)
C51 0.049(5) 0.052(5) 0.033(4) -0.002(3) 0.010(4) 0.001(4)
C52 0.048(5) 0.049(5) 0.032(4) 0.002(3) 0.015(4) 0.001(4)
C53 0.046(5) 0.047(5) 0.035(4) -0.012(3) 0.008(3) -0.008(4)
C54 0.066(6) 0.053(5) 0.034(4) 0.005(4) 0.013(4) 0.007(4)
C55 0.064(6) 0.055(5) 0.041(5) -0.001(4) 0.014(4) 0.016(4)
C56 0.056(5) 0.057(5) 0.030(4) -0.008(3) 0.011(4) 0.007(4)
C57 0.036(4) 0.045(4) 0.030(4) -0.011(3) 0.006(3) -0.003(3)
C58 0.043(5) 0.044(4) 0.032(4) -0.011(3) 0.011(3) -0.003(3)
C59 0.045(5) 0.051(5) 0.029(4) -0.008(3) 0.015(4) -0.003(4)
C60 0.034(4) 0.049(5) 0.032(4) -0.008(3) 0.006(3) 0.004(4)
C61 0.032(4) 0.045(4) 0.026(4) -0.007(3) 0.001(3) -0.004(3)
C62 0.034(4) 0.046(4) 0.028(4) -0.009(3) 0.007(3) -0.004(3)
C63 0.036(4) 0.051(5) 0.029(4) -0.008(3) 0.007(3) 0.000(3)
C64 0.035(4) 0.058(5) 0.027(4) -0.007(3) 0.004(3) -0.003(4)
C65 0.048(5) 0.059(5) 0.023(4) 0.003(4) 0.003(3) 0.000(4)
C66 0.042(5) 0.053(5) 0.036(4) -0.003(4) 0.006(4) 0.007(4)
C67 0.047(5) 0.061(5) 0.031(4) -0.005(4) 0.014(4) 0.006(4)
C68 0.055(5) 0.061(5) 0.044(5) -0.005(4) 0.015(4) 0.018(4)
C69 0.047(5) 0.055(5) 0.026(4) 0.002(3) 0.008(3) 0.001(4)
C70 0.054(5) 0.065(6) 0.029(4) -0.008(4) 0.008(4) -0.010(4)
C71 0.048(5) 0.069(6) 0.038(5) -0.003(4) 0.012(4) -0.014(4)
C72 0.051(5) 0.064(6) 0.031(4) 0.000(4) 0.014(4) -0.002(4)
C73 0.044(5) 0.049(5) 0.032(4) -0.003(3) 0.008(3) 0.004(4)
C74 0.044(5) 0.052(5) 0.028(4) -0.001(3) 0.010(3) -0.005(4)
C75 0.052(5) 0.054(5) 0.035(4) -0.003(4) 0.013(4) -0.002(4)
C76 0.040(5) 0.055(5) 0.043(4) -0.002(4) 0.018(4) -0.004(4)
C77 0.065(6) 0.053(5) 0.061(5) -0.006(4) 0.017(4) -0.005(4)
C78 0.062(6) 0.060(6) 0.071(6) -0.005(4) 0.019(5) -0.010(5)
C79 0.056(6) 0.066(6) 0.055(5) -0.024(4) 0.017(4) -0.011(5)
C80 0.049(5) 0.059(5) 0.046(5) -0.014(4) 0.016(4) -0.001(4)
C81 0.061(5) 0.062(6) 0.030(5) 0.001(4) 0.009(4) -0.003(4)
C82 0.071(6) 0.062(6) 0.042(5) 0.006(4) -0.001(4) 0.002(5)
C83 0.066(5) 0.066(6) 0.056(6) 0.005(4) -0.008(5) 0.013(5)
C84 0.050(5) 0.066(6) 0.052(5) -0.002(4) -0.003(4) 0.003(4)
C85 0.045(5) 0.052(5) 0.031(4) -0.004(3) -0.002(4) -0.008(4)
C86 0.042(5) 0.052(5) 0.033(5) -0.010(3) 0.002(4) -0.002(4)
C87 0.040(5) 0.050(4) 0.037(4) -0.003(3) 0.010(4) -0.003(4)
C88 0.056(5) 0.056(5) 0.038(5) -0.006(4) 0.018(4) 0.005(4)
C89 0.055(5) 0.049(5) 0.051(5) -0.011(4) 0.010(4) 0.009(4)
C90 0.061(5) 0.040(4) 0.043(5) 0.004(4) 0.011(4) 0.003(4)
C91 0.041(5) 0.053(5) 0.036(4) 0.000(3) 0.006(3) 0.005(4)
C92 0.041(5) 0.040(4) 0.034(4) -0.008(3) 0.005(3) -0.001(4)
C93 0.051(5) 0.048(5) 0.039(4) 0.003(3) 0.011(4) 0.006(4)
C94 0.063(6) 0.049(5) 0.040(5) -0.006(4) 0.016(4) -0.002(4)
C95 0.063(6) 0.054(5) 0.046(5) 0.001(4) 0.014(4) -0.016(4)
C96 0.053(5) 0.055(5) 0.040(4) -0.002(4) 0.013(4) 0.002(4)
C97 0.043(5) 0.048(5) 0.038(4) 0.003(3) 0.014(3) 0.002(3)
C98 0.043(5) 0.050(5) 0.029(4) 0.006(3) 0.004(3) 0.009(3)
C99 0.032(4) 0.065(5) 0.031(4) 0.003(4) 0.009(3) 0.003(4)
C100 0.034(4) 0.061(5) 0.032(4) 0.003(4) 0.009(3) -0.003(4)
C101 0.032(4) 0.049(5) 0.034(4) 0.004(3) 0.007(3) 0.004(3)
C102 0.034(4) 0.047(5) 0.037(4) 0.003(3) 0.008(3) 0.004(3)
C103 0.036(4) 0.057(5) 0.040(4) 0.001(4) 0.012(4) -0.001(3)
C104 0.044(5) 0.063(5) 0.032(4) 0.003(4) 0.011(3) 0.004(4)
C105 0.054(5) 0.056(5) 0.032(4) -0.009(4) 0.006(4) -0.002(4)
C106 0.041(5) 0.057(5) 0.037(5) -0.002(4) 0.005(4) -0.007(4)
C107 0.065(6) 0.061(6) 0.056(5) -0.002(4) 0.028(4) -0.018(4)
C108 0.050(5) 0.070(6) 0.045(5) -0.001(4) 0.021(4) -0.005(4)
C109 0.045(5) 0.057(5) 0.040(4) -0.008(4) 0.009(4) -0.007(4)
C110 0.051(5) 0.060(5) 0.036(4) -0.005(4) 0.012(4) -0.009(4)
C111 0.048(5) 0.052(5) 0.044(5) -0.003(4) 0.009(4) -0.015(4)
C112 0.065(6) 0.069(6) 0.039(5) -0.003(4) 0.019(4) -0.005(4)
C113 0.053(5) 0.083(7) 0.049(5) 0.001(4) 0.017(4) 0.012(5)
C114 0.057(5) 0.081(6) 0.035(5) 0.003(4) 0.013(4) 0.007(4)
C115 0.144(10) 0.061(5) 0.055(6) -0.008(5) 0.013(6) -0.005(6)
C116 0.164(11) 0.052(5) 0.068(6) -0.002(5) 0.023(6) 0.005(6)
C117 0.205(11) 0.069(5) 0.113(8) 0.006(6) 0.003(8) 0.000(7)
C118 0.214(12) 0.093(7) 0.135(9) 0.029(6) 0.011(9) 0.018(8)
C119 0.183(14) 0.087(7) 0.111(9) 0.041(7) 0.006(8) 0.037(9)
C120 0.119(9) 0.088(6) 0.065(6) 0.037(5) 0.032(6) 0.029(6)
C121 0.047(5) 0.069(6) 0.036(5) -0.004(4) 0.011(4) -0.008(4)
C122 0.068(6) 0.081(7) 0.032(5) -0.010(4) 0.017(4) -0.021(4)
C123 0.076(6) 0.082(7) 0.045(5) -0.021(5) 0.031(4) -0.012(5)
C124 0.070(6) 0.065(6) 0.049(5) -0.009(4) 0.029(4) -0.004(4)
C125 0.056(5) 0.056(5) 0.036(4) -0.005(4) 0.022(4) 0.000(4)
C126 0.061(5) 0.061(6) 0.039(4) 0.002(4) 0.016(4) 0.009(4)
C127 0.050(5) 0.064(6) 0.034(4) 0.006(4) 0.006(3) 0.016(4)
C128 0.054(5) 0.094(7) 0.040(4) 0.010(5) 0.018(4) 0.009(5)
C129 0.044(5) 0.123(8) 0.047(5) 0.010(6) 0.013(4) 0.013(5)
C130 0.053(5) 0.104(8) 0.038(5) 0.014(5) 0.013(4) 0.020(5)
C131 0.047(5) 0.078(6) 0.034(4) 0.000(4) 0.007(3) 0.009(4)
C132 0.046(5) 0.067(6) 0.033(4) 0.002(4) 0.013(3) 0.013(4)
C133 0.045(5) 0.074(5) 0.032(4) 0.008(4) 0.004(4) 0.008(4)
C134 0.069(6) 0.068(6) 0.028(4) -0.006(4) 0.007(4) 0.008(4)
C135 0.064(6) 0.067(6) 0.044(5) -0.002(4) 0.011(4) 0.000(4)
C136 0.045(5) 0.060(5) 0.030(4) 0.003(4) 0.002(3) 0.007(4)
C137 0.039(5) 0.066(5) 0.029(4) 0.005(3) 0.002(3) 0.003(4)
C138 0.041(5) 0.068(5) 0.028(4) 0.007(3) 0.007(3) 0.011(4)
C139 0.060(5) 0.053(5) 0.043(5) 0.002(4) 0.009(4) -0.003(4)
C140 0.054(5) 0.072(5) 0.034(4) 0.002(4) 0.014(4) 0.005(4)
C141 0.035(4) 0.061(5) 0.037(4) 0.003(3) 0.007(4) 0.004(4)
C142 0.039(5) 0.067(5) 0.033(4) -0.003(3) 0.007(4) 0.002(4)
C143 0.031(4) 0.073(5) 0.041(4) 0.000(4) 0.002(4) -0.004(4)
C144 0.051(5) 0.071(6) 0.041(5) -0.002(4) 0.006(4) -0.013(4)
C145 0.049(5) 0.065(5) 0.040(5) 0.000(4) 0.009(4) 0.000(4)
C146 0.035(4) 0.068(5) 0.032(4) 0.002(3) 0.007(3) 0.006(4)
C147 0.052(5) 0.070(5) 0.047(5) 0.012(4) 0.016(4) 0.004(4)
C148 0.050(5) 0.072(6) 0.045(5) 0.004(4) 0.012(4) -0.005(4)
C149 0.039(5) 0.064(5) 0.036(4) 0.000(4) 0.005(3) 0.003(4)
C150 0.055(5) 0.057(5) 0.041(5) -0.001(4) 0.014(4) 0.008(4)
C151 0.065(6) 0.062(6) 0.039(5) 0.004(4) 0.011(4) 0.011(4)
C152 0.059(5) 0.064(5) 0.036(5) 0.004(4) 0.011(4) 0.004(4)
C153 0.044(5) 0.054(5) 0.033(4) 0.001(4) 0.009(4) 0.001(4)
C154 0.046(5) 0.055(5) 0.037(4) 0.007(4) 0.009(4) 0.003(4)
C155 0.057(5) 0.048(5) 0.036(5) 0.004(4) 0.010(4) -0.004(4)
C156 0.055(5) 0.042(4) 0.032(4) -0.003(4) 0.006(4) -0.009(4)
C157 0.069(6) 0.052(5) 0.056(6) 0.002(4) 0.013(4) -0.002(4)
C158 0.060(6) 0.055(5) 0.066(6) -0.006(4) 0.006(5) 0.005(4)
C159 0.048(5) 0.060(5) 0.063(6) -0.020(5) 0.007(4) 0.005(4)
C160 0.049(5) 0.063(5) 0.039(5) -0.012(4) 0.009(4) 0.006(4)
C161 0.050(5) 0.061(6) 0.043(5) -0.004(4) 0.005(4) -0.002(4)
C162 0.048(5) 0.070(6) 0.046(5) 0.000(4) 0.001(4) 0.000(4)
C163 0.061(6) 0.068(6) 0.053(5) 0.007(5) -0.003(4) -0.009(4)
C164 0.054(5) 0.082(7) 0.032(4) -0.003(4) 0.003(4) -0.006(4)
C165 0.046(5) 0.067(6) 0.029(4) -0.007(4) 0.001(3) -0.008(4)
C166 0.050(5) 0.062(5) 0.025(4) -0.007(4) 0.010(4) -0.008(4)
C167 0.053(5) 0.059(5) 0.032(4) 0.000(4) 0.017(4) -0.003(4)
C168 0.057(5) 0.066(6) 0.039(5) -0.004(4) 0.014(4) -0.003(4)
C169 0.064(6) 0.064(6) 0.047(5) -0.018(4) 0.018(4) -0.006(4)
C170 0.053(5) 0.060(6) 0.052(5) -0.009(4) 0.021(4) 0.000(4)
C171 0.046(4) 0.061(5) 0.038(4) -0.003(4) 0.020(3) -0.001(4)
C172 0.049(5) 0.057(5) 0.036(4) -0.003(4) 0.015(3) 0.001(4)
C173 0.042(4) 0.063(5) 0.038(4) 0.004(4) 0.022(3) 0.002(4)
C174 0.058(5) 0.063(5) 0.051(5) -0.010(4) 0.021(4) 0.008(4)
C175 0.048(5) 0.059(5) 0.068(6) 0.001(4) 0.017(4) 0.016(4)
C176 0.045(5) 0.067(5) 0.045(5) 0.002(4) 0.016(4) 0.015(4)
C177 0.040(5) 0.058(4) 0.039(4) 0.006(3) 0.021(3) 0.000(4)
C178 0.039(4) 0.060(4) 0.032(4) 0.003(3) 0.019(3) 0.004(4)
C179 0.043(5) 0.071(5) 0.033(4) 0.005(4) 0.012(4) -0.004(4)
C180 0.048(5) 0.064(5) 0.035(4) 0.007(4) 0.011(4) -0.003(4)
C181 0.036(4) 0.066(5) 0.030(4) 0.003(3) 0.015(3) 0.000(4)
C182 0.035(4) 0.061(4) 0.032(4) 0.008(3) 0.018(3) 0.000(4)
C183 0.044(5) 0.065(4) 0.032(4) 0.004(3) 0.019(3) 0.004(4)
C184 0.035(4) 0.076(5) 0.040(4) 0.006(4) 0.012(3) -0.001(4)
C185 0.047(5) 0.060(5) 0.043(4) -0.003(4) 0.012(4) 0.000(4)
C186 0.044(5) 0.059(5) 0.044(4) 0.007(4) 0.006(4) 0.001(4)
C187 0.048(5) 0.078(5) 0.037(5) 0.013(4) 0.009(4) 0.012(4)
C188 0.052(5) 0.071(5) 0.045(5) 0.013(4) 0.017(4) 0.026(4)
C189 0.043(4) 0.072(6) 0.036(4) 0.003(4) 0.009(3) -0.009(4)
C190 0.047(5) 0.093(7) 0.045(5) 0.005(5) 0.015(4) 0.010(5)
C191 0.042(5) 0.110(8) 0.050(5) 0.005(5) 0.008(4) 0.013(5)
C192 0.050(5) 0.090(7) 0.038(5) 0.006(5) 0.012(4) -0.001(5)
C193 0.040(4) 0.068(6) 0.037(4) -0.005(4) 0.010(4) -0.010(4)
C194 0.041(4) 0.066(6) 0.038(4) 0.002(4) 0.014(3) -0.004(4)
C195 0.049(5) 0.076(6) 0.042(5) -0.003(4) 0.011(4) -0.010(5)
C196 0.057(5) 0.067(6) 0.032(4) -0.003(4) 0.007(4) -0.006(4)
C197 0.059(6) 0.085(7) 0.049(5) -0.017(5) 0.003(4) -0.022(5)
C198 0.083(7) 0.098(8) 0.043(5) -0.025(5) 0.010(5) -0.012(5)
C199 0.078(6) 0.077(7) 0.031(5) -0.009(4) 0.017(4) 0.001(5)
C200 0.068(6) 0.054(5) 0.036(5) -0.001(4) 0.013(4) 0.005(4)
C201 0.072(6) 0.059(6) 0.041(5) -0.007(4) 0.015(4) -0.006(4)
C202 0.102(7) 0.074(7) 0.036(5) -0.005(4) 0.020(5) -0.004(5)
C203 0.113(8) 0.080(7) 0.040(5) 0.005(5) 0.010(5) 0.003(6)
C204 0.088(7) 0.070(6) 0.053(5) 0.000(5) 0.010(5) 0.017(5)
C205 0.071(6) 0.057(6) 0.029(4) -0.009(4) 0.004(4) 0.001(4)
C206 0.066(6) 0.050(5) 0.043(5) -0.006(4) 0.005(4) -0.001(4)
C207 0.053(5) 0.061(5) 0.041(4) -0.012(4) 0.016(4) 0.007(4)
C208 0.051(5) 0.077(6) 0.043(5) -0.013(5) 0.002(4) 0.003(5)
C209 0.049(5) 0.095(7) 0.068(6) -0.012(6) 0.013(4) 0.002(5)
C210 0.054(5) 0.091(7) 0.053(5) -0.009(5) 0.027(4) 0.001(5)
C211 0.060(5) 0.059(5) 0.041(4) -0.006(4) 0.019(4) 0.004(4)
C212 0.044(4) 0.053(5) 0.043(4) -0.009(4) 0.013(3) -0.002(4)
C213 0.056(5) 0.058(5) 0.042(4) -0.008(4) 0.021(4) 0.001(4)
C214 0.069(6) 0.058(5) 0.046(5) -0.002(4) 0.021(4) 0.007(4)
C215 0.068(6) 0.049(5) 0.051(5) -0.011(4) 0.016(4) -0.001(4)
C216 0.053(5) 0.046(4) 0.038(4) -0.011(3) 0.019(4) 0.000(4)
C217 0.039(4) 0.052(4) 0.040(4) -0.010(3) 0.023(3) 0.003(4)
C218 0.051(5) 0.059(4) 0.035(4) -0.013(3) 0.024(4) 0.002(4)
C219 0.065(6) 0.067(5) 0.042(5) -0.011(4) 0.022(4) -0.014(5)
C220 0.065(6) 0.063(5) 0.055(5) -0.016(4) 0.022(4) -0.018(5)
C221 0.053(5) 0.059(5) 0.048(5) -0.012(4) 0.029(4) -0.014(4)
C222 0.049(5) 0.054(4) 0.042(4) -0.013(3) 0.029(3) -0.008(4)
C223 0.045(5) 0.054(4) 0.041(4) -0.007(3) 0.023(3) -0.005(4)
C224 0.051(5) 0.060(5) 0.050(5) -0.002(4) 0.031(3) -0.005(4)
C225 0.062(6) 0.053(5) 0.064(6) 0.002(4) 0.027(4) -0.012(4)
C226 0.072(6) 0.056(5) 0.066(6) -0.008(4) 0.025(4) -0.018(5)
C227 0.057(5) 0.055(5) 0.037(5) -0.005(4) 0.017(4) -0.001(4)
C228 0.058(5) 0.045(5) 0.047(5) -0.012(4) 0.012(4) 0.002(4)
C229 0.056(5) 0.054(5) 0.045(5) 0.003(4) 0.025(3) 0.001(4)
C230 0.068(6) 0.076(6) 0.059(5) 0.011(5) 0.026(4) -0.010(5)
C231 0.079(6) 0.074(7) 0.061(6) 0.022(5) 0.025(5) -0.013(5)
C232 0.071(6) 0.071(6) 0.041(5) 0.016(4) 0.010(4) -0.005(5)
C233 0.060(5) 0.059(5) 0.040(5) 0.004(4) 0.020(4) -0.005(4)
C234 0.063(5) 0.055(5) 0.036(4) 0.006(4) 0.021(4) 0.003(4)
C235 0.059(5) 0.068(6) 0.037(5) 0.008(4) 0.015(4) -0.001(4)
C236 0.051(5) 0.058(5) 0.038(5) 0.009(4) 0.010(4) 0.006(4)
C237 0.061(5) 0.085(7) 0.035(5) 0.011(4) 0.007(4) 0.002(4)
C238 0.055(5) 0.076(6) 0.051(5) 0.009(5) -0.004(4) 0.009(4)
C239 0.049(5) 0.080(7) 0.049(5) 0.016(5) 0.003(4) 0.003(4)
C240 0.039(5) 0.077(6) 0.052(5) 0.013(4) 0.012(4) 0.009(4)
S1 0.0683(17) 0.0872(19) 0.0690(16) -0.0133(14) 0.0050(13) 0.0180(14)
S2 0.131(3) 0.103(2) 0.0717(18) -0.0216(17) 0.0003(18) 0.049(2)
N100 0.092(4) 0.098(4) 0.080(5) -0.009(4) 0.009(4) 0.033(4)
O1 0.082(5) 0.087(5) 0.083(5) -0.029(4) -0.002(4) 0.017(4)
O2 0.080(5) 0.119(6) 0.125(6) -0.011(5) 0.010(5) -0.015(4)
O3 0.185(8) 0.110(6) 0.128(7) -0.015(6) -0.040(6) 0.010(6)
O4 0.151(6) 0.160(8) 0.119(7) 0.017(6) 0.060(6) 0.088(6)
C1A 0.100(6) 0.115(6) 0.077(5) -0.007(4) 0.002(5) 0.030(5)
C2A 0.105(6) 0.079(5) 0.080(5) -0.020(4) 0.020(4) 0.013(5)
F1A 0.160(6) 0.163(7) 0.115(6) 0.036(5) 0.035(5) 0.002(5)
F2A 0.143(6) 0.176(7) 0.093(5) 0.007(5) -0.013(4) 0.064(5)
F3A 0.191(8) 0.156(6) 0.070(4) -0.029(4) -0.005(5) 0.035(5)
F4A 0.199(7) 0.127(5) 0.081(4) 0.005(4) -0.016(5) -0.053(5)
F5A 0.140(5) 0.123(6) 0.146(6) -0.002(5) 0.074(5) 0.036(4)
F6A 0.113(5) 0.090(4) 0.102(5) 0.001(3) 0.024(4) 0.019(4)
S3 0.0578(15) 0.0742(17) 0.0954(19) -0.0101(15) 0.0172(13) -0.0125(14)
S4 0.0634(16) 0.0630(16) 0.0766(17) 0.0016(13) 0.0136(13) -0.0016(12)
O5 0.103(6) 0.122(6) 0.113(6) 0.002(5) 0.010(5) -0.062(5)
O6 0.067(4) 0.109(5) 0.106(5) -0.029(5) 0.002(4) 0.029(4)
O7 0.091(5) 0.053(4) 0.093(5) 0.010(3) 0.010(4) -0.012(3)
O8 0.054(4) 0.116(6) 0.122(6) -0.021(5) 0.015(4) 0.009(4)
N101 0.074(4) 0.063(4) 0.096(4) -0.005(4) -0.001(4) -0.003(3)
C3A 0.084(6) 0.079(5) 0.093(5) -0.021(5) 0.018(4) -0.018(4)
C4A 0.115(6) 0.085(5) 0.088(5) 0.004(4) 0.030(5) 0.006(5)
F1B 0.123(5) 0.144(6) 0.092(4) -0.011(4) 0.011(4) -0.007(4)
F2B 0.149(6) 0.123(5) 0.125(6) -0.012(5) 0.050(5) -0.061(5)
F3B 0.116(5) 0.118(5) 0.128(6) -0.051(4) 0.037(4) 0.001(4)
F4B 0.151(6) 0.170(7) 0.148(7) 0.025(5) 0.099(5) 0.021(5)
F5B 0.229(8) 0.114(5) 0.081(4) -0.015(4) 0.026(5) -0.013(6)
F6B 0.214(8) 0.096(5) 0.096(5) 0.029(4) 0.032(5) 0.002(5)
S5 0.0668(19) 0.0664(19) 0.0589(18) -0.0053(15) 0.0230(15) -0.0016(15)
S6 0.098(3) 0.108(3) 0.086(2) -0.007(2) 0.031(2) -0.002(2)
S6' 0.079(4) 0.099(4) 0.086(4) 0.038(4) 0.057(4) 0.041(4)
S7 0.0827(18) 0.100(2) 0.094(2) -0.0406(17) 0.0115(15) 0.0150(16)
S8 0.0611(15) 0.0646(15) 0.0933(18) -0.0117(14) 0.0249(13) -0.0069(12)
S9 0.094(3) 0.108(4) 0.091(3) 0.006(3) 0.014(3) 0.013(4)
S10 0.084(3) 0.084(3) 0.085(3) 0.009(3) 0.033(3) 0.009(3)
S9' 0.093(3) 0.123(4) 0.101(3) 0.032(4) 0.041(3) 0.027(4)
S10' 0.094(3) 0.093(3) 0.097(3) 0.018(3) 0.041(3) 0.020(3)
S12 0.075(3) 0.066(3) 0.078(4) 0.006(3) 0.025(3) -0.009(3)
S11 0.084(4) 0.061(4) 0.047(3) 0.008(3) -0.002(3) -0.030(3)
S11' 0.238(14) 0.229(14) 0.238(14) 0.059(13) 0.017(13) 0.018(13)
S12' 0.153(7) 0.109(6) 0.108(6) -0.025(5) 0.016(5) 0.021(5)
S13 0.111(5) 0.142(6) 0.073(4) -0.027(4) 0.028(4) -0.051(5)
S14 0.148(7) 0.119(6) 0.129(6) -0.029(5) 0.048(5) -0.047(5)
S13' 0.131(6) 0.110(6) 0.120(6) 0.002(4) 0.024(5) -0.006(5)
S14' 0.286(16) 0.316(16) 0.286(16) 0.080(14) 0.006(14) 0.055(14)
C301 0.120(9) 0.073(7) 0.065(7) 0.000(5) -0.021(6) 0.008(6)
C302 0.103(8) 0.106(8) 0.061(7) 0.001(6) 0.002(6) 0.019(6)
C303 0.082(7) 0.090(7) 0.081(8) 0.006(5) 0.001(5) -0.004(6)
C304 0.084(7) 0.068(7) 0.076(7) 0.003(5) -0.005(5) 0.004(5)
C305 0.072(6) 0.080(7) 0.073(7) 0.010(5) -0.003(5) 0.018(5)
C306 0.083(7) 0.084(7) 0.079(8) 0.015(5) -0.019(5) -0.009(6)
C343 0.075(7) 0.106(8) 0.063(7) 0.002(6) 0.012(6) 0.004(6)
C345 0.071(7) 0.093(8) 0.089(8) 0.015(6) 0.017(6) 0.004(6)
C344 0.076(7) 0.120(9) 0.079(7) 0.020(6) 0.022(6) -0.004(6)
N1S 0.130(10) 0.206(14) 0.086(8) 0.042(8) 0.012(7) 0.007(9)
C1S 0.092(8) 0.118(10) 0.074(8) 0.010(7) 0.010(7) 0.003(7)
C2S 0.089(8) 0.107(9) 0.091(8) 0.022(7) 0.008(7) -0.001(7)
N2S 0.115(10) 0.102(9) 0.139(11) 0.010(7) 0.055(8) 0.012(7)
C3S 0.109(11) 0.090(10) 0.103(11) -0.020(7) 0.032(8) -0.015(7)
C4S 0.156(14) 0.146(14) 0.105(11) -0.001(9) 0.006(9) 0.002(10)
C6S 0.150(14) 0.143(14) 0.136(13) -0.008(9) 0.033(11) -0.013(11)
N3S 0.178(14) 0.155(14) 0.112(11) -0.005(8) 0.034(10) -0.039(10)
C5S 0.102(11) 0.123(13) 0.092(11) -0.028(7) 0.038(9) -0.032(9)
N4S 0.191(14) 0.257(17) 0.159(13) 0.045(12) 0.046(9) 0.094(13)
C7S 0.175(12) 0.166(12) 0.141(12) 0.001(10) 0.058(8) 0.011(11)
C8S 0.176(14) 0.227(18) 0.147(14) 0.007(13) 0.042(10) -0.041(14)

loop_
_atom_type_symbol
_atom_type_description
_atom_type_scat_dispersion_real
_atom_type_scat_dispersion_imag
_atom_type_scat_source
C C 0.0181 0.0091 'International Tables Vol C Tables 4.2.6.8 and 6.1.1.4'
H H 0.0000 0.0000 'International Tables Vol C Tables 4.2.6.8 and 6.1.1.4'
B B 0.0090 0.0039 'International Tables Vol C Tables 4.2.6.8 and 6.1.1.4'
N N 0.0311 0.0180 'International Tables Vol C Tables 4.2.6.8 and 6.1.1.4'
F F 0.0727 0.0534 'International Tables Vol C Tables 4.2.6.8 and 6.1.1.4'
Co Co -2.3653 3.6143 'International Tables Vol C Tables 4.2.6.8 and 6.1.1.4'
S S 0.3331 0.5567 'International Tables Vol C Tables 4.2.6.8 and 6.1.1.4'
O O 0.0492 0.0322 'International Tables Vol C Tables 4.2.6.8 and 6.1.1.4'

loop_
_geom_angle_atom_site_label_1
_geom_angle_atom_site_label_2
_geom_angle_atom_site_label_3
_geom_angle
_geom_angle_site_symmetry_1
_geom_angle_site_symmetry_3
N5 Co1 N1 96.6(3) . .
N5 Co1 N21 90.8(2) . .
N1 Co1 N21 171.6(3) . .
N5 Co1 N6 77.5(3) . .
N1 Co1 N6 93.2(3) . .
N21 Co1 N6 92.4(3) . .
N5 Co1 N2 173.8(3) . .
N1 Co1 N2 77.3(3) . .
N21 Co1 N2 95.4(3) . .
N6 Co1 N2 101.8(3) . .
N5 Co1 N22 100.7(3) . .
N1 Co1 N22 97.4(3) . .
N21 Co1 N22 77.2(3) . .
N6 Co1 N22 169.4(3) . .
N2 Co1 N22 81.1(2) . .
N4 Co2 N20 89.2(2) . .
N4 Co2 N8 168.6(3) . .
N20 Co2 N8 99.8(3) . .
N4 Co2 N19 92.5(2) . .
N20 Co2 N19 77.6(3) . .
N8 Co2 N19 82.7(2) . .
N4 Co2 N3 77.4(2) . .
N20 Co2 N3 91.0(2) . .
N8 Co2 N3 109.2(2) . .
N19 Co2 N3 165.0(2) . .
N4 Co2 N7 97.2(2) . .
N20 Co2 N7 167.9(3) . .
N8 Co2 N7 75.3(3) . .
N19 Co2 N7 112.2(2) . .
N3 Co2 N7 80.4(2) . .
N13 Co3 N9 98.3(2) . .
N13 Co3 N17 170.4(3) . .
N9 Co3 N17 89.4(2) . .
N13 Co3 N10 94.1(2) . .
N9 Co3 N10 77.1(3) . .
N17 Co3 N10 93.2(2) . .
N13 Co3 N18 95.4(3) . .
N9 Co3 N18 97.3(3) . .
N17 Co3 N18 77.9(3) . .
N10 Co3 N18 169.6(3) . .
N13 Co3 N14 76.8(3) . .
N9 Co3 N14 175.1(2) . .
N17 Co3 N14 95.4(3) . .
N10 Co3 N14 103.6(3) . .
N18 Co3 N14 82.8(3) . .
N12 Co4 N16 167.3(3) . .
N12 Co4 N24 102.4(3) . .
N16 Co4 N24 87.9(3) . .
N12 Co4 N15 108.8(3) . .
N16 Co4 N15 78.0(3) . .
N24 Co4 N15 91.8(3) . .
N12 Co4 N23 81.3(3) . .
N16 Co4 N23 93.8(3) . .
N24 Co4 N23 77.2(3) . .
N15 Co4 N23 166.6(3) . .
N12 Co4 N11 76.1(3) . .
N16 Co4 N11 94.9(3) . .
N24 Co4 N11 171.5(3) . .
N15 Co4 N11 81.0(2) . .
N23 Co4 N11 110.5(3) . .
C1 N1 C5 119.7(8) . .
C1 N1 Co1 127.6(7) . .
C5 N1 Co1 112.7(6) . .
C6 N2 C7 120.1(7) . .
C6 N2 Co1 113.1(6) . .
C7 N2 Co1 125.7(5) . .
C35 N3 C31 121.6(6) . .
C35 N3 Co2 111.9(5) . .
C31 N3 Co2 126.2(5) . .
C40 N4 C36 118.5(7) . .
C40 N4 Co2 127.6(6) . .
C36 N4 Co2 113.9(5) . .
C45 N5 C41 117.7(7) . .
C45 N5 Co1 113.3(5) . .
C41 N5 Co1 128.8(6) . .
C46 N6 C47 120.2(7) . .
C46 N6 Co1 113.5(6) . .
C47 N6 Co1 125.1(6) . .
C75 N7 C73 119.4(7) . .
C75 N7 Co2 113.1(5) . .
C73 N7 Co2 123.5(5) . .
C80 N8 C76 118.8(7) . .
C80 N8 Co2 125.5(6) . .
C76 N8 Co2 115.6(5) . .
C85 N9 C81 118.8(7) . .
C85 N9 Co3 114.0(5) . .
C81 N9 Co3 127.1(6) . .
C86 N10 C87 120.1(7) . .
C86 N10 Co3 114.4(5) . .
C87 N10 Co3 124.7(5) . .
C115 N11 C111 119.4(8) . .
C115 N11 Co4 112.1(7) . .
C111 N11 Co4 125.3(5) . .
C120 N12 C116 118.5(9) . .
C120 N12 Co4 126.2(8) . .
C116 N12 Co4 114.7(7) . .
C121 N13 C125 118.0(7) . .
C121 N13 Co3 128.2(6) . .
C125 N13 Co3 113.7(5) . .
C126 N14 C127 120.8(7) . .
C126 N14 Co3 113.6(6) . .
C127 N14 Co3 124.1(5) . .
C155 N15 C153 120.5(7) . .
C155 N15 Co4 111.6(5) . .
C153 N15 Co4 127.7(5) . .
C160 N16 C156 118.8(7) . .
C160 N16 Co4 128.3(6) . .
C156 N16 Co4 112.9(5) . .
C200 N17 C196 117.1(7) . .
C200 N17 Co3 129.5(6) . .
C196 N17 Co3 113.5(5) . .
C195 N18 C193 118.6(7) . .
C195 N18 Co3 112.9(5) . .
C193 N18 Co3 127.0(5) . .
C166 N19 C167 119.2(7) . .
C166 N19 Co2 112.4(5) . .
C167 N19 Co2 128.2(5) . .
C161 N20 C165 117.5(7) . .
C161 N20 Co2 127.9(6) . .
C165 N20 Co2 113.3(5) . .
C201 N21 C205 118.0(7) . .
C201 N21 Co1 128.8(6) . .
C205 N21 Co1 113.1(5) . .
C206 N22 C207 120.4(7) . .
C206 N22 Co1 111.8(6) . .
C207 N22 Co1 125.3(5) . .
C235 N23 C233 120.3(7) . .
C235 N23 Co4 112.5(6) . .
C233 N23 Co4 127.0(5) . .
C240 N24 C236 118.4(8) . .
C240 N24 Co4 127.4(6) . .
C236 N24 Co4 113.0(5) . .
N1 C1 C2 121.7(10) . .
N1 C1 H1 119.2 . .
C2 C1 H1 119.2 . .
C3 C2 C1 119.5(10) . .
C3 C2 H2 120.2 . .
C1 C2 H2 120.2 . .
C2 C3 C4 120.4(10) . .
C2 C3 H3 119.8 . .
C4 C3 H3 119.8 . .
C3 C4 C5 117.7(10) . .
C3 C4 H4 121.2 . .
C5 C4 H4 121.2 . .
N1 C5 C4 121.0(9) . .
N1 C5 C6 116.8(8) . .
C4 C5 C6 122.2(9) . .
N2 C6 C5 119.1(8) . .
N2 C6 H6 120.4 . .
C5 C6 H6 120.4 . .
C8 C7 C12 120.9(8) . .
C8 C7 N2 120.6(7) . .
C12 C7 N2 118.5(8) . .
C7 C8 C9 117.9(8) . .
C7 C8 H8 121.0 . .
C9 C8 H8 121.0 . .
C10 C9 C8 120.8(9) . .
C10 C9 H9 119.6 . .
C8 C9 H9 119.6 . .
C11 C10 C9 121.5(9) . .
C11 C10 H10 119.3 . .
C9 C10 H10 119.3 . .
C10 C11 C12 118.4(8) . .
C10 C11 C13 122.6(8) . .
C12 C11 C13 118.8(8) . .
C7 C12 C11 120.4(8) . .
C7 C12 H12 119.8 . .
C11 C12 H12 119.8 . .
C14 C13 C18 119.4(7) . .
C14 C13 C11 118.5(7) . .
C18 C13 C11 122.1(8) . .
C15 C14 C13 122.7(8) . .
C15 C14 H14 118.7 . .
C13 C14 H14 118.7 . .
C14 C15 C16 119.7(8) . .
C14 C15 H15 120.1 . .
C16 C15 H15 120.1 . .
C15 C16 C17 119.0(7) . .
C15 C16 C27 121.7(7) . .
C17 C16 C27 119.3(7) . .
C16 C17 C18 119.9(7) . .
C16 C17 C22 118.9(7) . .
C18 C17 C22 121.2(7) . .
C13 C18 C17 119.2(7) . .
C13 C18 C19 123.7(7) . .
C17 C18 C19 117.0(7) . .
C20 C19 C18 123.2(8) . .
C20 C19 H19 118.4 . .
C18 C19 H19 118.4 . .
C19 C20 C21 121.1(8) . .
C19 C20 H20 119.5 . .
C21 C20 H20 119.5 . .
C26 C21 C22 118.8(7) . .
C26 C21 C20 122.9(8) . .
C22 C21 C20 118.3(7) . .
C23 C22 C21 120.1(7) . .
C23 C22 C17 120.8(7) . .
C21 C22 C17 119.1(7) . .
C24 C23 C22 118.8(7) . .
C24 C23 C28 122.6(7) . .
C22 C23 C28 118.6(7) . .
C25 C24 C23 119.9(7) . .
C25 C24 C29 119.6(7) . .
C23 C24 C29 120.5(7) . .
C24 C25 C26 121.1(8) . .
C24 C25 H25 119.5 . .
C26 C25 H25 119.5 . .
C25 C26 C21 121.0(8) . .
C25 C26 H26 119.5 . .
C21 C26 H26 119.5 . .
C28 C27 C16 121.3(7) . .
C28 C27 H27 119.4 . .
C16 C27 H27 119.4 . .
C27 C28 C23 121.0(7) . .
C27 C28 H28 119.5 . .
C23 C28 H28 119.5 . .
C34 C29 C30 119.6(7) . .
C34 C29 C24 119.2(7) . .
C30 C29 C24 121.1(7) . .
C29 C30 C31 120.0(7) . .
C29 C30 H30 120.0 . .
C31 C30 H30 120.0 . .
C30 C31 C32 119.0(7) . .
C30 C31 N3 123.5(7) . .
C32 C31 N3 117.5(7) . .
C33 C32 C31 120.7(7) . .
C33 C32 H32 119.6 . .
C31 C32 H32 119.6 . .
C32 C33 C34 120.0(7) . .
C32 C33 H33 120.0 . .
C34 C33 H33 120.0 . .
C33 C34 C29 120.7(7) . .
C33 C34 H34 119.7 . .
C29 C34 H34 119.7 . .
N3 C35 C36 120.3(7) . .
N3 C35 H35 119.9 . .
C36 C35 H35 119.9 . .
N4 C36 C37 121.6(7) . .
N4 C36 C35 116.5(7) . .
C37 C36 C35 121.8(8) . .
C36 C37 C38 118.9(8) . .
C36 C37 H37 120.5 . .
C38 C37 H37 120.5 . .
C39 C38 C37 118.5(8) . .
C39 C38 H38 120.7 . .
C37 C38 H38 120.7 . .
C40 C39 C38 119.3(8) . .
C40 C39 H39 120.4 . .
C38 C39 H39 120.4 . .
N4 C40 C39 123.1(8) . .
N4 C40 H40 118.4 . .
C39 C40 H40 118.4 . .
N5 C41 C42 122.4(8) . .
N5 C41 H41 118.8 . .
C42 C41 H41 118.8 . .
C43 C42 C41 119.4(9) . .
C43 C42 H42 120.3 . .
C41 C42 H42 120.3 . .
C42 C43 C44 119.9(9) . .
C42 C43 H43 120.1 . .
C44 C43 H43 120.1 . .
C43 C44 C45 117.8(9) . .
C43 C44 H44 121.1 . .
C45 C44 H44 121.1 . .
N5 C45 C44 122.6(8) . .
N5 C45 C46 116.2(8) . .
C44 C45 C46 121.1(8) . .
N6 C46 C45 118.6(8) . .
N6 C46 H46 120.7 . .
C45 C46 H46 120.7 . .
C52 C47 C48 120.9(8) . .
C52 C47 N6 120.9(8) . .
C48 C47 N6 118.2(7) . .
C49 C48 C47 119.2(8) . .
C49 C48 H48 120.4 . .
C47 C48 H48 120.4 . .
C48 C49 C50 119.4(8) . .
C48 C49 H49 120.3 . .
C50 C49 H49 120.3 . .
C51 C50 C49 122.0(8) . .
C51 C50 H50 119.0 . .
C49 C50 H50 119.0 . .
C50 C51 C52 118.2(7) . .
C50 C51 C53 120.5(7) . .
C52 C51 C53 121.3(7) . .
C47 C52 C51 120.1(8) . .
C47 C52 H52 119.9 . .
C51 C52 H52 119.9 . .
C54 C53 C58 120.1(7) . .
C54 C53 C51 116.3(7) . .
C58 C53 C51 123.7(7) . .
C55 C54 C53 121.7(8) . .
C55 C54 H54 119.1 . .
C53 C54 H54 119.1 . .
C54 C55 C56 120.0(8) . .
C54 C55 H55 120.0 . .
C56 C55 H55 120.0 . .
C55 C56 C57 120.5(7) . .
C55 C56 C68 122.2(8) . .
C57 C56 C68 117.2(7) . .
C62 C57 C56 120.6(7) . .
C62 C57 C58 119.8(7) . .
C56 C57 C58 119.6(7) . .
C59 C58 C53 124.4(7) . .
C59 C58 C57 117.6(7) . .
C53 C58 C57 118.0(7) . .
C60 C59 C58 122.9(7) . .
C60 C59 H59 118.5 . .
C58 C59 H59 118.5 . .
C59 C60 C61 121.7(7) . .
C59 C60 H60 119.2 . .
C61 C60 H60 119.2 . .
C66 C61 C62 120.0(7) . .
C66 C61 C60 123.1(7) . .
C62 C61 C60 116.9(7) . .
C57 C62 C61 121.1(7) . .
C57 C62 C63 120.2(7) . .
C61 C62 C63 118.8(7) . .
C64 C63 C67 122.7(7) . .
C64 C63 C62 119.6(7) . .
C67 C63 C62 117.6(7) . .
C65 C64 C63 119.1(7) . .
C65 C64 C69 120.6(7) . .
C63 C64 C69 120.2(7) . .
C66 C65 C64 122.4(8) . .
C66 C65 H65 118.8 . .
C64 C65 H65 118.8 . .
C65 C66 C61 120.1(7) . .
C65 C66 H66 120.0 . .
C61 C66 H66 120.0 . .
C68 C67 C63 121.5(7) . .
C68 C67 H67 119.2 . .
C63 C67 H67 119.2 . .
C67 C68 C56 122.8(8) . .
C67 C68 H68 118.6 . .
C56 C68 H68 118.6 . .
C74 C69 C70 119.0(7) . .
C74 C69 C64 120.6(7) . .
C70 C69 C64 120.4(7) . .
C71 C70 C69 121.2(8) . .
C71 C70 H70 119.4 . .
C69 C70 H70 119.4 . .
C70 C71 C72 119.7(8) . .
C70 C71 H71 120.2 . .
C72 C71 H71 120.2 . .
C73 C72 C71 119.4(7) . .
C73 C72 H72 120.3 . .
C71 C72 H72 120.3 . .
C72 C73 C74 120.4(7) . .
C72 C73 N7 120.1(7) . .
C74 C73 N7 119.4(7) . .
C69 C74 C73 120.2(7) . .
C69 C74 H74 119.9 . .
C73 C74 H74 119.9 . .
N7 C75 C76 119.3(8) . .
N7 C75 H75 120.3 . .
C76 C75 H75 120.3 . .
N8 C76 C77 122.0(8) . .
N8 C76 C75 115.5(7) . .
C77 C76 C75 122.5(8) . .
C78 C77 C76 118.7(9) . .
C78 C77 H77 120.6 . .
C76 C77 H77 120.6 . .
C79 C78 C77 118.8(9) . .
C79 C78 H78 120.6 . .
C77 C78 H78 120.6 . .
C78 C79 C80 119.9(9) . .
C78 C79 H79 120.1 . .
C80 C79 H79 120.1 . .
N8 C80 C79 121.7(8) . .
N8 C80 H80 119.1 . .
C79 C80 H80 119.1 . .
N9 C81 C82 121.7(8) . .
N9 C81 H81 119.1 . .
C82 C81 H81 119.1 . .
C83 C82 C81 119.2(9) . .
C83 C82 H82 120.4 . .
C81 C82 H82 120.4 . .
C82 C83 C84 119.9(9) . .
C82 C83 H83 120.1 . .
C84 C83 H83 120.1 . .
C85 C84 C83 118.3(9) . .
C85 C84 H84 120.9 . .
C83 C84 H84 120.9 . .
N9 C85 C84 122.0(8) . .
N9 C85 C86 115.5(7) . .
C84 C85 C86 122.4(8) . .
N10 C86 C85 118.4(8) . .
N10 C86 H86 120.8 . .
C85 C86 H86 120.8 . .
C92 C87 C88 119.4(7) . .
C92 C87 N10 121.4(7) . .
C88 C87 N10 119.1(7) . .
C89 C88 C87 120.8(8) . .
C89 C88 H88 119.6 . .
C87 C88 H88 119.6 . .
C88 C89 C90 120.0(8) . .
C88 C89 H89 120.0 . .
C90 C89 H89 120.0 . .
C91 C90 C89 120.5(8) . .
C91 C90 H90 119.7 . .
C89 C90 H90 119.7 . .
C90 C91 C92 119.1(7) . .
C90 C91 C93 118.7(7) . .
C92 C91 C93 122.0(7) . .
C87 C92 C91 120.2(7) . .
C87 C92 H92 119.9 . .
C91 C92 H92 119.9 . .
C94 C93 C98 119.2(7) . .
C94 C93 C91 117.4(7) . .
C98 C93 C91 123.3(7) . .
C93 C94 C95 122.4(8) . .
C93 C94 H94 118.8 . .
C95 C94 H94 118.8 . .
C94 C95 C96 120.2(8) . .
C94 C95 H95 119.9 . .
C96 C95 H95 119.9 . .
C95 C96 C107 121.8(8) . .
C95 C96 C97 119.2(7) . .
C107 C96 C97 119.0(8) . .
C98 C97 C96 120.3(7) . .
C98 C97 C102 120.0(7) . .
C96 C97 C102 119.7(7) . .
C97 C98 C93 118.6(7) . .
C97 C98 C99 117.7(7) . .
C93 C98 C99 123.7(7) . .
C100 C99 C98 122.7(7) . .
C100 C99 H99 118.6 . .
C98 C99 H99 118.6 . .
C99 C100 C101 121.3(7) . .
C99 C100 H100 119.3 . .
C101 C100 H100 119.3 . .
C106 C101 C102 119.3(7) . .
C106 C101 C100 122.7(7) . .
C102 C101 C100 118.0(7) . .
C101 C102 C103 119.3(7) . .
C101 C102 C97 120.2(7) . .
C103 C102 C97 120.5(7) . .
C104 C103 C102 120.1(7) . .
C104 C103 C108 122.1(7) . .
C102 C103 C108 117.7(7) . .
C103 C104 C105 118.5(7) . .
C103 C104 C109 121.8(7) . .
C105 C104 C109 119.7(7) . .
C106 C105 C104 122.5(8) . .
C106 C105 H105 118.8 . .
C104 C105 H105 118.8 . .
C105 C106 C101 120.3(8) . .
C105 C106 H106 119.8 . .
C101 C106 H106 119.8 . .
C108 C107 C96 121.4(8) . .
C108 C107 H107 119.3 . .
C96 C107 H107 119.3 . .
C107 C108 C103 121.6(8) . .
C107 C108 H108 119.2 . .
C103 C108 H108 119.2 . .
C114 C109 C110 118.6(8) . .
C114 C109 C104 120.0(8) . .
C110 C109 C104 121.4(8) . .
C109 C110 C111 120.3(8) . .
C109 C110 H110 119.9 . .
C111 C110 H110 119.9 . .
C112 C111 C110 120.6(8) . .
C112 C111 N11 120.2(8) . .
C110 C111 N11 119.0(8) . .
C111 C112 C113 119.4(8) . .
C111 C112 H112 120.3 . .
C113 C112 H112 120.3 . .
C114 C113 C112 120.3(9) . .
C114 C113 H113 119.9 . .
C112 C113 H113 119.9 . .
C109 C114 C113 120.8(8) . .
C109 C114 H114 119.6 . .
C113 C114 H114 119.6 . .
N11 C115 C116 120.5(10) . .
N11 C115 H115 119.8 . .
C116 C115 H115 119.8 . .
N12 C116 C117 121.0(12) . .
N12 C116 C115 115.1(9) . .
C117 C116 C115 123.8(12) . .
C118 C117 C116 121.3(15) . .
C118 C117 H117 119.3 . .
C116 C117 H117 119.3 . .
C117 C118 C119 118.2(15) . .
C117 C118 H118 120.9 . .
C119 C118 H118 120.9 . .
C118 C119 C120 118.7(13) . .
C118 C119 H119 120.7 . .
C120 C119 H119 120.7 . .
N12 C120 C119 122.0(13) . .
N12 C120 H120 119.0 . .
C119 C120 H120 119.0 . .
N13 C121 C122 122.4(9) . .
N13 C121 H121 118.8 . .
C122 C121 H121 118.8 . .
C121 C122 C123 119.4(8) . .
C121 C122 H122 120.3 . .
C123 C122 H122 120.3 . .
C124 C123 C122 118.1(8) . .
C124 C123 H123 121.0 . .
C122 C123 H123 121.0 . .
C123 C124 C125 120.5(9) . .
C123 C124 H124 119.7 . .
C125 C124 H124 119.7 . .
N13 C125 C124 121.6(8) . .
N13 C125 C126 114.7(7) . .
C124 C125 C126 123.7(8) . .
N14 C126 C125 119.8(8) . .
N14 C126 H126 120.1 . .
C125 C126 H126 120.1 . .
C128 C127 C132 121.8(8) . .
C128 C127 N14 120.6(7) . .
C132 C127 N14 117.6(7) . .
C127 C128 C129 118.1(8) . .
C127 C128 H128 121.0 . .
C129 C128 H128 121.0 . .
C130 C129 C128 120.7(9) . .
C130 C129 H129 119.6 . .
C128 C129 H129 119.6 . .
C129 C130 C131 120.3(8) . .
C129 C130 H130 119.9 . .
C131 C130 H130 119.9 . .
C132 C131 C130 119.6(8) . .
C132 C131 C133 119.1(7) . .
C130 C131 C133 121.2(7) . .
C131 C132 C127 119.5(8) . .
C131 C132 H132 120.3 . .
C127 C132 H132 120.3 . .
C134 C133 C138 120.1(8) . .
C134 C133 C131 117.8(8) . .
C138 C133 C131 122.0(8) . .
C133 C134 C135 122.4(8) . .
C133 C134 H134 118.8 . .
C135 C134 H134 118.8 . .
C134 C135 C136 120.3(9) . .
C134 C135 H135 119.9 . .
C136 C135 H135 119.9 . .
C135 C136 C137 118.3(7) . .
C135 C136 C139 122.6(8) . .
C137 C136 C139 119.1(7) . .
C142 C137 C138 121.1(8) . .
C142 C137 C136 119.7(7) . .
C138 C137 C136 119.2(7) . .
C133 C138 C137 119.6(8) . .
C133 C138 C147 123.3(8) . .
C137 C138 C147 117.0(7) . .
C140 C139 C136 120.0(8) . .
C140 C139 H139 120.0 . .
C136 C139 H139 120.0 . .
C139 C140 C141 123.3(8) . .
C139 C140 H140 118.3 . .
C141 C140 H140 118.3 . .
C146 C141 C140 124.1(7) . .
C146 C141 C142 118.5(8) . .
C140 C141 C142 117.3(7) . .
C137 C142 C143 120.5(7) . .
C137 C142 C141 120.4(8) . .
C143 C142 C141 119.1(7) . .
C144 C143 C142 119.7(8) . .
C144 C143 C148 122.2(8) . .
C142 C143 C148 118.1(8) . .
C143 C144 C145 121.1(9) . .
C143 C144 H144 119.5 . .
C145 C144 H144 119.5 . .
C146 C145 C144 121.0(8) . .
C146 C145 H145 119.5 . .
C144 C145 H145 119.5 . .
C145 C146 C141 120.5(7) . .
C145 C146 C149 118.9(7) . .
C141 C146 C149 120.6(8) . .
C148 C147 C138 122.2(8) . .
C148 C147 H147 118.9 . .
C138 C147 H147 118.9 . .
C147 C148 C143 121.0(9) . .
C147 C148 H148 119.5 . .
C143 C148 H148 119.5 . .
C150 C149 C154 117.9(7) . .
C150 C149 C146 122.1(7) . .
C154 C149 C146 119.9(7) . .
C151 C150 C149 121.7(8) . .
C151 C150 H150 119.2 . .
C149 C150 H150 119.2 . .
C152 C151 C150 119.8(8) . .
C152 C151 H151 120.1 . .
C150 C151 H151 120.1 . .
C151 C152 C153 120.9(8) . .
C151 C152 H152 119.5 . .
C153 C152 H152 119.5 . .
C154 C153 C152 117.9(8) . .
C154 C153 N15 123.2(7) . .
C152 C153 N15 118.7(7) . .
C153 C154 C149 121.7(8) . .
C153 C154 H154 119.1 . .
C149 C154 H154 119.1 . .
N15 C155 C156 120.7(7) . .
N15 C155 H155 119.7 . .
C156 C155 H155 119.7 . .
N16 C156 C157 121.9(8) . .
N16 C156 C155 116.8(7) . .
C157 C156 C155 121.4(8) . .
C158 C157 C156 119.1(9) . .
C158 C157 H157 120.4 . .
C156 C157 H157 120.4 . .
C157 C158 C159 119.0(9) . .
C157 C158 H158 120.5 . .
C159 C158 H158 120.5 . .
C160 C159 C158 119.1(8) . .
C160 C159 H159 120.5 . .
C158 C159 H159 120.5 . .
N16 C160 C159 122.2(8) . .
N16 C160 H160 118.9 . .
C159 C160 H160 118.9 . .
N20 C161 C162 123.7(8) . .
N20 C161 H161 118.1 . .
C162 C161 H161 118.1 . .
C163 C162 C161 118.7(9) . .
C163 C162 H162 120.7 . .
C161 C162 H162 120.7 . .
C162 C163 C164 118.5(9) . .
C162 C163 H163 120.7 . .
C164 C163 H163 120.7 . .
C165 C164 C163 119.4(8) . .
C165 C164 H164 120.3 . .
C163 C164 H164 120.3 . .
N20 C165 C164 122.1(8) . .
N20 C165 C166 115.1(7) . .
C164 C165 C166 122.8(8) . .
N19 C166 C165 120.3(7) . .
N19 C166 H166 119.9 . .
C165 C166 H166 119.9 . .
C172 C167 C168 121.0(8) . .
C172 C167 N19 118.1(7) . .
C168 C167 N19 120.9(7) . .
C169 C168 C167 117.5(8) . .
C169 C168 H168 121.3 . .
C167 C168 H168 121.3 . .
C170 C169 C168 121.5(8) . .
C170 C169 H169 119.3 . .
C168 C169 H169 119.3 . .
C169 C170 C171 121.3(8) . .
C169 C170 H170 119.3 . .
C171 C170 H170 119.3 . .
C172 C171 C170 116.7(8) . .
C172 C171 C173 121.3(7) . .
C170 C171 C173 121.9(7) . .
C167 C172 C171 121.9(8) . .
C167 C172 H172 119.1 . .
C171 C172 H172 119.1 . .
C174 C173 C178 119.3(8) . .
C174 C173 C171 118.1(8) . .
C178 C173 C171 122.5(8) . .
C175 C174 C173 121.2(8) . .
C175 C174 H174 119.4 . .
C173 C174 H174 119.4 . .
C176 C175 C174 121.2(8) . .
C176 C175 H175 119.4 . .
C174 C175 H175 119.4 . .
C175 C176 C177 119.1(8) . .
C175 C176 C188 122.5(8) . .
C177 C176 C188 118.4(8) . .
C176 C177 C182 120.3(7) . .
C176 C177 C178 120.1(8) . .
C182 C177 C178 119.6(7) . .
C173 C178 C179 124.4(7) . .
C173 C178 C177 118.4(7) . .
C179 C178 C177 117.2(7) . .
C180 C179 C178 122.6(8) . .
C180 C179 H179 118.7 . .
C178 C179 H179 118.7 . .
C179 C180 C181 120.7(8) . .
C179 C180 H180 119.6 . .
C181 C180 H180 119.6 . .
C186 C181 C182 119.2(7) . .
C186 C181 C180 121.5(8) . .
C182 C181 C180 119.3(8) . .
C181 C182 C183 119.5(8) . .
C181 C182 C177 119.9(7) . .
C183 C182 C177 120.6(7) . .
C184 C183 C182 119.4(8) . .
C184 C183 C187 123.7(8) . .
C182 C183 C187 116.9(8) . .
C185 C184 C183 120.6(8) . .
C185 C184 C189 118.2(8) . .
C183 C184 C189 121.2(8) . .
C184 C185 C186 121.3(8) . .
C184 C185 H185 119.4 . .
C186 C185 H185 119.4 . .
C185 C186 C181 119.8(8) . .
C185 C186 H186 120.1 . .
C181 C186 H186 120.1 . .
C188 C187 C183 121.7(8) . .
C188 C187 H187 119.2 . .
C183 C187 H187 119.2 . .
C187 C188 C176 121.9(8) . .
C187 C188 H188 119.0 . .
C176 C188 H188 119.0 . .
C194 C189 C190 118.3(8) . .
C194 C189 C184 121.2(7) . .
C190 C189 C184 120.5(7) . .
C191 C190 C189 119.6(8) . .
C191 C190 H190 120.2 . .
C189 C190 H190 120.2 . .
C190 C191 C192 121.2(8) . .
C190 C191 H191 119.4 . .
C192 C191 H191 119.4 . .
C193 C192 C191 118.2(8) . .
C193 C192 H192 120.9 . .
C191 C192 H192 120.9 . .
C192 C193 C194 120.8(8) . .
C192 C193 N18 120.3(7) . .
C194 C193 N18 118.9(7) . .
C189 C194 C193 121.8(8) . .
C189 C194 H194 119.1 . .
C193 C194 H194 119.1 . .
N18 C195 C196 120.1(8) . .
N18 C195 H195 119.9 . .
C196 C195 H195 119.9 . .
N17 C196 C197 122.6(8) . .
N17 C196 C195 115.3(7) . .
C197 C196 C195 122.1(8) . .
C196 C197 C198 118.8(9) . .
C196 C197 H197 120.6 . .
C198 C197 H197 120.6 . .
C199 C198 C197 119.0(9) . .
C199 C198 H198 120.5 . .
C197 C198 H198 120.5 . .
C198 C199 C200 119.7(9) . .
C198 C199 H199 120.2 . .
C200 C199 H199 120.2 . .
N17 C200 C199 122.8(9) . .
N17 C200 H200 118.6 . .
C199 C200 H200 118.6 . .
N21 C201 C202 123.0(9) . .
N21 C201 H201 118.5 . .
C202 C201 H201 118.5 . .
C203 C202 C201 119.2(9) . .
C203 C202 H202 120.4 . .
C201 C202 H202 120.4 . .
C202 C203 C204 118.6(9) . .
C202 C203 H203 120.7 . .
C204 C203 H203 120.7 . .
C205 C204 C203 118.6(10) . .
C205 C204 H204 120.7 . .
C203 C204 H204 120.7 . .
N21 C205 C204 122.5(8) . .
N21 C205 C206 116.5(8) . .
C204 C205 C206 120.9(9) . .
N22 C206 C205 119.7(8) . .
N22 C206 H206 120.1 . .
C205 C206 H206 120.1 . .
C208 C207 C212 120.2(8) . .
C208 C207 N22 121.3(7) . .
C212 C207 N22 118.5(7) . .
C209 C208 C207 119.3(8) . .
C209 C208 H208 120.3 . .
C207 C208 H208 120.3 . .
C210 C209 C208 120.4(9) . .
C210 C209 H209 119.8 . .
C208 C209 H209 119.8 . .
C209 C210 C211 121.8(8) . .
C209 C210 H210 119.1 . .
C211 C210 H210 119.1 . .
C210 C211 C212 117.6(8) . .
C210 C211 C213 122.0(8) . .
C212 C211 C213 120.4(8) . .
C207 C212 C211 120.7(8) . .
C207 C212 H212 119.7 . .
C211 C212 H212 119.7 . .
C214 C213 C218 120.3(8) . .
C214 C213 C211 119.2(8) . .
C218 C213 C211 120.5(8) . .
C213 C214 C215 120.9(9) . .
C213 C214 H214 119.6 . .
C215 C214 H214 119.6 . .
C216 C215 C214 120.9(8) . .
C216 C215 H215 119.5 . .
C214 C215 H215 119.5 . .
C215 C216 C217 118.8(8) . .
C215 C216 C228 122.7(8) . .
C217 C216 C228 118.5(8) . .
C216 C217 C218 120.4(8) . .
C216 C217 C222 119.4(7) . .
C218 C217 C222 120.2(7) . .
C213 C218 C217 118.4(8) . .
C213 C218 C219 124.1(8) . .
C217 C218 C219 117.5(8) . .
C220 C219 C218 122.2(9) . .
C220 C219 H219 118.9 . .
C218 C219 H219 118.9 . .
C219 C220 C221 121.4(9) . .
C219 C220 H220 119.3 . .
C221 C220 H220 119.3 . .
C222 C221 C226 118.4(8) . .
C222 C221 C220 119.0(8) . .
C226 C221 C220 122.6(8) . .
C221 C222 C223 120.6(8) . .
C221 C222 C217 119.4(8) . .
C223 C222 C217 119.9(7) . .
C222 C223 C227 118.1(8) . .
C222 C223 C224 119.1(7) . .
C227 C223 C224 122.8(8) . .
C225 C224 C223 117.7(8) . .
C225 C224 C229 120.2(8) . .
C223 C224 C229 122.0(8) . .
C226 C225 C224 122.8(9) . .
C226 C225 H225 118.6 . .
C224 C225 H225 118.6 . .
C225 C226 C221 120.9(9) . .
C225 C226 H226 119.6 . .
C221 C226 H226 119.6 . .
C228 C227 C223 121.2(8) . .
C228 C227 H227 119.4 . .
C223 C227 H227 119.4 . .
C227 C228 C216 122.1(8) . .
C227 C228 H228 118.9 . .
C216 C228 H228 118.9 . .
C234 C229 C230 117.4(8) . .
C234 C229 C224 121.9(7) . .
C230 C229 C224 120.6(8) . .
C231 C230 C229 119.8(9) . .
C231 C230 H230 120.1 . .
C229 C230 H230 120.1 . .
C232 C231 C230 122.1(9) . .
C232 C231 H231 119.0 . .
C230 C231 H231 119.0 . .
C231 C232 C233 119.1(9) . .
C231 C232 H232 120.4 . .
C233 C232 H232 120.4 . .
C234 C233 C232 119.0(8) . .
C234 C233 N23 119.0(7) . .
C232 C233 N23 122.0(8) . .
C233 C234 C229 122.5(8) . .
C233 C234 H234 118.7 . .
C229 C234 H234 118.7 . .
N23 C235 C236 120.3(8) . .
N23 C235 H235 119.9 . .
C236 C235 H235 119.9 . .
N24 C236 C237 121.6(8) . .
N24 C236 C235 116.2(8) . .
C237 C236 C235 122.2(8) . .
C238 C237 C236 119.0(8) . .
C238 C237 H237 120.5 . .
C236 C237 H237 120.5 . .
C239 C238 C237 118.9(9) . .
C239 C238 H238 120.6 . .
C237 C238 H238 120.6 . .
C238 C239 C240 118.7(9) . .
C238 C239 H239 120.6 . .
C240 C239 H239 120.6 . .
N24 C240 C239 123.4(8) . .
N24 C240 H240 118.3 . .
C239 C240 H240 118.3 . .
O2 S1 O1 119.1(5) . .
O2 S1 N100 116.8(6) . .
O1 S1 N100 108.3(5) . .
O2 S1 C1A 104.2(7) . .
O1 S1 C1A 104.0(6) . .
N100 S1 C1A 102.1(6) . .
O3 S2 O4 118.6(7) . .
O3 S2 N100 117.6(6) . .
O4 S2 N100 107.2(6) . .
O3 S2 C2A 105.4(7) . .
O4 S2 C2A 101.7(6) . .
N100 S2 C2A 104.1(5) . .
S2 N100 S1 129.4(7) . .
F1A C1A F2A 107.0(13) . .
F1A C1A F3A 104.6(12) . .
F2A C1A F3A 105.1(11) . .
F1A C1A S1 114.7(10) . .
F2A C1A S1 112.7(10) . .
F3A C1A S1 111.8(10) . .
F4A C2A F6A 107.3(10) . .
F4A C2A F5A 103.7(10) . .
F6A C2A F5A 103.0(10) . .
F4A C2A S2 113.9(9) . .
F6A C2A S2 115.2(8) . .
F5A C2A S2 112.5(9) . .
O5 S3 O6 120.2(5) . .
O5 S3 N101 109.4(5) . .
O6 S3 N101 116.5(4) . .
O5 S3 C3A 102.6(5) . .
O6 S3 C3A 102.9(6) . .
N101 S3 C3A 102.3(5) . .
O7 S4 O8 118.2(5) . .
O7 S4 N101 117.1(4) . .
O8 S4 N101 109.5(5) . .
O7 S4 C4A 102.7(5) . .
O8 S4 C4A 104.7(6) . .
N101 S4 C4A 102.2(6) . .
S4 N101 S3 126.1(5) . .
F1B C3A F3B 106.9(10) . .
F1B C3A F2B 108.9(11) . .
F3B C3A F2B 106.1(10) . .
F1B C3A S3 111.4(9) . .
F3B C3A S3 113.2(9) . .
F2B C3A S3 110.1(8) . .
F4B C4A F5B 107.5(12) . .
F4B C4A F6B 108.2(12) . .
F5B C4A F6B 106.0(11) . .
F4B C4A S4 112.5(10) . .
F5B C4A S4 110.3(9) . .
F6B C4A S4 112.0(9) . .
O9 S5 O10 120.7(6) . .
O9 S5 N102 107.2(5) . .
O10 S5 N102 114.9(6) . .
O9 S5 C5A 99.3(6) . .
O10 S5 C5A 104.3(6) . .
N102 S5 C5A 108.6(6) . .
O12 S6 O11 123.2(7) . .
O12 S6 N102 109.0(7) . .
O11 S6 N102 116.1(6) . .
O12 S6 C6A 106.8(7) . .
O11 S6 C6A 102.3(6) . .
N102 S6 C6A 94.5(6) . .
S5 N102 S6 119.1(6) . .
F2C C5A F1C 109.8(10) . .
F2C C5A F3C 114.5(11) . .
F1C C5A F3C 104.1(10) . .
F2C C5A S5 107.9(8) . .
F1C C5A S5 111.3(8) . .
F3C C5A S5 109.3(8) . .
F5C C6A F6C 107.6(11) . .
F5C C6A F4C 113.5(11) . .
F6C C6A F4C 110.6(11) . .
F5C C6A S6 108.0(9) . .
F6C C6A S6 107.5(8) . .
F4C C6A S6 109.5(9) . .
O11' S6' O12' 118.4(19) . .
O11' S6' N202 111.2(16) . .
O12' S6' N202 112.6(17) . .
O11' S6' C6' 108.3(15) . .
O12' S6' C6' 98.5(15) . .
N202 S6' C6' 106.3(14) . .
S6' N202 S5' 136.8(17) . .
O10' S5' O9' 118(2) . .
O10' S5' N202 120.4(19) . .
O9' S5' N202 104.5(18) . .
O10' S5' C5' 109.3(17) . .
O9' S5' C5' 94.7(17) . .
N202 S5' C5' 107.0(14) . .
F6C' C6' F5C' 111(2) . .
F6C' C6' F4C' 109(2) . .
F5C' C6' F4C' 115(2) . .
F6C' C6' S6' 111(2) . .
F5C' C6' S6' 103.9(18) . .
F4C' C6' S6' 105.7(18) . .
F2C' C5' F3C' 107(2) . .
F2C' C5' F1C' 119(3) . .
F3C' C5' F1C' 106(2) . .
F2C' C5' S5' 109.2(18) . .
F3C' C5' S5' 113.4(18) . .
F1C' C5' S5' 102.4(19) . .
O13' S7 O14' 131.6(11) . .
O14 S7 O13 114.2(8) . .
O14 S7 N103 121.6(8) . .
O13 S7 N103 98.2(7) . .
O13' S7 N203 114.5(9) . .
O14' S7 N203 96.7(9) . .
O14 S7 C7A 111.4(8) . .
O13 S7 C7A 99.5(7) . .
N103 S7 C7A 109.1(7) . .
O13' S7 C7A' 113.2(10) . .
O14' S7 C7A' 100.0(9) . .
N203 S7 C7A' 93.5(8) . .
O16 S8 O15 125.0(7) . .
O16' S8 O15' 109.4(9) . .
O16' S8 N203 121.1(9) . .
O15' S8 N203 107.6(8) . .
O16 S8 N103 107.9(7) . .
O15 S8 N103 110.2(6) . .
O16 S8 C8A 106.6(7) . .
O15 S8 C8A 105.7(7) . .
N103 S8 C8A 98.0(7) . .
O16' S8 C8A' 106.3(8) . .
O15' S8 C8A' 98.8(8) . .
N203 S8 C8A' 111.4(9) . .
S7 N103 S8 117.6(7) . .
F4D C8A F6D 105.2(12) . .
F4D C8A F5D 107.9(12) . .
F6D C8A F5D 109.5(13) . .
F4D C8A S8 113.9(10) . .
F6D C8A S8 111.5(10) . .
F5D C8A S8 108.5(10) . .
F3D C7A F2D 111.0(13) . .
F3D C7A F1D 114.1(14) . .
F2D C7A F1D 105.4(13) . .
F3D C7A S7 108.9(10) . .
F2D C7A S7 109.8(10) . .
F1D C7A S7 107.5(10) . .
S8 N203 S7 116.8(8) . .
F5D' C8A' F6D' 113.0(15) . .
F5D' C8A' F4D' 108.2(15) . .
F6D' C8A' F4D' 106.2(14) . .
F5D' C8A' S8 109.0(11) . .
F6D' C8A' S8 109.6(11) . .
F4D' C8A' S8 110.8(11) . .
F3D' C7A' F2D' 109.3(16) . .
F3D' C7A' F1D' 107.3(15) . .
F2D' C7A' F1D' 105.4(14) . .
F3D' C7A' S7 105.4(12) . .
F2D' C7A' S7 112.2(12) . .
F1D' C7A' S7 117.1(12) . .
O18 S9 O17 121.1(12) . .
O18 S9 N104 120.5(11) . .
O17 S9 N104 108.5(11) . .
O18 S9 C9A 102.7(11) . .
O17 S9 C9A 96.4(10) . .
N104 S9 C9A 102.1(8) . .
S9 N104 S10 120.0(9) . .
O19 S10 O20 117.2(10) . .
O19 S10 N104 117.5(9) . .
O20 S10 N104 106.4(9) . .
O19 S10 C10A 105.4(9) . .
O20 S10 C10A 104.8(10) . .
N104 S10 C10A 103.9(9) . .
F3E C9A F2E 103.3(15) . .
F3E C9A F1E 102.0(14) . .
F2E C9A F1E 103.1(15) . .
F3E C9A S9 120.9(13) . .
F2E C9A S9 100.4(12) . .
F1E C9A S9 123.9(14) . .
F6E C10A F5E 106.0(16) . .
F6E C10A F4E 110.5(15) . .
F5E C10A F4E 113.0(16) . .
F6E C10A S10 112.8(12) . .
F5E C10A S10 108.3(13) . .
F4E C10A S10 106.3(12) . .
O17' S9' O18' 125.7(12) . .
O17' S9' N204 110.0(11) . .
O18' S9' N204 110.7(12) . .
O17' S9' C9' 100.7(11) . .
O18' S9' C9' 110.3(11) . .
N204 S9' C9' 94.3(9) . .
O17' S9' F3E' 65.4(9) . .
O18' S9' F3E' 122.1(11) . .
N204 S9' F3E' 116.1(8) . .
C9' S9' F3E' 37.1(6) . .
O20' S10' O19' 118.8(12) . .
O20' S10' N204 113.4(10) . .
O19' S10' N204 108.5(10) . .
O20' S10' C10' 107.2(10) . .
O19' S10' C10' 101.8(10) . .
N204 S10' C10' 105.8(10) . .
S10' N204 S9' 117.6(9) . .
F5E' C10' F6E' 102.3(15) . .
F5E' C10' F4E' 104.9(16) . .
F6E' C10' F4E' 109.4(16) . .
F5E' C10' S10' 114.6(13) . .
F6E' C10' S10' 112.4(12) . .
F4E' C10' S10' 112.5(13) . .
F3E' C9' F2E' 119.5(19) . .
F3E' C9' F1E' 118.2(19) . .
F2E' C9' F1E' 117.7(18) . .
F3E' C9' S9' 84.4(11) . .
F2E' C9' S9' 102.5(12) . .
F1E' C9' S9' 104.2(13) . .
C9' F3E' S9' 58.5(8) . .
O24 S12 O23 124.5(11) . .
O24 S12 N105 112.2(11) . .
O23 S12 N105 107.7(10) . .
O24 S12 C12A 108.9(11) . .
O23 S12 C12A 100.1(8) . .
N105 S12 C12A 100.0(10) . .
F5F C12A F6F 112.7(16) . .
F5F C12A F4F 102.4(16) . .
F6F C12A F4F 106.4(14) . .
F5F C12A S12 111.1(13) . .
F6F C12A S12 110.3(11) . .
F4F C12A S12 113.7(12) . .
O21 S11 O22 122.9(16) . .
O21 S11 N105 115.4(12) . .
O22 S11 N105 107.9(14) . .
O21 S11 C11A 105.2(12) . .
O22 S11 C11A 99.1(14) . .
N105 S11 C11A 103.0(10) . .
S11 N105 S12 116.3(10) . .
F1F C11A F2F 103(2) . .
F1F C11A F3F 117(2) . .
F2F C11A F3F 110(2) . .
F1F C11A S11 110.4(17) . .
F2F C11A S11 108.3(17) . .
F3F C11A S11 107.2(16) . .
O22' S11' O21' 122.8(17) . .
O22' S11' N205 104.1(13) . .
O21' S11' N205 106.5(15) . .
O22' S11' C11' 111.4(15) . .
O21' S11' C11' 106.5(15) . .
N205 S11' C11' 103.9(13) . .
O23' S12' O24' 117.2(12) . .
O23' S12' N205 111.9(13) . .
O24' S12' N205 119.7(12) . .
O23' S12' C12' 106.3(11) . .
O24' S12' C12' 103.2(11) . .
N205 S12' C12' 94.2(11) . .
S11' N205 S12' 121.7(14) . .
F5F' C12' F4F' 111(2) . .
F5F' C12' F6F' 113(2) . .
F4F' C12' F6F' 108.1(18) . .
F5F' C12' S12' 107.5(16) . .
F4F' C12' S12' 106.2(15) . .
F6F' C12' S12' 110.4(13) . .
F3F' C11' F1F' 98(2) . .
F3F' C11' F2F' 109(2) . .
F1F' C11' F2F' 115(2) . .
F3F' C11' S11' 118(2) . .
F1F' C11' S11' 111.8(19) . .
F2F' C11' S11' 105.1(16) . .
O26 S13 O25 114.2(13) . .
O26 S13 N106 116.2(10) . .
O25 S13 N106 102.2(12) . .
O26 S13 C13A 112.3(12) . .
O25 S13 C13A 107.9(13) . .
N106 S13 C13A 102.9(11) . .
O28 S14 O27 116.5(13) . .
O28 S14 N106 117.9(10) . .
O27 S14 N106 106.6(12) . .
O28 S14 C14A 105.1(11) . .
O27 S14 C14A 101.1(13) . .
N106 S14 C14A 107.9(11) . .
S14 N106 S13 118.9(10) . .
F6G C14A F4G 106(2) . .
F6G C14A F5G 109(2) . .
F4G C14A F5G 117(2) . .
F6G C14A S14 109.6(18) . .
F4G C14A S14 110.0(16) . .
F5G C14A S14 105.9(15) . .
F3G C13A F1G 109(2) . .
F3G C13A F2G 120(2) . .
F1G C13A F2G 114(2) . .
F3G C13A S13 104.8(19) . .
F1G C13A S13 103.9(17) . .
F2G C13A S13 104.0(17) . .
O26' S13' O25' 119.5(12) . .
O26' S13' N206 116.0(12) . .
O25' S13' N206 106.5(11) . .
O26' S13' C13' 101.5(11) . .
O25' S13' C13' 99.8(11) . .
N206 S13' C13' 112.2(12) . .
F1G' C13' F2G' 123(2) . .
F1G' C13' F3G' 104(2) . .
F2G' C13' F3G' 107(2) . .
F1G' C13' S13' 106.5(15) . .
F2G' C13' S13' 106.6(16) . .
F3G' C13' S13' 110.2(17) . .
O27' S14' O28' 135(2) . .
O27' S14' N206 102.0(19) . .
O28' S14' N206 107.5(18) . .
O27' S14' C14' 95.7(18) . .
O28' S14' C14' 108.1(17) . .
N206 S14' C14' 104.5(14) . .
S13' N206 S14' 126.7(14) . .
F4G' C14' F5G' 98(2) . .
F4G' C14' F6G' 114(3) . .
F5G' C14' F6G' 120(3) . .
F4G' C14' S14' 119(2) . .
F5G' C14' S14' 103(2) . .
F6G' C14' S14' 103(2) . .
F1 B1 F3 113.9(13) . .
F1 B1 F2 111.9(12) . .
F3 B1 F2 105.5(12) . .
F1 B1 F4 106.4(12) . .
F3 B1 F4 109.6(13) . .
F2 B1 F4 109.4(12) . .
F2' B1' F1' 113.8(13) . .
F2' B1' F3' 112.1(12) . .
F1' B1' F3' 107.2(12) . .
F2' B1' F4' 108.7(12) . .
F1' B1' F4' 105.2(12) . .
F3' B1' F4' 109.5(12) . .
C302 C301 C306 120.0 . .
C302 C301 H301 120.0 . .
C306 C301 H301 120.0 . .
C301 C302 C303 120.0 . .
C301 C302 H302 120.0 . .
C303 C302 H302 120.0 . .
C304 C303 C302 120.0 . .
C304 C303 H303 120.0 . .
C302 C303 H303 120.0 . .
C303 C304 C305 120.0 . .
C303 C304 H304 120.0 . .
C305 C304 H304 120.0 . .
C306 C305 C304 120.0 . .
C306 C305 H305 120.0 . .
C304 C305 H305 120.0 . .
C305 C306 C301 120.0 . .
C305 C306 H306 120.0 . .
C301 C306 H306 120.0 . .
C308 C307 C312 120.0 . .
C308 C307 H307 120.0 . .
C312 C307 H307 120.0 . .
C307 C308 C309 120.0 . .
C307 C308 H308 120.0 . .
C309 C308 H308 120.0 . .
C310 C309 C308 120.0 . .
C310 C309 H309 120.0 . .
C308 C309 H309 120.0 . .
C309 C310 C311 120.0 . .
C309 C310 H310 120.0 . .
C311 C310 H310 120.0 . .
C312 C311 C310 120.0 . .
C312 C311 H311 120.0 . .
C310 C311 H311 120.0 . .
C311 C312 C307 120.0 . .
C311 C312 H312 120.0 . .
C307 C312 H312 120.0 . .
C314 C313 C318 120.0 . .
C314 C313 H313 120.0 . .
C318 C313 H313 120.0 . .
C315 C314 C313 120.0 . .
C315 C314 H314 120.0 . .
C313 C314 H314 120.0 . .
C316 C315 C314 120.0 . .
C316 C315 H315 120.0 . .
C314 C315 H315 120.0 . .
C315 C316 C317 120.0 . .
C315 C316 H316 120.0 . .
C317 C316 H316 120.0 . .
C318 C317 C316 120.0 . .
C318 C317 H317 120.0 . .
C316 C317 H317 120.0 . .
C317 C318 C313 120.0 . .
C317 C318 H318 120.0 . .
C313 C318 H318 120.0 . .
C414 C413 C418 120.0 . .
C414 C413 H413 120.0 . .
C418 C413 H413 120.0 . .
C415 C414 C413 120.0 . .
C415 C414 H414 120.0 . .
C413 C414 H414 120.0 . .
C414 C415 C416 120.0 . .
C414 C415 H415 120.0 . .
C416 C415 H415 120.0 . .
C417 C416 C415 120.0 . .
C417 C416 H416 120.0 . .
C415 C416 H416 120.0 . .
C416 C417 C418 120.0 . .
C416 C417 H417 120.0 . .
C418 C417 H417 120.0 . .
C417 C418 C413 120.0 . .
C417 C418 H418 120.0 . .
C413 C418 H418 120.0 . .
C320 C319 C324 120.0 . .
C320 C319 H319 120.0 . .
C324 C319 H319 120.0 . .
C321 C320 C319 120.0 . .
C321 C320 H320 120.0 . .
C319 C320 H320 120.0 . .
C320 C321 C322 120.0 . .
C320 C321 H321 120.0 . .
C322 C321 H321 120.0 . .
C323 C322 C321 120.0 . .
C323 C322 H322 120.0 . .
C321 C322 H322 120.0 . .
C322 C323 C324 120.0 . .
C322 C323 H323 120.0 . .
C324 C323 H323 120.0 . .
C323 C324 C319 120.0 . .
C323 C324 H324 120.0 . .
C319 C324 H324 120.0 . .
C420 C419 C424 120.0 . .
C420 C419 H419 120.0 . .
C424 C419 H419 120.0 . .
C421 C420 C419 120.0 . .
C421 C420 H420 120.0 . .
C419 C420 H420 120.0 . .
C422 C421 C420 120.0 . .
C422 C421 H421 120.0 . .
C420 C421 H421 120.0 . .
C421 C422 C423 120.0 . .
C421 C422 H422 120.0 . .
C423 C422 H422 120.0 . .
C424 C423 C422 120.0 . .
C424 C423 H423 120.0 . .
C422 C423 H423 120.0 . .
C423 C424 C419 120.0 . .
C423 C424 H424 120.0 . .
C419 C424 H424 120.0 . .
C326 C325 C330 120.0 . .
C326 C325 H325 120.0 . .
C330 C325 H325 120.0 . .
C325 C326 C327 120.0 . .
C325 C326 H326 120.0 . .
C327 C326 H326 120.0 . .
C328 C327 C326 120.0 . .
C328 C327 H327 120.0 . .
C326 C327 H327 120.0 . .
C329 C328 C327 120.0 . .
C329 C328 H328 120.0 . .
C327 C328 H328 120.0 . .
C328 C329 C330 120.0 . .
C328 C329 H329 120.0 . .
C330 C329 H329 120.0 . .
C329 C330 C325 120.0 . .
C329 C330 H330 120.0 . .
C325 C330 H330 120.0 . .
C332 C331 C336 120.0 . .
C332 C331 H331 120.0 . .
C336 C331 H331 120.0 . .
C331 C332 C333 120.0 . .
C331 C332 H332 120.0 . .
C333 C332 H332 120.0 . .
C334 C333 C332 120.0 . .
C334 C333 H333 120.0 . .
C332 C333 H333 120.0 . .
C333 C334 C335 120.0 . .
C333 C334 H334 120.0 . .
C335 C334 H334 120.0 . .
C336 C335 C334 120.0 . .
C336 C335 H335 120.0 . .
C334 C335 H335 120.0 . .
C335 C336 C331 120.0 . .
C335 C336 H336 120.0 . .
C331 C336 H336 120.0 . .
C432 C431 C436 120.0 . .
C432 C431 H431 120.0 . .
C436 C431 H431 120.0 . .
C433 C432 C431 120.0 . .
C433 C432 H432 120.0 . .
C431 C432 H432 120.0 . .
C432 C433 C434 120.0 . .
C432 C433 H433 120.0 . .
C434 C433 H433 120.0 . .
C435 C434 C433 120.0 . .
C435 C434 H434 120.0 . .
C433 C434 H434 120.0 . .
C434 C435 C436 120.0 . .
C434 C435 H435 120.0 . .
C436 C435 H435 120.0 . .
C435 C436 C431 120.0 . .
C435 C436 H436 120.0 . .
C431 C436 H436 120.0 . .
C338 C337 C342 120.0 . .
C338 C337 H337 120.0 . .
C342 C337 H337 120.0 . .
C339 C338 C337 120.0 . .
C339 C338 H338 120.0 . .
C337 C338 H338 120.0 . .
C338 C339 C340 120.0 . .
C338 C339 H339 120.0 . .
C340 C339 H339 120.0 . .
C341 C340 C339 120.0 . .
C341 C340 H340 120.0 . .
C339 C340 H340 120.0 . .
C340 C341 C342 120.0 . .
C340 C341 H341 120.0 . .
C342 C341 H341 120.0 . .
C341 C342 C337 120.0 . .
C341 C342 H342 120.0 . .
C337 C342 H342 120.0 . .
C344 C343 C345 120.7(11) . 3_565
C344 C343 H343 119.6 . .
C345 C343 H343 119.6 3_565 .
C343 C345 C344 118.6(11) 3_565 .
C343 C345 H345 120.7 3_565 .
C344 C345 H345 120.7 . .
C343 C344 C345 120.7(11) . .
C343 C344 H344 119.7 . .
C345 C344 H344 119.7 . .
N1S C1S C2S 178.3(15) . .
C1S C2S H2S1 109.5 . .
C1S C2S H2S2 109.5 . .
H2S1 C2S H2S2 109.5 . .
C1S C2S H2S3 109.5 . .
H2S1 C2S H2S3 109.5 . .
H2S2 C2S H2S3 109.5 . .
N2S C3S C4S 178.2(16) . .
C3S C4S H4S1 109.5 . .
C3S C4S H4S2 109.5 . .
H4S1 C4S H4S2 109.5 . .
C3S C4S H4S3 109.5 . .
H4S1 C4S H4S3 109.5 . .
H4S2 C4S H4S3 109.5 . .
C5S C6S H6S1 109.5 . .
C5S C6S H6S2 109.5 . .
H6S1 C6S H6S2 109.5 . .
C5S C6S H6S3 109.5 . .
H6S1 C6S H6S3 109.5 . .
H6S2 C6S H6S3 109.5 . .
N3S C5S C6S 177.9(19) . .
N4S C7S C8S 164(3) . .
C7S C8S H8S1 109.5 . .
C7S C8S H8S2 109.5 . .
H8S1 C8S H8S2 109.5 . .
C7S C8S H8S3 109.5 . .
H8S1 C8S H8S3 109.5 . .
H8S2 C8S H8S3 109.5 . .

loop_
_geom_bond_atom_site_label_1
_geom_bond_atom_site_label_2
_geom_bond_distance
_geom_bond_site_symmetry_2
Co1 N5 2.120(7) .
Co1 N1 2.131(7) .
Co1 N21 2.131(7) .
Co1 N6 2.149(7) .
Co1 N2 2.169(7) .
Co1 N22 2.184(7) .
Co2 N4 2.113(7) .
Co2 N20 2.138(6) .
Co2 N8 2.138(7) .
Co2 N19 2.171(6) .
Co2 N3 2.201(6) .
Co2 N7 2.208(6) .
Co3 N13 2.118(6) .
Co3 N9 2.123(6) .
Co3 N17 2.132(6) .
Co3 N10 2.138(6) .
Co3 N18 2.146(7) .
Co3 N14 2.152(7) .
Co4 N12 2.128(8) .
Co4 N16 2.132(7) .
Co4 N24 2.138(7) .
Co4 N15 2.170(6) .
Co4 N23 2.184(7) .
Co4 N11 2.201(7) .
N1 C1 1.327(11) .
N1 C5 1.351(11) .
N2 C6 1.264(10) .
N2 C7 1.433(11) .
N3 C35 1.284(9) .
N3 C31 1.407(10) .
N4 C40 1.333(10) .
N4 C36 1.360(10) .
N5 C45 1.344(10) .
N5 C41 1.346(10) .
N6 C46 1.273(10) .
N6 C47 1.437(10) .
N7 C75 1.273(10) .
N7 C73 1.444(10) .
N8 C80 1.330(10) .
N8 C76 1.338(10) .
N9 C85 1.338(10) .
N9 C81 1.339(10) .
N10 C86 1.268(10) .
N10 C87 1.436(10) .
N11 C115 1.263(12) .
N11 C111 1.441(11) .
N12 C120 1.328(12) .
N12 C116 1.340(13) .
N13 C121 1.337(10) .
N13 C125 1.371(10) .
N14 C126 1.262(10) .
N14 C127 1.457(10) .
N15 C155 1.284(10) .
N15 C153 1.409(10) .
N16 C160 1.324(10) .
N16 C156 1.337(10) .
N17 C200 1.341(10) .
N17 C196 1.360(10) .
N18 C195 1.291(10) .
N18 C193 1.432(10) .
N19 C166 1.294(10) .
N19 C167 1.450(11) .
N20 C161 1.310(10) .
N20 C165 1.364(10) .
N21 C201 1.331(10) .
N21 C205 1.349(11) .
N22 C206 1.284(10) .
N22 C207 1.436(10) .
N23 C235 1.281(11) .
N23 C233 1.421(11) .
N24 C240 1.319(11) .
N24 C236 1.360(10) .
C1 C2 1.389(13) .
C1 H1 0.9500 .
C2 C3 1.366(15) .
C2 H2 0.9500 .
C3 C4 1.370(15) .
C3 H3 0.9500 .
C4 C5 1.426(13) .
C4 H4 0.9500 .
C5 C6 1.457(13) .
C6 H6 0.9500 .
C7 C8 1.379(12) .
C7 C12 1.382(11) .
C8 C9 1.387(13) .
C8 H8 0.9500 .
C9 C10 1.366(12) .
C9 H9 0.9500 .
C10 C11 1.365(12) .
C10 H10 0.9500 .
C11 C12 1.383(11) .
C11 C13 1.509(11) .
C12 H12 0.9500 .
C13 C14 1.371(12) .
C13 C18 1.405(11) .
C14 C15 1.367(11) .
C14 H14 0.9500 .
C15 C16 1.410(11) .
C15 H15 0.9500 .
C16 C17 1.410(11) .
C16 C27 1.432(11) .
C17 C18 1.419(11) .
C17 C22 1.427(11) .
C18 C19 1.423(12) .
C19 C20 1.332(11) .
C19 H19 0.9500 .
C20 C21 1.441(11) .
C20 H20 0.9500 .
C21 C26 1.385(11) .
C21 C22 1.424(11) .
C22 C23 1.416(10) .
C23 C24 1.412(11) .
C23 C28 1.423(11) .
C24 C25 1.380(11) .
C24 C29 1.506(11) .
C25 C26 1.385(11) .
C25 H25 0.9500 .
C26 H26 0.9500 .
C27 C28 1.356(11) .
C27 H27 0.9500 .
C28 H28 0.9500 .
C29 C34 1.389(11) .
C29 C30 1.395(11) .
C30 C31 1.397(10) .
C30 H30 0.9500 .
C31 C32 1.401(11) .
C32 C33 1.376(11) .
C32 H32 0.9500 .
C33 C34 1.379(11) .
C33 H33 0.9500 .
C34 H34 0.9500 .
C35 C36 1.441(11) .
C35 H35 0.9500 .
C36 C37 1.391(11) .
C37 C38 1.395(12) .
C37 H37 0.9500 .
C38 C39 1.390(12) .
C38 H38 0.9500 .
C39 C40 1.370(12) .
C39 H39 0.9500 .
C40 H40 0.9500 .
C41 C42 1.376(12) .
C41 H41 0.9500 .
C42 C43 1.356(13) .
C42 H42 0.9500 .
C43 C44 1.381(12) .
C43 H43 0.9500 .
C44 C45 1.395(12) .
C44 H44 0.9500 .
C45 C46 1.466(12) .
C46 H46 0.9500 .
C47 C52 1.372(11) .
C47 C48 1.401(12) .
C48 C49 1.355(12) .
C48 H48 0.9500 .
C49 C50 1.412(12) .
C49 H49 0.9500 .
C50 C51 1.354(11) .
C50 H50 0.9500 .
C51 C52 1.406(11) .
C51 C53 1.490(11) .
C52 H52 0.9500 .
C53 C54 1.396(11) .
C53 C58 1.434(11) .
C54 C55 1.389(11) .
C54 H54 0.9500 .
C55 C56 1.393(12) .
C55 H55 0.9500 .
C56 C57 1.426(11) .
C56 C68 1.432(11) .
C57 C62 1.408(11) .
C57 C58 1.442(10) .
C58 C59 1.408(11) .
C59 C60 1.330(11) .
C59 H59 0.9500 .
C60 C61 1.449(10) .
C60 H60 0.9500 .
C61 C66 1.391(11) .
C61 C62 1.419(10) .
C62 C63 1.436(10) .
C63 C64 1.400(11) .
C63 C67 1.435(11) .
C64 C65 1.389(11) .
C64 C69 1.505(11) .
C65 C66 1.369(11) .
C65 H65 0.9500 .
C66 H66 0.9500 .
C67 C68 1.331(11) .
C67 H67 0.9500 .
C68 H68 0.9500 .
C69 C74 1.378(11) .
C69 C70 1.391(11) .
C70 C71 1.370(11) .
C70 H70 0.9500 .
C71 C72 1.396(11) .
C71 H71 0.9500 .
C72 C73 1.380(11) .
C72 H72 0.9500 .
C73 C74 1.391(11) .
C74 H74 0.9500 .
C75 C76 1.445(11) .
C75 H75 0.9500 .
C76 C77 1.389(12) .
C77 C78 1.386(13) .
C77 H77 0.9500 .
C78 C79 1.353(13) .
C78 H78 0.9500 .
C79 C80 1.392(12) .
C79 H79 0.9500 .
C80 H80 0.9500 .
C81 C82 1.396(12) .
C81 H81 0.9500 .
C82 C83 1.339(13) .
C82 H82 0.9500 .
C83 C84 1.397(13) .
C83 H83 0.9500 .
C84 C85 1.381(12) .
C84 H84 0.9500 .
C85 C86 1.472(11) .
C86 H86 0.9500 .
C87 C92 1.394(11) .
C87 C88 1.398(11) .
C88 C89 1.356(12) .
C88 H88 0.9500 .
C89 C90 1.399(11) .
C89 H89 0.9500 .
C90 C91 1.386(11) .
C90 H90 0.9500 .
C91 C92 1.396(11) .
C91 C93 1.505(11) .
C92 H92 0.9500 .
C93 C94 1.382(11) .
C93 C98 1.423(11) .
C94 C95 1.383(11) .
C94 H94 0.9500 .
C95 C96 1.385(11) .
C95 H95 0.9500 .
C96 C107 1.416(12) .
C96 C97 1.428(11) .
C97 C98 1.419(11) .
C97 C102 1.428(11) .
C98 C99 1.435(11) .
C99 C100 1.328(11) .
C99 H99 0.9500 .
C100 C101 1.440(11) .
C100 H100 0.9500 .
C101 C106 1.400(11) .
C101 C102 1.419(11) .
C102 C103 1.427(11) .
C103 C104 1.397(11) .
C103 C108 1.440(12) .
C104 C105 1.403(11) .
C104 C109 1.508(11) .
C105 C106 1.363(11) .
C105 H105 0.9500 .
C106 H106 0.9500 .
C107 C108 1.367(12) .
C107 H107 0.9500 .
C108 H108 0.9500 .
C109 C114 1.381(12) .
C109 C110 1.397(12) .
C110 C111 1.400(12) .
C110 H110 0.9500 .
C111 C112 1.356(12) .
C112 C113 1.401(12) .
C112 H112 0.9500 .
C113 C114 1.382(12) .
C113 H113 0.9500 .
C114 H114 0.9500 .
C115 C116 1.440(15) .
C115 H115 0.9500 .
C116 C117 1.362(16) .
C117 C118 1.353(19) .
C117 H117 0.9500 .
C118 C119 1.37(2) .
C118 H118 0.9500 .
C119 C120 1.396(17) .
C119 H119 0.9500 .
C120 H120 0.9500 .
C121 C122 1.378(12) .
C121 H121 0.9500 .
C122 C123 1.399(13) .
C122 H122 0.9500 .
C123 C124 1.364(13) .
C123 H123 0.9500 .
C124 C125 1.372(12) .
C124 H124 0.9500 .
C125 C126 1.445(12) .
C126 H126 0.9500 .
C127 C128 1.372(12) .
C127 C132 1.382(11) .
C128 C129 1.392(12) .
C128 H128 0.9500 .
C129 C130 1.369(12) .
C129 H129 0.9500 .
C130 C131 1.389(12) .
C130 H130 0.9500 .
C131 C132 1.371(11) .
C131 C133 1.525(12) .
C132 H132 0.9500 .
C133 C134 1.350(12) .
C133 C138 1.395(12) .
C134 C135 1.373(12) .
C134 H134 0.9500 .
C135 C136 1.402(12) .
C135 H135 0.9500 .
C136 C137 1.429(12) .
C136 C139 1.442(11) .
C137 C142 1.402(11) .
C137 C138 1.417(11) .
C138 C147 1.445(12) .
C139 C140 1.340(11) .
C139 H139 0.9500 .
C140 C141 1.422(12) .
C140 H140 0.9500 .
C141 C146 1.409(11) .
C141 C142 1.444(11) .
C142 C143 1.418(12) .
C143 C144 1.375(12) .
C143 C148 1.440(12) .
C144 C145 1.390(12) .
C144 H144 0.9500 .
C145 C146 1.372(12) .
C145 H145 0.9500 .
C146 C149 1.503(11) .
C147 C148 1.344(12) .
C147 H147 0.9500 .
C148 H148 0.9500 .
C149 C150 1.388(11) .
C149 C154 1.390(11) .
C150 C151 1.370(11) .
C150 H150 0.9500 .
C151 C152 1.368(12) .
C151 H151 0.9500 .
C152 C153 1.405(11) .
C152 H152 0.9500 .
C153 C154 1.388(11) .
C154 H154 0.9500 .
C155 C156 1.448(11) .
C155 H155 0.9500 .
C156 C157 1.388(12) .
C157 C158 1.355(12) .
C157 H157 0.9500 .
C158 C159 1.384(13) .
C158 H158 0.9500 .
C159 C160 1.374(12) .
C159 H159 0.9500 .
C160 H160 0.9500 .
C161 C162 1.391(12) .
C161 H161 0.9500 .
C162 C163 1.360(12) .
C162 H162 0.9500 .
C163 C164 1.393(13) .
C163 H163 0.9500 .
C164 C165 1.365(12) .
C164 H164 0.9500 .
C165 C166 1.457(12) .
C166 H166 0.9500 .
C167 C172 1.352(11) .
C167 C168 1.408(11) .
C168 C169 1.387(12) .
C168 H168 0.9500 .
C169 C170 1.361(12) .
C169 H169 0.9500 .
C170 C171 1.407(11) .
C170 H170 0.9500 .
C171 C172 1.399(11) .
C171 C173 1.498(11) .
C172 H172 0.9500 .
C173 C174 1.399(12) .
C173 C178 1.402(11) .
C174 C175 1.381(12) .
C174 H174 0.9500 .
C175 C176 1.380(12) .
C175 H175 0.9500 .
C176 C177 1.405(12) .
C176 C188 1.428(12) .
C177 C182 1.429(11) .
C177 C178 1.447(11) .
C178 C179 1.427(11) .
C179 C180 1.353(11) .
C179 H179 0.9500 .
C180 C181 1.425(11) .
C180 H180 0.9500 .
C181 C186 1.400(11) .
C181 C182 1.415(11) .
C182 C183 1.418(11) .
C183 C184 1.395(12) .
C183 C187 1.457(12) .
C184 C185 1.363(12) .
C184 C189 1.522(12) .
C185 C186 1.399(11) .
C185 H185 0.9500 .
C186 H186 0.9500 .
C187 C188 1.339(12) .
C187 H187 0.9500 .
C188 H188 0.9500 .
C189 C194 1.369(11) .
C189 C190 1.410(12) .
C190 C191 1.388(12) .
C190 H190 0.9500 .
C191 C192 1.395(12) .
C191 H191 0.9500 .
C192 C193 1.378(12) .
C192 H192 0.9500 .
C193 C194 1.380(11) .
C194 H194 0.9500 .
C195 C196 1.455(12) .
C195 H195 0.9500 .
C196 C197 1.369(12) .
C197 C198 1.384(13) .
C197 H197 0.9500 .
C198 C199 1.362(13) .
C198 H198 0.9500 .
C199 C200 1.368(12) .
C199 H199 0.9500 .
C200 H200 0.9500 .
C201 C202 1.382(13) .
C201 H201 0.9500 .
C202 C203 1.367(14) .
C202 H202 0.9500 .
C203 C204 1.403(14) .
C203 H203 0.9500 .
C204 C205 1.374(12) .
C204 H204 0.9500 .
C205 C206 1.450(12) .
C206 H206 0.9500 .
C207 C208 1.382(12) .
C207 C212 1.386(11) .
C208 C209 1.374(13) .
C208 H208 0.9500 .
C209 C210 1.370(13) .
C209 H209 0.9500 .
C210 C211 1.382(12) .
C210 H210 0.9500 .
C211 C212 1.396(11) .
C211 C213 1.501(12) .
C212 H212 0.9500 .
C213 C214 1.378(12) .
C213 C218 1.401(12) .
C214 C215 1.393(12) .
C214 H214 0.9500 .
C215 C216 1.375(12) .
C215 H215 0.9500 .
C216 C217 1.418(11) .
C216 C228 1.421(11) .
C217 C218 1.422(11) .
C217 C222 1.439(12) .
C218 C219 1.435(12) .
C219 C220 1.319(12) .
C219 H219 0.9500 .
C220 C221 1.448(13) .
C220 H220 0.9500 .
C221 C222 1.391(11) .
C221 C226 1.418(13) .
C222 C223 1.419(12) .
C223 C227 1.429(12) .
C223 C224 1.431(12) .
C224 C225 1.389(12) .
C224 C229 1.478(12) .
C225 C226 1.345(13) .
C225 H225 0.9500 .
C226 H226 0.9500 .
C227 C228 1.348(12) .
C227 H227 0.9500 .
C228 H228 0.9500 .
C229 C234 1.402(12) .
C229 C230 1.413(12) .
C230 C231 1.378(13) .
C230 H230 0.9500 .
C231 C232 1.360(13) .
C231 H231 0.9500 .
C232 C233 1.420(12) .
C232 H232 0.9500 .
C233 C234 1.358(12) .
C234 H234 0.9500 .
C235 C236 1.444(12) .
C235 H235 0.9500 .
C236 C237 1.398(12) .
C237 C238 1.389(13) .
C237 H237 0.9500 .
C238 C239 1.378(13) .
C238 H238 0.9500 .
C239 C240 1.393(13) .
C239 H239 0.9500 .
C240 H240 0.9500 .
S1 O2 1.396(8) .
S1 O1 1.427(7) .
S1 N100 1.583(9) .
S1 C1A 1.748(14) .
S2 O3 1.376(11) .
S2 O4 1.445(10) .
S2 N100 1.525(10) .
S2 C2A 1.755(13) .
C1A F1A 1.289(15) .
C1A F2A 1.297(13) .
C1A F3A 1.335(14) .
C2A F4A 1.302(13) .
C2A F6A 1.327(13) .
C2A F5A 1.343(13) .
S3 O5 1.390(8) .
S3 O6 1.416(8) .
S3 N101 1.572(9) .
S3 C3A 1.821(13) .
S4 O7 1.411(7) .
S4 O8 1.414(7) .
S4 N101 1.556(8) .
S4 C4A 1.795(13) .
C3A F1B 1.292(13) .
C3A F3B 1.295(13) .
C3A F2B 1.323(12) .
C4A F4B 1.270(14) .
C4A F5B 1.326(14) .
C4A F6B 1.342(14) .
S5 O9 1.446(8) .
S5 O10 1.455(9) .
S5 N102 1.564(9) .
S5 C5A 1.801(8) .
S6 O12 1.419(9) .
S6 O11 1.433(8) .
S6 N102 1.644(9) .
S6 C6A 1.823(9) .
C5A F2C 1.331(12) .
C5A F1C 1.333(12) .
C5A F3C 1.348(12) .
C6A F5C 1.312(13) .
C6A F6C 1.325(13) .
C6A F4C 1.330(13) .
S6' O11' 1.417(12) .
S6' O12' 1.448(12) .
S6' N202 1.609(12) .
S6' C6' 1.837(10) .
N202 S5' 1.616(12) .
O9' S5' 1.454(13) .
O10' S5' 1.426(13) .
S5' C5' 1.837(10) .
F5C' C6' 1.316(19) .
F2C' C5' 1.299(19) .
F3C' C5' 1.310(19) .
F4C' C6' 1.342(19) .
C6' F6C' 1.293(19) .
C5' F1C' 1.322(19) .
S7 O13' 1.346(11) .
S7 O14 1.392(9) .
S7 O14' 1.444(10) .
S7 O13 1.527(10) .
S7 N103 1.595(9) .
S7 N203 1.683(11) .
S7 C7A 1.806(9) .
S7 C7A' 1.828(9) .
S8 O16 1.383(9) .
S8 O15 1.413(9) .
S8 O16' 1.417(10) .
S8 O15' 1.476(10) .
S8 N203 1.578(10) .
S8 N103 1.655(9) .
S8 C8A 1.822(9) .
S8 C8A' 1.823(9) .
C8A F4D 1.305(15) .
C8A F6D 1.323(15) .
C8A F5D 1.324(15) .
C7A F3D 1.267(15) .
C7A F2D 1.333(15) .
C7A F1D 1.340(15) .
C8A' F5D' 1.303(16) .
C8A' F6D' 1.333(16) .
C8A' F4D' 1.353(17) .
F2D' C7A' 1.331(16) .
C7A' F3D' 1.328(17) .
C7A' F1D' 1.335(16) .
S9 O18 1.419(11) .
S9 O17 1.493(11) .
S9 N104 1.578(11) .
S9 C9A 1.834(9) .
N104 S10 1.585(10) .
S10 O19 1.406(10) .
S10 O20 1.424(11) .
S10 C10A 1.829(9) .
C9A F3E 1.322(16) .
C9A F2E 1.350(17) .
C9A F1E 1.377(16) .
C10A F6E 1.303(15) .
C10A F5E 1.324(16) .
C10A F4E 1.331(15) .
S9' O17' 1.425(11) .
S9' O18' 1.448(11) .
S9' N204 1.651(11) .
S9' C9' 1.833(10) .
S9' F3E' 2.141(19) .
S10' O20' 1.409(11) .
S10' O19' 1.434(11) .
S10' N204 1.631(11) .
S10' C10' 1.829(9) .
C10' F5E' 1.308(16) .
C10' F6E' 1.314(16) .
C10' F4E' 1.354(16) .
C9' F3E' 1.299(17) .
C9' F2E' 1.335(17) .
C9' F1E' 1.345(17) .
S12 O24 1.397(11) .
S12 O23 1.430(10) .
S12 N105 1.636(12) .
S12 C12A 1.834(9) .
C12A F5F 1.286(16) .
C12A F6F 1.293(15) .
C12A F4F 1.305(15) .
S11 O21 1.429(11) .
S11 O22 1.445(12) .
S11 N105 1.621(11) .
S11 C11A 1.837(10) .
C11A F1F 1.294(18) .
C11A F2F 1.314(18) .
C11A F3F 1.335(18) .
S11' O22' 1.428(12) .
S11' O21' 1.443(12) .
S11' N205 1.634(12) .
S11' C11' 1.817(10) .
S12' O23' 1.402(11) .
S12' O24' 1.430(11) .
S12' N205 1.642(12) .
S12' C12' 1.842(10) .
F4F' C12' 1.318(17) .
C12' F5F' 1.288(17) .
C12' F6F' 1.359(17) .
C11' F3F' 1.279(18) .
C11' F1F' 1.303(18) .
C11' F2F' 1.308(18) .
S13 O26 1.417(11) .
S13 O25 1.434(12) .
S13 N106 1.630(11) .
S13 C13A 1.833(10) .
S14 O28 1.405(11) .
S14 O27 1.436(12) .
S14 N106 1.607(11) .
S14 C14A 1.829(10) .
C14A F6G 1.293(18) .
C14A F4G 1.300(18) .
C14A F5G 1.323(18) .
C13A F3G 1.309(18) .
C13A F1G 1.325(18) .
C13A F2G 1.324(18) .
S13' O26' 1.430(11) .
S13' O25' 1.431(11) .
S13' N206 1.635(12) .
S13' C13' 1.832(10) .
O27' S14' 1.437(13) .
O28' S14' 1.453(12) .
C13' F1G' 1.257(17) .
C13' F2G' 1.307(17) .
C13' F3G' 1.337(18) .
S14' N206 1.662(12) .
S14' C14' 1.830(10) .
C14' F4G' 1.251(18) .
C14' F5G' 1.306(19) .
C14' F6G' 1.315(19) .
B1 F1 1.323(11) .
B1 F3 1.337(11) .
B1 F2 1.341(11) .
B1 F4 1.342(11) .
B1' F2' 1.329(11) .
B1' F1' 1.336(11) .
B1' F3' 1.347(11) .
B1' F4' 1.349(11) .
C301 C302 1.3900 .
C301 C306 1.3900 .
C301 H301 0.9500 .
C302 C303 1.3900 .
C302 H302 0.9500 .
C303 C304 1.3900 .
C303 H303 0.9500 .
C304 C305 1.3900 .
C304 H304 0.9500 .
C305 C306 1.3900 .
C305 H305 0.9500 .
C306 H306 0.9500 .
C307 C308 1.3900 .
C307 C312 1.3900 .
C307 H307 0.9500 .
C308 C309 1.3900 .
C308 H308 0.9500 .
C309 C310 1.3900 .
C309 H309 0.9500 .
C310 C311 1.3900 .
C310 H310 0.9500 .
C311 C312 1.3900 .
C311 H311 0.9500 .
C312 H312 0.9500 .
C313 C314 1.3900 .
C313 C318 1.3900 .
C313 H313 0.9500 .
C314 C315 1.3900 .
C314 H314 0.9500 .
C315 C316 1.3900 .
C315 H315 0.9500 .
C316 C317 1.3900 .
C316 H316 0.9500 .
C317 C318 1.3900 .
C317 H317 0.9500 .
C318 H318 0.9500 .
C413 C414 1.3900 .
C413 C418 1.3900 .
C413 H413 0.9500 .
C414 C415 1.3900 .
C414 H414 0.9500 .
C415 C416 1.3900 .
C415 H415 0.9500 .
C416 C417 1.3900 .
C416 H416 0.9500 .
C417 C418 1.3900 .
C417 H417 0.9500 .
C418 H418 0.9500 .
C319 C320 1.3900 .
C319 C324 1.3900 .
C319 H319 0.9500 .
C320 C321 1.3900 .
C320 H320 0.9500 .
C321 C322 1.3900 .
C321 H321 0.9500 .
C322 C323 1.3900 .
C322 H322 0.9500 .
C323 C324 1.3900 .
C323 H323 0.9500 .
C324 H324 0.9500 .
C419 C420 1.3900 .
C419 C424 1.3900 .
C419 H419 0.9500 .
C420 C421 1.3900 .
C420 H420 0.9500 .
C421 C422 1.3900 .
C421 H421 0.9500 .
C422 C423 1.3900 .
C422 H422 0.9500 .
C423 C424 1.3900 .
C423 H423 0.9500 .
C424 H424 0.9500 .
C325 C326 1.3900 .
C325 C330 1.3900 .
C325 H325 0.9500 .
C326 C327 1.3900 .
C326 H326 0.9500 .
C327 C328 1.3900 .
C327 H327 0.9500 .
C328 C329 1.3900 .
C328 H328 0.9500 .
C329 C330 1.3900 .
C329 H329 0.9500 .
C330 H330 0.9500 .
C331 C332 1.3900 .
C331 C336 1.3900 .
C331 H331 0.9500 .
C332 C333 1.3900 .
C332 H332 0.9500 .
C333 C334 1.3900 .
C333 H333 0.9500 .
C334 C335 1.3900 .
C334 H334 0.9500 .
C335 C336 1.3900 .
C335 H335 0.9500 .
C336 H336 0.9500 .
C431 C432 1.3900 .
C431 C436 1.3900 .
C431 H431 0.9500 .
C432 C433 1.3900 .
C432 H432 0.9500 .
C433 C434 1.3900 .
C433 H433 0.9500 .
C434 C435 1.3900 .
C434 H434 0.9500 .
C435 C436 1.3900 .
C435 H435 0.9500 .
C436 H436 0.9500 .
C337 C338 1.3900 .
C337 C342 1.3900 .
C337 H337 0.9500 .
C338 C339 1.3900 .
C338 H338 0.9500 .
C339 C340 1.3900 .
C339 H339 0.9500 .
C340 C341 1.3900 .
C340 H340 0.9500 .
C341 C342 1.3900 .
C341 H341 0.9500 .
C342 H342 0.9500 .
C343 C344 1.345(16) .
C343 C345 1.372(15) 3_565
C343 H343 0.9500 .
C345 C343 1.372(15) 3_565
C345 C344 1.417(16) .
C345 H345 0.9500 .
C344 H344 0.9500 .
N1S C1S 1.143(14) .
C1S C2S 1.381(16) .
C2S H2S1 0.9800 .
C2S H2S2 0.9800 .
C2S H2S3 0.9800 .
N2S C3S 1.135(16) .
C3S C4S 1.50(2) .
C4S H4S1 0.9800 .
C4S H4S2 0.9800 .
C4S H4S3 0.9800 .
C6S C5S 1.48(2) .
C6S H6S1 0.9800 .
C6S H6S2 0.9800 .
C6S H6S3 0.9800 .
N3S C5S 1.100(18) .
N4S C7S 1.16(2) .
C7S C8S 1.45(3) .
C8S H8S1 0.9800 .
C8S H8S2 0.9800 .
C8S H8S3 0.9800 .

loop_
_geom_torsion_atom_site_label_1
_geom_torsion_atom_site_label_2
_geom_torsion_atom_site_label_3
_geom_torsion_atom_site_label_4
_geom_torsion
_geom_torsion_site_symmetry_1
C5 N1 C1 C2 0.3(13) .
Co1 N1 C1 C2 -178.9(7) .
N1 C1 C2 C3 -0.7(15) .
C1 C2 C3 C4 1.0(16) .
C2 C3 C4 C5 -0.9(15) .
C1 N1 C5 C4 -0.2(13) .
Co1 N1 C5 C4 179.2(7) .
C1 N1 C5 C6 178.1(8) .
Co1 N1 C5 C6 -2.6(9) .
C3 C4 C5 N1 0.5(14) .
C3 C4 C5 C6 -177.7(9) .
C7 N2 C6 C5 179.3(7) .
Co1 N2 C6 C5 11.1(10) .
N1 C5 C6 N2 -6.0(12) .
C4 C5 C6 N2 172.2(8) .
C6 N2 C7 C8 -51.7(12) .
Co1 N2 C7 C8 114.9(8) .
C6 N2 C7 C12 129.8(9) .
Co1 N2 C7 C12 -63.5(9) .
C12 C7 C8 C9 0.9(13) .
N2 C7 C8 C9 -177.5(8) .
C7 C8 C9 C10 -1.9(14) .
C8 C9 C10 C11 0.5(15) .
C9 C10 C11 C12 1.9(14) .
C9 C10 C11 C13 -173.2(9) .
C8 C7 C12 C11 1.5(13) .
N2 C7 C12 C11 179.9(7) .
C10 C11 C12 C7 -2.9(13) .
C13 C11 C12 C7 172.4(8) .
C10 C11 C13 C14 119.1(10) .
C12 C11 C13 C14 -56.0(11) .
C10 C11 C13 C18 -60.3(12) .
C12 C11 C13 C18 124.6(9) .
C18 C13 C14 C15 2.5(12) .
C11 C13 C14 C15 -176.9(7) .
C13 C14 C15 C16 -1.7(12) .
C14 C15 C16 C17 0.2(11) .
C14 C15 C16 C27 179.5(7) .
C15 C16 C17 C18 0.4(11) .
C27 C16 C17 C18 -178.9(7) .
C15 C16 C17 C22 179.7(7) .
C27 C16 C17 C22 0.3(10) .
C14 C13 C18 C17 -1.7(11) .
C11 C13 C18 C17 177.6(7) .
C14 C13 C18 C19 175.0(8) .
C11 C13 C18 C19 -5.6(12) .
C16 C17 C18 C13 0.3(11) .
C22 C17 C18 C13 -178.9(7) .
C16 C17 C18 C19 -176.7(7) .
C22 C17 C18 C19 4.1(11) .
C13 C18 C19 C20 -177.9(8) .
C17 C18 C19 C20 -1.0(12) .
C18 C19 C20 C21 -1.8(13) .
C19 C20 C21 C26 179.8(8) .
C19 C20 C21 C22 1.5(12) .
C26 C21 C22 C23 1.9(11) .
C20 C21 C22 C23 -179.8(7) .
C26 C21 C22 C17 -176.8(7) .
C20 C21 C22 C17 1.5(11) .
C16 C17 C22 C23 -2.3(11) .
C18 C17 C22 C23 176.9(7) .
C16 C17 C22 C21 176.4(7) .
C18 C17 C22 C21 -4.4(11) .
C21 C22 C23 C24 2.4(11) .
C17 C22 C23 C24 -179.0(7) .
C21 C22 C23 C28 -175.7(7) .
C17 C22 C23 C28 3.0(10) .
C22 C23 C24 C25 -6.1(11) .
C28 C23 C24 C25 171.9(7) .
C22 C23 C24 C29 171.7(7) .
C28 C23 C24 C29 -10.3(11) .
C23 C24 C25 C26 5.5(12) .
C29 C24 C25 C26 -172.3(7) .
C24 C25 C26 C21 -1.1(12) .
C22 C21 C26 C25 -2.6(12) .
C20 C21 C26 C25 179.2(8) .
C15 C16 C27 C28 -178.4(7) .
C17 C16 C27 C28 0.9(11) .
C16 C27 C28 C23 -0.1(11) .
C24 C23 C28 C27 -179.8(7) .
C22 C23 C28 C27 -1.8(11) .
C25 C24 C29 C34 119.7(8) .
C23 C24 C29 C34 -58.1(10) .
C25 C24 C29 C30 -56.0(10) .
C23 C24 C29 C30 126.2(8) .
C34 C29 C30 C31 0.6(11) .
C24 C29 C30 C31 176.3(7) .
C29 C30 C31 C32 -2.6(11) .
C29 C30 C31 N3 174.6(7) .
C35 N3 C31 C30 19.4(11) .
Co2 N3 C31 C30 -153.6(6) .
C35 N3 C31 C32 -163.3(7) .
Co2 N3 C31 C32 23.7(9) .
C30 C31 C32 C33 3.0(11) .
N3 C31 C32 C33 -174.4(7) .
C31 C32 C33 C34 -1.3(12) .
C32 C33 C34 C29 -0.7(11) .
C30 C29 C34 C33 1.1(11) .
C24 C29 C34 C33 -174.7(7) .
C31 N3 C35 C36 -174.9(7) .
Co2 N3 C35 C36 -1.0(9) .
C40 N4 C36 C37 2.6(11) .
Co2 N4 C36 C37 -178.7(6) .
C40 N4 C36 C35 180.0(7) .
Co2 N4 C36 C35 -1.3(8) .
N3 C35 C36 N4 1.7(11) .
N3 C35 C36 C37 179.0(7) .
N4 C36 C37 C38 -1.3(12) .
C35 C36 C37 C38 -178.5(8) .
C36 C37 C38 C39 -1.1(13) .
C37 C38 C39 C40 2.2(13) .
C36 N4 C40 C39 -1.5(11) .
Co2 N4 C40 C39 -179.9(6) .
C38 C39 C40 N4 -0.9(12) .
C45 N5 C41 C42 2.4(12) .
Co1 N5 C41 C42 178.3(6) .
N5 C41 C42 C43 -5.3(13) .
C41 C42 C43 C44 4.2(14) .
C42 C43 C44 C45 -0.6(13) .
C41 N5 C45 C44 1.4(11) .
Co1 N5 C45 C44 -175.1(6) .
C41 N5 C45 C46 179.4(7) .
Co1 N5 C45 C46 2.9(8) .
C43 C44 C45 N5 -2.3(12) .
C43 C44 C45 C46 179.8(8) .
C47 N6 C46 C45 -177.3(7) .
Co1 N6 C46 C45 -9.1(9) .
N5 C45 C46 N6 4.3(11) .
C44 C45 C46 N6 -177.6(7) .
C46 N6 C47 C52 47.2(11) .
Co1 N6 C47 C52 -119.6(8) .
C46 N6 C47 C48 -137.1(8) .
Co1 N6 C47 C48 56.1(10) .
C52 C47 C48 C49 -2.1(13) .
N6 C47 C48 C49 -177.8(8) .
C47 C48 C49 C50 3.5(14) .
C48 C49 C50 C51 -4.8(14) .
C49 C50 C51 C52 4.3(13) .
C49 C50 C51 C53 -174.7(8) .
C48 C47 C52 C51 1.7(12) .
N6 C47 C52 C51 177.3(7) .
C50 C51 C52 C47 -2.8(12) .
C53 C51 C52 C47 176.3(7) .
C50 C51 C53 C54 49.2(11) .
C52 C51 C53 C54 -129.8(8) .
C50 C51 C53 C58 -129.7(9) .
C52 C51 C53 C58 51.3(11) .
C58 C53 C54 C55 -3.5(12) .
C51 C53 C54 C55 177.5(8) .
C53 C54 C55 C56 1.0(13) .
C54 C55 C56 C57 2.9(12) .
C54 C55 C56 C68 -179.1(8) .
C55 C56 C57 C62 177.6(7) .
C68 C56 C57 C62 -0.6(11) .
C55 C56 C57 C58 -4.1(11) .
C68 C56 C57 C58 177.8(7) .
C54 C53 C58 C59 -175.1(7) .
C51 C53 C58 C59 3.8(12) .
C54 C53 C58 C57 2.2(11) .
C51 C53 C58 C57 -179.0(7) .
C62 C57 C58 C59 -2.7(10) .
C56 C57 C58 C59 179.0(7) .
C62 C57 C58 C53 179.9(7) .
C56 C57 C58 C53 1.5(10) .
C53 C58 C59 C60 178.3(7) .
C57 C58 C59 C60 1.0(11) .
C58 C59 C60 C61 1.1(12) .
C59 C60 C61 C66 178.5(7) .
C59 C60 C61 C62 -1.5(10) .
C56 C57 C62 C61 -179.4(7) .
C58 C57 C62 C61 2.2(10) .
C56 C57 C62 C63 -0.6(11) .
C58 C57 C62 C63 -178.9(7) .
C66 C61 C62 C57 179.8(7) .
C60 C61 C62 C57 -0.2(10) .
C66 C61 C62 C63 0.9(10) .
C60 C61 C62 C63 -179.1(6) .
C57 C62 C63 C64 179.6(7) .
C61 C62 C63 C64 -1.5(10) .
C57 C62 C63 C67 1.0(10) .
C61 C62 C63 C67 179.8(7) .
C67 C63 C64 C65 -179.7(7) .
C62 C63 C64 C65 1.7(11) .
C67 C63 C64 C69 -2.0(11) .
C62 C63 C64 C69 179.4(7) .
C63 C64 C65 C66 -1.4(12) .
C69 C64 C65 C66 -179.1(7) .
C64 C65 C66 C61 0.8(12) .
C62 C61 C66 C65 -0.6(11) .
C60 C61 C66 C65 179.4(7) .
C64 C63 C67 C68 -178.8(8) .
C62 C63 C67 C68 -0.2(11) .
C63 C67 C68 C56 -1.0(13) .
C55 C56 C68 C67 -176.7(8) .
C57 C56 C68 C67 1.4(12) .
C65 C64 C69 C74 95.8(10) .
C63 C64 C69 C74 -81.8(10) .
C65 C64 C69 C70 -83.1(10) .
C63 C64 C69 C70 99.3(9) .
C74 C69 C70 C71 1.7(12) .
C64 C69 C70 C71 -179.3(8) .
C69 C70 C71 C72 -2.1(13) .
C70 C71 C72 C73 0.7(13) .
C71 C72 C73 C74 1.0(12) .
C71 C72 C73 N7 -175.4(7) .
C75 N7 C73 C72 -135.0(8) .
Co2 N7 C73 C72 69.0(9) .
C75 N7 C73 C74 48.5(10) .
Co2 N7 C73 C74 -107.5(7) .
C70 C69 C74 C73 0.1(12) .
C64 C69 C74 C73 -178.8(7) .
C72 C73 C74 C69 -1.5(12) .
N7 C73 C74 C69 175.0(7) .
C73 N7 C75 C76 -171.4(7) .
Co2 N7 C75 C76 -13.0(9) .
C80 N8 C76 C77 0.4(11) .
Co2 N8 C76 C77 177.7(6) .
C80 N8 C76 C75 -179.4(7) .
Co2 N8 C76 C75 -2.1(8) .
N7 C75 C76 N8 10.6(11) .
N7 C75 C76 C77 -169.2(8) .
N8 C76 C77 C78 1.2(12) .
C75 C76 C77 C78 -179.0(8) .
C76 C77 C78 C79 -2.5(13) .
C77 C78 C79 C80 2.3(13) .
C76 N8 C80 C79 -0.6(11) .
Co2 N8 C80 C79 -177.7(6) .
C78 C79 C80 N8 -0.8(13) .
C85 N9 C81 C82 0.4(11) .
Co3 N9 C81 C82 176.9(6) .
N9 C81 C82 C83 -0.2(13) .
C81 C82 C83 C84 -2.0(14) .
C82 C83 C84 C85 3.8(13) .
C81 N9 C85 C84 1.6(11) .
Co3 N9 C85 C84 -175.4(6) .
C81 N9 C85 C86 -180.0(7) .
Co3 N9 C85 C86 3.1(8) .
C83 C84 C85 N9 -3.6(12) .
C83 C84 C85 C86 178.0(8) .
C87 N10 C86 C85 -177.9(6) .
Co3 N10 C86 C85 -7.4(8) .
N9 C85 C86 N10 3.0(10) .
C84 C85 C86 N10 -178.5(7) .
C86 N10 C87 C92 47.8(10) .
Co3 N10 C87 C92 -121.6(7) .
C86 N10 C87 C88 -136.3(8) .
Co3 N10 C87 C88 54.2(9) .
C92 C87 C88 C89 -0.3(12) .
N10 C87 C88 C89 -176.2(7) .
C87 C88 C89 C90 0.8(13) .
C88 C89 C90 C91 -0.4(12) .
C89 C90 C91 C92 -0.4(12) .
C89 C90 C91 C93 -176.9(7) .
C88 C87 C92 C91 -0.6(11) .
N10 C87 C92 C91 175.3(7) .
C90 C91 C92 C87 0.9(11) .
C93 C91 C92 C87 177.3(7) .
C90 C91 C93 C94 48.6(10) .
C92 C91 C93 C94 -127.8(8) .
C90 C91 C93 C98 -130.2(8) .
C92 C91 C93 C98 53.4(11) .
C98 C93 C94 C95 -2.2(12) .
C91 C93 C94 C95 179.0(8) .
C93 C94 C95 C96 0.4(13) .
C94 C95 C96 C107 -178.5(8) .
C94 C95 C96 C97 1.8(13) .
C95 C96 C97 C98 -2.3(12) .
C107 C96 C97 C98 178.0(8) .
C95 C96 C97 C102 178.1(8) .
C107 C96 C97 C102 -1.6(12) .
C96 C97 C98 C93 0.5(11) .
C102 C97 C98 C93 -179.8(7) .
C96 C97 C98 C99 178.4(7) .
C102 C97 C98 C99 -1.9(11) .
C94 C93 C98 C97 1.6(11) .
C91 C93 C98 C97 -179.6(7) .
C94 C93 C98 C99 -176.1(7) .
C91 C93 C98 C99 2.7(12) .
C97 C98 C99 C100 1.3(11) .
C93 C98 C99 C100 179.0(7) .
C98 C99 C100 C101 -0.3(12) .
C99 C100 C101 C106 177.8(7) .
C99 C100 C101 C102 -0.1(11) .
C106 C101 C102 C103 1.2(11) .
C100 C101 C102 C103 179.1(7) .
C106 C101 C102 C97 -178.5(7) .
C100 C101 C102 C97 -0.6(11) .
C98 C97 C102 C101 1.6(11) .
C96 C97 C102 C101 -178.7(7) .
C98 C97 C102 C103 -178.1(7) .
C96 C97 C102 C103 1.6(11) .
C101 C102 C103 C104 -1.5(11) .
C97 C102 C103 C104 178.2(7) .
C101 C102 C103 C108 -179.9(7) .
C97 C102 C103 C108 -0.2(11) .
C102 C103 C104 C105 0.7(11) .
C108 C103 C104 C105 179.0(8) .
C102 C103 C104 C109 -177.9(7) .
C108 C103 C104 C109 0.5(12) .
C103 C104 C105 C106 0.4(12) .
C109 C104 C105 C106 179.0(8) .
C104 C105 C106 C101 -0.7(12) .
C102 C101 C106 C105 -0.1(11) .
C100 C101 C106 C105 -177.9(7) .
C95 C96 C107 C108 -179.4(9) .
C97 C96 C107 C108 0.3(13) .
C96 C107 C108 C103 1.1(14) .
C104 C103 C108 C107 -179.6(8) .
C102 C103 C108 C107 -1.2(12) .
C103 C104 C109 C114 99.6(10) .
C105 C104 C109 C114 -78.9(10) .
C103 C104 C109 C110 -80.7(10) .
C105 C104 C109 C110 100.8(10) .
C114 C109 C110 C111 2.2(12) .
C104 C109 C110 C111 -177.5(7) .
C109 C110 C111 C112 -1.6(12) .
C109 C110 C111 N11 174.0(7) .
C115 N11 C111 C112 -131.7(10) .
Co4 N11 C111 C112 70.1(9) .
C115 N11 C111 C110 52.7(12) .
Co4 N11 C111 C110 -105.6(8) .
C110 C111 C112 C113 -0.9(13) .
N11 C111 C112 C113 -176.4(8) .
C111 C112 C113 C114 2.7(14) .
C110 C109 C114 C113 -0.3(13) .
C104 C109 C114 C113 179.4(8) .
C112 C113 C114 C109 -2.1(14) .
C111 N11 C115 C116 -172.6(10) .
Co4 N11 C115 C116 -11.7(14) .
C120 N12 C116 C117 -2.6(19) .
Co4 N12 C116 C117 169.0(12) .
C120 N12 C116 C115 179.0(10) .
Co4 N12 C116 C115 -9.3(14) .
N11 C115 C116 N12 14.7(18) .
N11 C115 C116 C117 -163.6(14) .
N12 C116 C117 C118 0(3) .
C115 C116 C117 C118 178.0(16) .
C116 C117 C118 C119 4(3) .
C117 C118 C119 C120 -5(3) .
C116 N12 C120 C119 1.3(17) .
Co4 N12 C120 C119 -169.2(10) .
C118 C119 C120 N12 3(2) .
C125 N13 C121 C122 0.4(12) .
Co3 N13 C121 C122 -175.7(6) .
N13 C121 C122 C123 -1.4(13) .
C121 C122 C123 C124 1.7(13) .
C122 C123 C124 C125 -1.0(13) .
C121 N13 C125 C124 0.3(12) .
Co3 N13 C125 C124 176.9(6) .
C121 N13 C125 C126 178.7(7) .
Co3 N13 C125 C126 -4.7(9) .
C123 C124 C125 N13 0.0(13) .
C123 C124 C125 C126 -178.2(8) .
C127 N14 C126 C125 178.1(7) .
Co3 N14 C126 C125 11.5(10) .
N13 C125 C126 N14 -4.8(12) .
C124 C125 C126 N14 173.6(8) .
C126 N14 C127 C128 -53.3(12) .
Co3 N14 C127 C128 111.8(8) .
C126 N14 C127 C132 125.6(9) .
Co3 N14 C127 C132 -69.3(9) .
C132 C127 C128 C129 2.1(14) .
N14 C127 C128 C129 -179.1(9) .
C127 C128 C129 C130 -2.7(16) .
C128 C129 C130 C131 1.0(16) .
C129 C130 C131 C132 1.4(15) .
C129 C130 C131 C133 -174.4(9) .
C130 C131 C132 C127 -2.1(13) .
C133 C131 C132 C127 173.9(8) .
C128 C127 C132 C131 0.3(13) .
N14 C127 C132 C131 -178.6(8) .
C132 C131 C133 C134 -54.3(11) .
C130 C131 C133 C134 121.6(10) .
C132 C131 C133 C138 125.2(9) .
C130 C131 C133 C138 -58.9(12) .
C138 C133 C134 C135 2.3(13) .
C131 C133 C134 C135 -178.2(8) .
C133 C134 C135 C136 1.6(13) .
C134 C135 C136 C137 -3.5(12) .
C134 C135 C136 C139 177.6(8) .
C135 C136 C137 C142 -177.4(7) .
C139 C136 C137 C142 1.5(11) .
C135 C136 C137 C138 1.6(11) .
C139 C136 C137 C138 -179.5(7) .
C134 C133 C138 C137 -4.2(12) .
C131 C133 C138 C137 176.4(7) .
C134 C133 C138 C147 174.0(8) .
C131 C133 C138 C147 -5.4(12) .
C142 C137 C138 C133 -178.9(7) .
C136 C137 C138 C133 2.2(11) .
C142 C137 C138 C147 2.8(11) .
C136 C137 C138 C147 -176.1(7) .
C135 C136 C139 C140 -179.3(8) .
C137 C136 C139 C140 1.8(12) .
C136 C139 C140 C141 -2.0(13) .
C139 C140 C141 C146 -177.6(8) .
C139 C140 C141 C142 -1.1(12) .
C138 C137 C142 C143 -2.9(12) .
C136 C137 C142 C143 176.1(7) .
C138 C137 C142 C141 176.4(7) .
C136 C137 C142 C141 -4.6(11) .
C146 C141 C142 C137 -178.9(7) .
C140 C141 C142 C137 4.4(11) .
C146 C141 C142 C143 0.4(11) .
C140 C141 C142 C143 -176.3(7) .
C137 C142 C143 C144 -177.7(8) .
C141 C142 C143 C144 3.0(12) .
C137 C142 C143 C148 0.8(11) .
C141 C142 C143 C148 -178.4(7) .
C142 C143 C144 C145 -3.4(12) .
C148 C143 C144 C145 178.1(8) .
C143 C144 C145 C146 0.2(13) .
C144 C145 C146 C141 3.3(12) .
C144 C145 C146 C149 -173.4(7) .
C140 C141 C146 C145 173.0(8) .
C142 C141 C146 C145 -3.5(11) .
C140 C141 C146 C149 -10.4(12) .
C142 C141 C146 C149 173.1(7) .
C133 C138 C147 C148 -179.1(8) .
C137 C138 C147 C148 -0.8(12) .
C138 C147 C148 C143 -1.2(13) .
C144 C143 C148 C147 179.7(8) .
C142 C143 C148 C147 1.2(12) .
C145 C146 C149 C150 121.2(9) .
C141 C146 C149 C150 -55.5(11) .
C145 C146 C149 C154 -55.0(11) .
C141 C146 C149 C154 128.3(8) .
C154 C149 C150 C151 1.3(13) .
C146 C149 C150 C151 -175.0(8) .
C149 C150 C151 C152 -0.2(13) .
C150 C151 C152 C153 -0.1(13) .
C151 C152 C153 C154 -0.6(12) .
C151 C152 C153 N15 -176.4(8) .
C155 N15 C153 C154 23.2(12) .
Co4 N15 C153 C154 -151.0(6) .
C155 N15 C153 C152 -161.2(8) .
Co4 N15 C153 C152 24.6(10) .
C152 C153 C154 C149 1.7(12) .
N15 C153 C154 C149 177.3(8) .
C150 C149 C154 C153 -2.0(12) .
C146 C149 C154 C153 174.3(7) .
C153 N15 C155 C156 -174.9(7) .
Co4 N15 C155 C156 0.2(9) .
C160 N16 C156 C157 0.2(11) .
Co4 N16 C156 C157 179.2(6) .
C160 N16 C156 C155 178.3(7) .
Co4 N16 C156 C155 -2.8(8) .
N15 C155 C156 N16 1.8(11) .
N15 C155 C156 C157 179.8(8) .
N16 C156 C157 C158 0.4(13) .
C155 C156 C157 C158 -177.6(8) .
C156 C157 C158 C159 -0.5(13) .
C157 C158 C159 C160 -0.1(13) .
C156 N16 C160 C159 -0.8(11) .
Co4 N16 C160 C159 -179.6(6) .
C158 C159 C160 N16 0.8(13) .
C165 N20 C161 C162 1.3(12) .
Co2 N20 C161 C162 -164.6(6) .
N20 C161 C162 C163 -0.9(13) .
C161 C162 C163 C164 -1.1(13) .
C162 C163 C164 C165 2.4(13) .
C161 N20 C165 C164 0.2(12) .
Co2 N20 C165 C164 168.1(7) .
C161 N20 C165 C166 179.5(7) .
Co2 N20 C165 C166 -12.5(9) .
C163 C164 C165 N20 -2.1(13) .
C163 C164 C165 C166 178.6(8) .
C167 N19 C166 C165 -179.2(7) .
Co2 N19 C166 C165 -3.5(9) .
N20 C165 C166 N19 11.1(11) .
C164 C165 C166 N19 -169.6(8) .
C166 N19 C167 C172 -147.3(8) .
Co2 N19 C167 C172 37.8(10) .
C166 N19 C167 C168 32.4(11) .
Co2 N19 C167 C168 -142.4(6) .
C172 C167 C168 C169 2.7(12) .
N19 C167 C168 C169 -177.0(7) .
C167 C168 C169 C170 -0.7(13) .
C168 C169 C170 C171 0.0(14) .
C169 C170 C171 C172 -1.3(12) .
C169 C170 C171 C173 -179.4(8) .
C168 C167 C172 C171 -4.2(13) .
N19 C167 C172 C171 175.6(7) .
C170 C171 C172 C167 3.3(12) .
C173 C171 C172 C167 -178.5(8) .
C172 C171 C173 C174 -136.5(8) .
C170 C171 C173 C174 41.6(11) .
C172 C171 C173 C178 40.8(11) .
C170 C171 C173 C178 -141.1(8) .
C178 C173 C174 C175 -3.7(12) .
C171 C173 C174 C175 173.6(7) .
C173 C174 C175 C176 -4.3(13) .
C174 C175 C176 C177 6.7(13) .
C174 C175 C176 C188 -173.2(8) .
C175 C176 C177 C182 -178.0(7) .
C188 C176 C177 C182 1.9(11) .
C175 C176 C177 C178 -1.4(11) .
C188 C176 C177 C178 178.5(7) .
C174 C173 C178 C179 -171.0(7) .
C171 C173 C178 C179 11.7(11) .
C174 C173 C178 C177 8.8(11) .
C171 C173 C178 C177 -168.5(7) .
C176 C177 C178 C173 -6.3(11) .
C182 C177 C178 C173 170.3(7) .
C176 C177 C178 C179 173.5(7) .
C182 C177 C178 C179 -9.8(10) .
C173 C178 C179 C180 -173.6(7) .
C177 C178 C179 C180 6.5(11) .
C178 C179 C180 C181 1.4(12) .
C179 C180 C181 C186 173.6(7) .
C179 C180 C181 C182 -6.0(11) .
C186 C181 C182 C183 2.5(11) .
C180 C181 C182 C183 -178.0(7) .
C186 C181 C182 C177 -177.1(7) .
C180 C181 C182 C177 2.5(10) .
C176 C177 C182 C181 -177.9(7) .
C178 C177 C182 C181 5.5(10) .
C176 C177 C182 C183 2.6(11) .
C178 C177 C182 C183 -174.1(7) .
C181 C182 C183 C184 -5.6(11) .
C177 C182 C183 C184 174.0(7) .
C181 C182 C183 C187 176.2(7) .
C177 C182 C183 C187 -4.2(11) .
C182 C183 C184 C185 4.5(11) .
C187 C183 C184 C185 -177.5(8) .
C182 C183 C184 C189 -173.8(7) .
C187 C183 C184 C189 4.3(12) .
C183 C184 C185 C186 -0.1(12) .
C189 C184 C185 C186 178.2(7) .
C184 C185 C186 C181 -3.1(12) .
C182 C181 C186 C185 1.8(11) .
C180 C181 C186 C185 -177.7(7) .
C184 C183 C187 C188 -176.6(8) .
C182 C183 C187 C188 1.5(12) .
C183 C187 C188 C176 3.0(13) .
C175 C176 C188 C187 175.2(8) .
C177 C176 C188 C187 -4.7(12) .
C185 C184 C189 C194 -61.0(11) .
C183 C184 C189 C194 117.3(9) .
C185 C184 C189 C190 116.8(10) .
C183 C184 C189 C190 -65.0(11) .
C194 C189 C190 C191 2.3(14) .
C184 C189 C190 C191 -175.5(9) .
C189 C190 C191 C192 -2.7(15) .
C190 C191 C192 C193 0.7(15) .
C191 C192 C193 C194 1.5(14) .
C191 C192 C193 N18 -175.9(8) .
C195 N18 C193 C192 -43.1(12) .
Co3 N18 C193 C192 122.0(8) .
C195 N18 C193 C194 139.4(8) .
Co3 N18 C193 C194 -55.5(10) .
C190 C189 C194 C193 -0.1(13) .
C184 C189 C194 C193 177.7(8) .
C192 C193 C194 C189 -1.9(13) .
N18 C193 C194 C189 175.6(8) .
C193 N18 C195 C196 174.4(8) .
Co3 N18 C195 C196 7.3(10) .
C200 N17 C196 C197 1.9(12) .
Co3 N17 C196 C197 -178.6(7) .
C200 N17 C196 C195 -179.7(7) .
Co3 N17 C196 C195 -0.1(9) .
N18 C195 C196 N17 -5.0(12) .
N18 C195 C196 C197 173.5(9) .
N17 C196 C197 C198 -1.2(14) .
C195 C196 C197 C198 -179.5(9) .
C196 C197 C198 C199 -0.3(15) .
C197 C198 C199 C200 1.0(15) .
C196 N17 C200 C199 -1.1(12) .
Co3 N17 C200 C199 179.4(6) .
C198 C199 C200 N17 -0.3(14) .
C205 N21 C201 C202 2.7(12) .
Co1 N21 C201 C202 -173.2(7) .
N21 C201 C202 C203 0.0(14) .
C201 C202 C203 C204 -2.7(15) .
C202 C203 C204 C205 2.7(15) .
C201 N21 C205 C204 -2.7(12) .
Co1 N21 C205 C204 173.9(7) .
C201 N21 C205 C206 176.9(7) .
Co1 N21 C205 C206 -6.6(9) .
C203 C204 C205 N21 0.0(14) .
C203 C204 C205 C206 -179.5(9) .
C207 N22 C206 C205 174.6(7) .
Co1 N22 C206 C205 11.9(9) .
N21 C205 C206 N22 -4.0(12) .
C204 C205 C206 N22 175.6(8) .
C206 N22 C207 C208 -35.3(12) .
Co1 N22 C207 C208 124.9(8) .
C206 N22 C207 C212 148.2(8) .
Co1 N22 C207 C212 -51.7(10) .
C212 C207 C208 C209 0.5(13) .
N22 C207 C208 C209 -175.9(8) .
C207 C208 C209 C210 0.2(15) .
C208 C209 C210 C211 -0.9(16) .
C209 C210 C211 C212 0.9(14) .
C209 C210 C211 C213 -178.2(9) .
C208 C207 C212 C211 -0.5(13) .
N22 C207 C212 C211 176.0(7) .
C210 C211 C212 C207 -0.2(13) .
C213 C211 C212 C207 178.9(8) .
C210 C211 C213 C214 115.4(10) .
C212 C211 C213 C214 -63.7(11) .
C210 C211 C213 C218 -65.7(12) .
C212 C211 C213 C218 115.3(9) .
C218 C213 C214 C215 1.4(13) .
C211 C213 C214 C215 -179.6(8) .
C213 C214 C215 C216 -3.5(13) .
C214 C215 C216 C217 0.7(12) .
C214 C215 C216 C228 -177.9(8) .
C215 C216 C217 C218 4.0(11) .
C228 C216 C217 C218 -177.3(7) .
C215 C216 C217 C222 -176.0(7) .
C228 C216 C217 C222 2.7(11) .
C214 C213 C218 C217 3.2(11) .
C211 C213 C218 C217 -175.8(7) .
C214 C213 C218 C219 -177.5(8) .
C211 C213 C218 C219 3.6(12) .
C216 C217 C218 C213 -5.9(11) .
C222 C217 C218 C213 174.1(7) .
C216 C217 C218 C219 174.7(7) .
C222 C217 C218 C219 -5.4(11) .
C213 C218 C219 C220 -175.6(8) .
C217 C218 C219 C220 3.8(12) .
C218 C219 C220 C221 0.9(13) .
C219 C220 C221 C222 -4.0(13) .
C219 C220 C221 C226 175.0(9) .
C226 C221 C222 C223 1.0(11) .
C220 C221 C222 C223 -180.0(7) .
C226 C221 C222 C217 -176.8(7) .
C220 C221 C222 C217 2.3(11) .
C216 C217 C222 C221 -177.7(7) .
C218 C217 C222 C221 2.4(11) .
C216 C217 C222 C223 4.6(11) .
C218 C217 C222 C223 -175.4(7) .
C221 C222 C223 C227 172.7(7) .
C217 C222 C223 C227 -9.6(10) .
C221 C222 C223 C224 -6.9(11) .
C217 C222 C223 C224 170.8(7) .
C222 C223 C224 C225 8.1(11) .
C227 C223 C224 C225 -171.5(7) .
C222 C223 C224 C229 -169.3(7) .
C227 C223 C224 C229 11.1(12) .
C223 C224 C225 C226 -3.5(13) .
C229 C224 C225 C226 174.0(8) .
C224 C225 C226 C221 -2.5(14) .
C222 C221 C226 C225 3.8(13) .
C220 C221 C226 C225 -175.2(8) .
C222 C223 C227 C228 7.6(11) .
C224 C223 C227 C228 -172.9(8) .
C223 C227 C228 C216 -0.3(12) .
C215 C216 C228 C227 173.7(8) .
C217 C216 C228 C227 -5.0(12) .
C225 C224 C229 C234 -134.6(9) .
C223 C224 C229 C234 42.7(12) .
C225 C224 C229 C230 41.3(12) .
C223 C224 C229 C230 -141.4(8) .
C234 C229 C230 C231 -2.0(13) .
C224 C229 C230 C231 -178.1(9) .
C229 C230 C231 C232 0.1(16) .
C230 C231 C232 C233 -0.2(15) .
C231 C232 C233 C234 2.3(14) .
C231 C232 C233 N23 -178.9(9) .
C235 N23 C233 C234 -147.4(8) .
Co4 N23 C233 C234 37.5(11) .
C235 N23 C233 C232 33.8(12) .
Co4 N23 C233 C232 -141.3(7) .
C232 C233 C234 C229 -4.4(13) .
N23 C233 C234 C229 176.8(8) .
C230 C229 C234 C233 4.2(13) .
C224 C229 C234 C233 -179.8(8) .
C233 N23 C235 C236 -177.1(8) .
Co4 N23 C235 C236 -1.4(10) .
C240 N24 C236 C237 0.0(12) .
Co4 N24 C236 C237 168.6(7) .
C240 N24 C236 C235 -178.1(7) .
Co4 N24 C236 C235 -9.6(9) .
N23 C235 C236 N24 7.6(12) .
N23 C235 C236 C237 -170.6(8) .
N24 C236 C237 C238 -0.9(13) .
C235 C236 C237 C238 177.1(8) .
C236 C237 C238 C239 0.3(13) .
C237 C238 C239 C240 1.0(13) .
C236 N24 C240 C239 1.5(12) .
Co4 N24 C240 C239 -165.2(6) .
C238 C239 C240 N24 -2.0(13) .
O3 S2 N100 S1 -22.1(11) .
O4 S2 N100 S1 -158.7(8) .
C2A S2 N100 S1 94.0(9) .
O2 S1 N100 S2 -15.4(10) .
O1 S1 N100 S2 -153.1(7) .
C1A S1 N100 S2 97.5(9) .
O2 S1 C1A F1A -179.7(10) .
O1 S1 C1A F1A -54.3(11) .
N100 S1 C1A F1A 58.3(12) .
O2 S1 C1A F2A -56.8(12) .
O1 S1 C1A F2A 68.6(12) .
N100 S1 C1A F2A -178.8(11) .
O2 S1 C1A F3A 61.3(11) .
O1 S1 C1A F3A -173.2(9) .
N100 S1 C1A F3A -60.6(11) .
O3 S2 C2A F4A 172.1(10) .
O4 S2 C2A F4A -63.5(11) .
N100 S2 C2A F4A 47.8(11) .
O3 S2 C2A F6A -63.3(11) .
O4 S2 C2A F6A 61.1(11) .
N100 S2 C2A F6A 172.4(9) .
O3 S2 C2A F5A 54.4(10) .
O4 S2 C2A F5A 178.8(9) .
N100 S2 C2A F5A -69.9(10) .
O7 S4 N101 S3 -12.2(9) .
O8 S4 N101 S3 -150.3(7) .
C4A S4 N101 S3 99.1(8) .
O5 S3 N101 S4 -151.1(7) .
O6 S3 N101 S4 -10.7(10) .
C3A S3 N101 S4 100.7(8) .
O5 S3 C3A F1B 66.5(10) .
O6 S3 C3A F1B -59.0(9) .
N101 S3 C3A F1B 179.8(8) .
O5 S3 C3A F3B -54.0(10) .
O6 S3 C3A F3B -179.5(8) .
N101 S3 C3A F3B 59.3(9) .
O5 S3 C3A F2B -172.6(9) .
O6 S3 C3A F2B 62.0(10) .
N101 S3 C3A F2B -59.2(10) .
O7 S4 C4A F4B 57.5(11) .
O8 S4 C4A F4B -178.5(10) .
N101 S4 C4A F4B -64.3(11) .
O7 S4 C4A F5B -62.6(10) .
O8 S4 C4A F5B 61.4(10) .
N101 S4 C4A F5B 175.6(9) .
O7 S4 C4A F6B 179.5(9) .
O8 S4 C4A F6B -56.4(11) .
N101 S4 C4A F6B 57.8(11) .
O9 S5 N102 S6 -149.1(7) .
O10 S5 N102 S6 -11.9(11) .
C5A S5 N102 S6 104.5(8) .
O12 S6 N102 S5 -77.0(10) .
O11 S6 N102 S5 67.5(10) .
C6A S6 N102 S5 173.5(8) .
O9 S5 C5A F2C -64.2(10) .
O10 S5 C5A F2C 170.6(9) .
N102 S5 C5A F2C 47.6(10) .
O9 S5 C5A F1C 175.3(9) .
O10 S5 C5A F1C 50.1(10) .
N102 S5 C5A F1C -72.9(10) .
O9 S5 C5A F3C 60.8(10) .
O10 S5 C5A F3C -64.3(10) .
N102 S5 C5A F3C 172.7(9) .
O12 S6 C6A F5C 75.6(11) .
O11 S6 C6A F5C -55.0(10) .
N102 S6 C6A F5C -172.9(10) .
O12 S6 C6A F6C -168.5(9) .
O11 S6 C6A F6C 60.8(10) .
N102 S6 C6A F6C -57.1(10) .
O12 S6 C6A F4C -48.4(11) .
O11 S6 C6A F4C -179.0(9) .
N102 S6 C6A F4C 63.1(10) .
O11' S6' N202 S5' 162(3) .
O12' S6' N202 S5' 27(4) .
C6' S6' N202 S5' -80(3) .
S6' N202 S5' O10' -5(4) .
S6' N202 S5' O9' 130(3) .
S6' N202 S5' C5' -130(3) .
O11' S6' C6' F6C' 59(3) .
O12' S6' C6' F6C' -177(3) .
N202 S6' C6' F6C' -61(3) .
O11' S6' C6' F5C' -61(3) .
O12' S6' C6' F5C' 63(2) .
N202 S6' C6' F5C' 180(2) .
O11' S6' C6' F4C' 177(2) .
O12' S6' C6' F4C' -59(2) .
N202 S6' C6' F4C' 58(2) .
O10' S5' C5' F2C' -4(3) .
O9' S5' C5' F2C' -126(3) .
N202 S5' C5' F2C' 128(2) .
O10' S5' C5' F3C' -123(3) .
O9' S5' C5' F3C' 116(3) .
N202 S5' C5' F3C' 9(3) .
O10' S5' C5' F1C' 123(3) .
O9' S5' C5' F1C' 2(3) .
N202 S5' C5' F1C' -105(2) .
O13' S7 N103 S8 -153.4(15) .
O14 S7 N103 S8 -32.5(13) .
O14' S7 N103 S8 -39(2) .
O13 S7 N103 S8 -157.6(9) .
N203 S7 N103 S8 13.1(9) .
C7A S7 N103 S8 99.3(10) .
C7A' S7 N103 S8 98.6(10) .
O16 S8 N103 S7 126.6(9) .
O15 S8 N103 S7 -12.9(11) .
O16' S8 N103 S7 130.5(12) .
O15' S8 N103 S7 38(3) .
N203 S8 N103 S7 -13.8(9) .
C8A S8 N103 S7 -123.0(9) .
C8A' S8 N103 S7 -124.6(10) .
O16 S8 C8A F4D 173.3(12) .
O15 S8 C8A F4D -51.8(14) .
O16' S8 C8A F4D 133.9(13) .
O15' S8 C8A F4D -112.9(13) .
N203 S8 C8A F4D -1.0(14) .
N103 S8 C8A F4D 61.9(13) .
C8A' S8 C8A F4D 110(27) .
O16 S8 C8A F6D 54.3(14) .
O15 S8 C8A F6D -170.8(12) .
O16' S8 C8A F6D 14.9(15) .
O15' S8 C8A F6D 128.1(13) .
N203 S8 C8A F6D -120.0(12) .
N103 S8 C8A F6D -57.1(13) .
C8A' S8 C8A F6D -9(26) .
O16 S8 C8A F5D -66.4(13) .
O15 S8 C8A F5D 68.5(13) .
O16' S8 C8A F5D -105.9(13) .
O15' S8 C8A F5D 7.3(13) .
N203 S8 C8A F5D 119.2(12) .
N103 S8 C8A F5D -177.8(11) .
C8A' S8 C8A F5D -130(27) .
O13' S7 C7A F3D -130.9(14) .
O14 S7 C7A F3D 65.3(15) .
O14' S7 C7A F3D 87.1(14) .
O13 S7 C7A F3D -173.8(13) .
N103 S7 C7A F3D -71.6(14) .
N203 S7 C7A F3D -10.4(14) .
C7A' S7 C7A F3D -62(13) .
O13' S7 C7A F2D -9.1(16) .
O14 S7 C7A F2D -172.9(12) .
O14' S7 C7A F2D -151.1(13) .
O13 S7 C7A F2D -52.0(13) .
N103 S7 C7A F2D 50.1(13) .
N203 S7 C7A F2D 111.4(12) .
C7A' S7 C7A F2D 59(13) .
O13' S7 C7A F1D 105.1(14) .
O14 S7 C7A F1D -58.7(14) .
O14' S7 C7A F1D -36.9(14) .
O13 S7 C7A F1D 62.2(13) .
N103 S7 C7A F1D 164.3(11) .
N203 S7 C7A F1D -134.4(12) .
C7A' S7 C7A F1D 174(14) .
O16 S8 N203 S7 -69.9(17) .
O15 S8 N203 S7 -165.9(17) .
O16' S8 N203 S7 -27.0(16) .
O15' S8 N203 S7 -153.7(11) .
N103 S8 N203 S7 13.0(9) .
C8A S8 N203 S7 101.2(11) .
C8A' S8 N203 S7 99.0(12) .
O13' S7 N203 S8 -1.4(16) .
O14 S7 N203 S8 127.2(13) .
O14' S7 N203 S8 140.6(12) .
O13 S7 N203 S8 11(3) .
N103 S7 N203 S8 -13.6(9) .
C7A S7 N203 S8 -122.1(11) .
C7A' S7 N203 S8 -118.9(12) .
O16 S8 C8A' F5D' 99.0(14) .
O15 S8 C8A' F5D' -125.3(13) .
O16' S8 C8A' F5D' 59.8(16) .
O15' S8 C8A' F5D' 173.1(14) .
N203 S8 C8A' F5D' -74.0(15) .
N103 S8 C8A' F5D' -11.7(14) .
C8A S8 C8A' F5D' -144(27) .
O16 S8 C8A' F6D' -136.9(13) .
O15 S8 C8A' F6D' -1.2(15) .
O16' S8 C8A' F6D' -176.1(14) .
O15' S8 C8A' F6D' -62.8(15) .
N203 S8 C8A' F6D' 50.1(15) .
N103 S8 C8A' F6D' 112.5(13) .
C8A S8 C8A' F6D' -20(26) .
O16 S8 C8A' F4D' -19.9(15) .
O15 S8 C8A' F4D' 115.7(13) .
O16' S8 C8A' F4D' -59.1(16) .
O15' S8 C8A' F4D' 54.1(15) .
N203 S8 C8A' F4D' 167.0(12) .
N103 S8 C8A' F4D' -130.6(13) .
C8A S8 C8A' F4D' 97(27) .
O13' S7 C7A' F3D' 68.9(17) .
O14 S7 C7A' F3D' -97.9(15) .
O14' S7 C7A' F3D' -75.0(16) .
O13 S7 C7A' F3D' 25.0(16) .
N103 S7 C7A' F3D' 126.7(14) .
N203 S7 C7A' F3D' -172.5(14) .
C7A S7 C7A' F3D' -44(13) .
O13' S7 C7A' F2D' -49.9(18) .
O14 S7 C7A' F2D' 143.3(14) .
O14' S7 C7A' F2D' 166.1(15) .
O13 S7 C7A' F2D' -93.8(15) .
N103 S7 C7A' F2D' 7.8(16) .
N203 S7 C7A' F2D' 68.7(15) .
C7A S7 C7A' F2D' -163(14) .
O13' S7 C7A' F1D' -171.9(16) .
O14 S7 C7A' F1D' 21.3(19) .
O14' S7 C7A' F1D' 44.1(18) .
O13 S7 C7A' F1D' 144.2(16) .
N103 S7 C7A' F1D' -114.1(15) .
N203 S7 C7A' F1D' -53.3(16) .
C7A S7 C7A' F1D' 75(13) .
O18 S9 N104 S10 -59.2(17) .
O17 S9 N104 S10 87.0(15) .
C9A S9 N104 S10 -172.0(12) .
S9 N104 S10 O19 -25.2(16) .
S9 N104 S10 O20 -158.9(12) .
S9 N104 S10 C10A 90.8(13) .
O18 S9 C9A F3E -100.8(19) .
O17 S9 C9A F3E 135.3(18) .
N104 S9 C9A F3E 24.7(19) .
O18 S9 C9A F2E 11.7(16) .
O17 S9 C9A F2E -112.2(15) .
N104 S9 C9A F2E 137.2(14) .
O18 S9 C9A F1E 125.3(19) .
O17 S9 C9A F1E 1(2) .
N104 S9 C9A F1E -109.2(19) .
O19 S10 C10A F6E 56.9(16) .
O20 S10 C10A F6E -178.8(15) .
N104 S10 C10A F6E -67.3(15) .
O19 S10 C10A F5E 173.9(15) .
O20 S10 C10A F5E -61.8(16) .
N104 S10 C10A F5E 49.7(16) .
O19 S10 C10A F4E -64.3(15) .
O20 S10 C10A F4E 60.0(15) .
N104 S10 C10A F4E 171.5(13) .
O20' S10' N204 S9' 10.2(18) .
O19' S10' N204 S9' 144.4(14) .
C10' S10' N204 S9' -107.0(14) .
O17' S9' N204 S10' 77.0(16) .
O18' S9' N204 S10' -66.4(17) .
C9' S9' N204 S10' 180.0(14) .
F3E' S9' N204 S10' 148.6(11) .
O20' S10' C10' F5E' 64.3(18) .
O19' S10' C10' F5E' -61.1(18) .
N204 S10' C10' F5E' -174.4(15) .
O20' S10' C10' F6E' -52.1(17) .
O19' S10' C10' F6E' -177.5(15) .
N204 S10' C10' F6E' 69.2(16) .
O20' S10' C10' F4E' -176.1(16) .
O19' S10' C10' F4E' 58.5(18) .
N204 S10' C10' F4E' -54.8(17) .
O17' S9' C9' F3E' -18.0(15) .
O18' S9' C9' F3E' 116.7(15) .
N204 S9' C9' F3E' -129.3(14) .
O17' S9' C9' F2E' -137.1(16) .
O18' S9' C9' F2E' -2.3(19) .
N204 S9' C9' F2E' 111.6(16) .
F3E' S9' C9' F2E' -119(2) .
O17' S9' C9' F1E' 99.7(16) .
O18' S9' C9' F1E' -125.6(17) .
N204 S9' C9' F1E' -11.6(16) .
F3E' S9' C9' F1E' 118(2) .
F2E' C9' F3E' S9' 101.3(16) .
F1E' C9' F3E' S9' -103.2(16) .
O24 S12 C12A F5F 74.5(18) .
O23 S12 C12A F5F -57.6(17) .
N105 S12 C12A F5F -167.8(15) .
O24 S12 C12A F6F -51.2(17) .
O23 S12 C12A F6F 176.7(14) .
N105 S12 C12A F6F 66.5(15) .
O24 S12 C12A F4F -170.6(15) .
O23 S12 C12A F4F 57.4(15) .
N105 S12 C12A F4F -52.8(15) .
O21 S11 N105 S12 64(2) .
O22 S11 N105 S12 -78(2) .
C11A S11 N105 S12 178.2(15) .
O24 S12 N105 S11 0(2) .
O23 S12 N105 S11 140.5(14) .
C12A S12 N105 S11 -115.4(15) .
O21 S11 C11A F1F 76(2) .
O22 S11 C11A F1F -157(2) .
N105 S11 C11A F1F -46(2) .
O21 S11 C11A F2F -171.8(19) .
O22 S11 C11A F2F -44(2) .
N105 S11 C11A F2F 67(2) .
O21 S11 C11A F3F -53(2) .
O22 S11 C11A F3F 75(2) .
N105 S11 C11A F3F -174(2) .
O22' S11' N205 S12' 158.0(19) .
O21' S11' N205 S12' -71(2) .
C11' S11' N205 S12' 41(2) .
O23' S12' N205 S11' -131.7(18) .
O24' S12' N205 S11' 11(3) .
C12' S12' N205 S11' 118.8(19) .
O23' S12' C12' F5F' 75(2) .
O24' S12' C12' F5F' -48(2) .
N205 S12' C12' F5F' -170.3(19) .
O23' S12' C12' F4F' -44(2) .
O24' S12' C12' F4F' -167.5(18) .
N205 S12' C12' F4F' 70.6(19) .
O23' S12' C12' F6F' -160.5(17) .
O24' S12' C12' F6F' 75.6(18) .
N205 S12' C12' F6F' -46.3(18) .
O22' S11' C11' F3F' -65(3) .
O21' S11' C11' F3F' 159(2) .
N205 S11' C11' F3F' 47(3) .
O22' S11' C11' F1F' -177(2) .
O21' S11' C11' F1F' 46(3) .
N205 S11' C11' F1F' -66(2) .
O22' S11' C11' F2F' 57(2) .
O21' S11' C11' F2F' -79(2) .
N205 S11' C11' F2F' 168(2) .
O28 S14 N106 S13 -29.1(19) .
O27 S14 N106 S13 -162.4(16) .
C14A S14 N106 S13 89.7(16) .
O26 S13 N106 S14 -27.5(19) .
O25 S13 N106 S14 -152.5(16) .
C13A S13 N106 S14 95.6(16) .
O28 S14 C14A F6G 60(2) .
O27 S14 C14A F6G -178(2) .
N106 S14 C14A F6G -67(2) .
O28 S14 C14A F4G -56(2) .
O27 S14 C14A F4G 66(2) .
N106 S14 C14A F4G 177.5(18) .
O28 S14 C14A F5G 177.1(18) .
O27 S14 C14A F5G -61(2) .
N106 S14 C14A F5G 50(2) .
O26 S13 C13A F3G -73(2) .
O25 S13 C13A F3G 54(2) .
N106 S13 C13A F3G 162(2) .
O26 S13 C13A F1G 173.2(19) .
O25 S13 C13A F1G -60(2) .
N106 S13 C13A F1G 48(2) .
O26 S13 C13A F2G 54(2) .
O25 S13 C13A F2G -179(2) .
N106 S13 C13A F2G -72(2) .
O26' S13' C13' F1G' -73(2) .
O25' S13' C13' F1G' 50(2) .
N206 S13' C13' F1G' 162.3(18) .
O26' S13' C13' F2G' 59(2) .
O25' S13' C13' F2G' -177.5(19) .
N206 S13' C13' F2G' -65(2) .
O26' S13' C13' F3G' 174.7(19) .
O25' S13' C13' F3G' -62(2) .
N206 S13' C13' F3G' 50(2) .
O26' S13' N206 S14' -41(2) .
O25' S13' N206 S14' -176.5(18) .
C13' S13' N206 S14' 75(2) .
O27' S14' N206 S13' -17(3) .
O28' S14' N206 S13' 130(2) .
C14' S14' N206 S13' -116(2) .
O27' S14' C14' F4G' 68(3) .
O28' S14' C14' F4G' -74(3) .
N206 S14' C14' F4G' 172(3) .
O27' S14' C14' F5G' -38(3) .
O28' S14' C14' F5G' 180(3) .
N206 S14' C14' F5G' 65(2) .
O27' S14' C14' F6G' -164(3) .
O28' S14' C14' F6G' 54(3) .
N206 S14' C14' F6G' -61(3) .
C306 C301 C302 C303 0.0 .
C301 C302 C303 C304 0.0 .
C302 C303 C304 C305 0.0 .
C303 C304 C305 C306 0.0 .
C304 C305 C306 C301 0.0 .
C302 C301 C306 C305 0.0 .
C312 C307 C308 C309 0.0 .
C307 C308 C309 C310 0.0 .
C308 C309 C310 C311 0.0 .
C309 C310 C311 C312 0.0 .
C310 C311 C312 C307 0.0 .
C308 C307 C312 C311 0.0 .
C318 C313 C314 C315 0.0 .
C313 C314 C315 C316 0.0 .
C314 C315 C316 C317 0.0 .
C315 C316 C317 C318 0.0 .
C316 C317 C318 C313 0.0 .
C314 C313 C318 C317 0.0 .
C418 C413 C414 C415 0.0 .
C413 C414 C415 C416 0.0 .
C414 C415 C416 C417 0.0 .
C415 C416 C417 C418 0.0 .
C416 C417 C418 C413 0.0 .
C414 C413 C418 C417 0.0 .
C324 C319 C320 C321 0.0 .
C319 C320 C321 C322 0.0 .
C320 C321 C322 C323 0.0 .
C321 C322 C323 C324 0.0 .
C322 C323 C324 C319 0.0 .
C320 C319 C324 C323 0.0 .
C424 C419 C420 C421 0.0 .
C419 C420 C421 C422 0.0 .
C420 C421 C422 C423 0.0 .
C421 C422 C423 C424 0.0 .
C422 C423 C424 C419 0.0 .
C420 C419 C424 C423 0.0 .
C330 C325 C326 C327 0.0 .
C325 C326 C327 C328 0.0 .
C326 C327 C328 C329 0.0 .
C327 C328 C329 C330 0.0 .
C328 C329 C330 C325 0.0 .
C326 C325 C330 C329 0.0 .
C336 C331 C332 C333 0.0 .
C331 C332 C333 C334 0.0 .
C332 C333 C334 C335 0.0 .
C333 C334 C335 C336 0.0 .
C334 C335 C336 C331 0.0 .
C332 C331 C336 C335 0.0 .
C436 C431 C432 C433 0.0 .
C431 C432 C433 C434 0.0 .
C432 C433 C434 C435 0.0 .
C433 C434 C435 C436 0.0 .
C434 C435 C436 C431 0.0 .
C432 C431 C436 C435 0.0 .
C342 C337 C338 C339 0.0 .
C337 C338 C339 C340 0.0 .
C338 C339 C340 C341 0.0 .
C339 C340 C341 C342 0.0 .
C340 C341 C342 C337 0.0 .
C338 C337 C342 C341 0.0 .
C345 C343 C344 C345 1.1(19) 3_565
C343 C345 C344 C343 -1.1(18) 3_565

loop_
_platon_squeeze_void_nr
_platon_squeeze_void_average_x
_platon_squeeze_void_average_y
_platon_squeeze_void_average_z
_platon_squeeze_void_volume
_platon_squeeze_void_count_electrons
_platon_squeeze_void_content
1 -0.011 0.457 0.193 51 13 ' '
2 0.011 0.543 0.807 51 13 ' '
3 0.080 0.628 0.046 21 1 ' '
4 0.131 0.033 0.827 83 20 ' '
5 0.141 0.444 0.542 122 27 ' '
6 0.144 0.100 0.592 7 0 ' '
7 0.359 0.944 0.958 122 27 ' '
8 0.369 0.533 0.673 83 20 ' '
9 0.356 0.600 0.908 7 0 ' '
10 0.420 0.128 0.454 21 1 ' '
11 0.489 0.043 0.693 51 13 ' '
12 0.511 0.957 0.307 51 13 ' '
13 0.580 0.872 0.546 21 1 ' '
14 0.631 0.467 0.327 83 20 ' '
15 0.641 0.056 0.042 122 27 ' '
16 0.644 0.400 0.092 7 0 ' '
17 0.859 0.556 0.458 122 27 ' '
18 0.869 0.967 0.173 83 20 ' '
19 0.856 0.900 0.408 7 0 ' '
20 0.920 0.372 0.954 21 1 ' '
